data_2008886
loop_
_publ_author_name
'Hernandez, Olivier'
'Kiat, Jean-Michel'
'Cousson, Alain'
'Paulus, Werner'
'Ezpeleta, Jose Maria'
'Zuniga, Francisco Javier'

_publ_section_title
;
 Commensurately modulated 1/4 and 1/5 phases of deuterated betaine
 calcium chloride dihydrate: a neutron structural study
;
_journal_issue 9
_journal_name_full 'Acta Crystallographica Section C'
_journal_page_first 1463
_journal_page_last 1466
_journal_paper_doi 10.1107/S0108270198017508
_journal_volume 55
_journal_year 1999
_chemical_formula_moiety 'Ca Cl2, C5 D11 N O2, 2D2 O'
_chemical_formula_sum 'C5 Ca Cl2 D15 N O4'
_chemical_formula_weight 279.0
_chemical_name_common D-BCCD
_chemical_name_systematic
;
Deuterated Betaine Calcium Chloride Dihydrate
;
_space_group_IT_number 19
_symmetry_cell_setting orthorhombic
_symmetry_space_group_name_Hall 'P 2ac 2ab'
_symmetry_space_group_name_H-M 'P 21 21 21'
_cell_angle_alpha 90.0
_cell_angle_beta 90.0
_cell_angle_gamma 90.0
_cell_formula_units_Z 20
_cell_length_a 10.82(3)
_cell_length_b 9.98(2)
_cell_length_c 53.93(2)
_cell_measurement_reflns_used 21
_cell_measurement_temperature 68.0
_cell_measurement_theta_max 21.36
_cell_measurement_theta_min 14.77
_cell_volume 5824(2)
_computing_data_reduction 'COLL5 (Lehmann & Larsen, 1974)'
_computing_molecular_graphics 'CAMERON (Watkin, Prout & Pearce, 1994)'
_computing_publication_material CRYSTALS
_computing_structure_refinement 'CRYSTALS (Watkin, Prout, Carruthers & Betteridge, 1996)'
_diffrn_measurement_device 'Orph\'ee reactor (Saclay, France), 6T2 four-circle'
_diffrn_measurement_method
;
\w scans between 2\q = 0 and 45\%, \w-\q scans between 2\q = 45 and 80\%
and \w-2\q scans between 2\q = 80 and 120\%
;
_diffrn_radiation_monochromator pyrolytic_graphite_(0_0_2)
_diffrn_radiation_probe neutron
_diffrn_radiation_source Orph\'ee_reactor_Saclay_France
_diffrn_radiation_type Neutron
_diffrn_radiation_wavelength 1.528
_diffrn_reflns_av_R_equivalents 0.038
_diffrn_reflns_limit_h_max 9
_diffrn_reflns_limit_h_min 0
_diffrn_reflns_limit_k_max 10
_diffrn_reflns_limit_k_min 0
_diffrn_reflns_limit_l_max 54
_diffrn_reflns_limit_l_min 0
_diffrn_reflns_number 7098
_diffrn_reflns_theta_max 52.17
_diffrn_reflns_theta_min 1.62
_diffrn_standards_decay_% <1.4
_diffrn_standards_interval_count 150
_diffrn_standards_number 3
_exptl_absorpt_coefficient_mu 0.0915
_exptl_absorpt_correction_type none
_exptl_crystal_colour colourless
_exptl_crystal_density_diffrn 1.591
_exptl_crystal_density_method 'not measured'
_exptl_crystal_description prism
_exptl_crystal_F_000 3794.43
_exptl_crystal_size_max 7.5
_exptl_crystal_size_mid 4.5
_exptl_crystal_size_min 3.5
_refine_diff_density_max 1.89
_refine_diff_density_min -2.00
_refine_ls_extinction_coef 134(7)
_refine_ls_extinction_method 'Larson (1970)'
_refine_ls_goodness_of_fit_obs 1.03
_refine_ls_hydrogen_treatment none
_refine_ls_matrix_type full
_refine_ls_number_parameters 562
_refine_ls_number_reflns 2336
_refine_ls_R_factor_obs 0.123
_refine_ls_shift/su_max 0.07
_refine_ls_structure_factor_coef F
_refine_ls_weighting_scheme 'Chebyshev weighting scheme: parameters 1.77, 1.38 and 0.331'
_refine_ls_wR_factor_obs 0.154
_reflns_number_observed 2336
_reflns_number_total 2456
_reflns_observed_criterion F^2^>3\s(F^2^)
_cod_data_source_file fg1472.cif
_cod_data_source_block 2
_cod_original_cell_volume 582E1(2)
_cod_original_formula_sum 'C5 Ca1 Cl2 D15 N1 O4'
_cod_database_code 2008886
_cod_depositor_comments
;
 Changing the _atom_site_label data item values to match the ones in
 related data items (e. g. _atom_site_aniso_label) and correcting typos
 in the _geom_angle_atom_site_label_* data item values.

 Antanas Vaitkus,
 2017-01-05
;

loop_
_symmetry_equiv_pos_as_xyz
x,y,z
-x+1/2,-y,z+1/2
x+1/2,-y+1/2,-z
-x,y+1/2,-z+1/2

loop_
_atom_site_label
_atom_site_fract_x
_atom_site_fract_y
_atom_site_fract_z
_atom_site_U_iso_or_equiv
_atom_site_thermal_displace_type
_atom_site_occupancy
C11 0.428(2) 0.216(2) 0.1592(3) 0.00560(10) Uiso 1.0000
C12 0.435(2) 0.214(2) 0.3585(3) 0.00020(10) Uiso 1.0000
C13 0.434(2) 0.284(2) 0.5604(3) 0.00100(10) Uiso 1.0000
C14 0.433(2) 0.286(2) 0.7592(3) 0.02290(10) Uiso 1.0000
C15 0.432(2) 0.225(2) 0.9575(3) 0.00310(10) Uiso 1.0000
C21 0.576(2) 0.3250(10) 0.1354(3) 0.00070(10) Uiso 1.0000
C22 0.575(2) 0.334(2) 0.3346(3) 0.00900(10) Uiso 1.0000
C23 0.540(2) 0.4150(10) 0.5296(3) 0.00130(10) Uiso 1.0000
C24 0.532(2) 0.411(2) 0.7280(3) 0.00640(10) Uiso 1.0000
C25 0.586(2) 0.3310(10) 0.9334(3) 0.00090(10) Uiso 1.0000
C26 0.552(2) 0.0830(10) 0.1288(3) 0.00010(10) Uiso 1.0000
C27 0.563(2) 0.0920(10) 0.3297(3) 0.00400(10) Uiso 1.0000
C28 0.590(2) 0.1730(10) 0.5352(3) 0.00750(10) Uiso 1.0000
C29 0.596(2) 0.1770(10) 0.7354(3) 0.00070(10) Uiso 1.0000
C30 0.555(2) 0.092(2) 0.9311(3) 0.00720(10) Uiso 1.0000
C31 0.391(2) 0.2510(10) 0.1151(3) 0.00150(10) Uiso 1.0000
C32 0.393(2) 0.2490(10) 0.3136(3) 0.00060(10) Uiso 1.0000
C33 0.402(2) 0.2470(10) 0.5178(3) 0.00020(10) Uiso 1.0000
C34 0.389(2) 0.2500(10) 0.7174(3) 0.00070(10) Uiso 1.0000
C35 0.384(2) 0.2600(10) 0.9160(3) 0.00150(10) Uiso 1.0000
C41 0.425(2) 0.2560(10) 0.0882(3) 0.00060(10) Uiso 1.0000
C42 0.427(2) 0.2480(10) 0.2873(3) 0.00160(10) Uiso 1.0000
C43 0.426(2) 0.2460(10) 0.4917(3) 0.00160(10) Uiso 1.0000
C44 0.427(2) 0.250(2) 0.6888(3) 0.01830(10) Uiso 1.0000
C45 0.422(2) 0.2620(10) 0.8895(3) 0.00150(10) Uiso 1.0000
Ca1 0.191(2) 0.238(2) 0.0474(4) 0.00180(10) Uiso 1.0000
Ca2 0.187(2) 0.229(2) 0.2467(4) 0.00160(10) Uiso 1.0000
Ca3 0.202(3) 0.249(2) 0.4428(4) 0.00140(10) Uiso 1.0000
Ca4 0.680(2) 0.241(2) 0.0571(4) 0.00160(10) Uiso 1.0000
Ca5 0.192(2) 0.266(2) 0.8446(4) 0.00060(10) Uiso 1.0000
N1 0.4890(10) 0.2160(10) 0.1334(2) 0.00170(10) Uiso 1.0000
N2 0.4870(10) 0.2210(10) 0.3332(2) 0.00050(10) Uiso 1.0000
N3 0.4950(10) 0.2790(10) 0.5361(2) 0.00160(10) Uiso 1.0000
N4 0.4910(10) 0.2810(10) 0.7357(2) 0.00170(10) Uiso 1.0000
N5 0.4830(10) 0.2290(10) 0.9344(2) 0.00200(10) Uiso 1.0000
Cl1 0.2910(10) 0.4500(10) 0.0181(2) 0.00180(10) Uiso 1.0000
Cl2 0.2880(10) 0.4470(10) 0.2180(2) 0.00390(10) Uiso 1.0000
Cl3 0.3200(10) 0.4429(9) 0.4180(2) 0.00120(10) Uiso 1.0000
Cl4 0.3180(10) 0.4510(9) 0.6166(2) 0.00000(10) Uiso 1.0000
Cl5 0.3040(10) 0.4510(10) 0.8157(2) 0.00280(10) Uiso 1.0000
Cl6 0.3170(10) 0.0522(9) 0.0187(2) 0.00170(10) Uiso 1.0000
Cl7 0.3160(10) 0.0530(10) 0.2168(2) 0.00250(10) Uiso 1.0000
Cl8 0.2950(10) 0.0450(10) 0.4160(2) 0.00540(10) Uiso 1.0000
Cl9 0.2960(10) 0.0526(9) 0.6174(2) 0.00100(10) Uiso 1.0000
Cl10 0.2960(10) 0.0580(10) 0.8205(2) 0.00240(10) Uiso 1.0000
O11 0.529(2) 0.2410(10) 0.0802(3) 0.00160(10) Uiso 1.0000
O12 0.538(2) 0.2470(10) 0.2844(3) 0.00010(10) Uiso 1.0000
O13 0.544(2) 0.2600(10) 0.4837(3) 0.00110(10) Uiso 1.0000
O14 0.546(2) 0.2600(10) 0.6817(3) 0.00160(10) Uiso 1.0000
O15 0.519(2) 0.252(2) 0.8821(4) 0.01490(10) Uiso 1.0000
O21 0.327(2) 0.269(2) 0.0757(3) 0.00190(10) Uiso 1.0000
O22 0.330(2) 0.2600(10) 0.2720(3) 0.00620(10) Uiso 1.0000
O23 0.339(2) 0.233(2) 0.4768(3) 0.00780(10) Uiso 1.0000
O24 0.342(2) 0.2330(10) 0.6754(3) 0.00170(10) Uiso 1.0000
O25 0.333(2) 0.283(2) 0.8730(3) 0.00740(10) Uiso 1.0000
O31 0.080(2) 0.374(2) 0.0699(4) 0.02460(10) Uiso 1.0000
O32 0.077(2) 0.380(2) 0.2703(3) 0.00230(10) Uiso 1.0000
O33 0.103(2) 0.429(2) 0.4674(3) 0.00170(10) Uiso 1.0000
O34 0.108(2) 0.440(2) 0.6675(3) 0.00110(10) Uiso 1.0000
O35 0.091(2) 0.438(2) 0.8681(3) 0.00350(10) Uiso 1.0000
O36 0.089(2) 0.062(2) 0.0686(4) 0.00800(10) Uiso 1.0000
O37 0.094(2) 0.066(2) 0.2684(3) 0.00020(10) Uiso 1.0000
O38 0.082(2) 0.115(2) 0.4724(3) 0.00010(10) Uiso 1.0000
O39 0.083(2) 0.122(2) 0.6730(3) 0.00360(10) Uiso 1.0000
O310 0.085(2) 0.115(2) 0.8733(3) 0.00150(10) Uiso 1.0000
D11 0.364(2) 0.139(2) 0.1610(4) 0.028(4) Uiso 1.0000
D12 0.371(2) 0.139(2) 0.3599(4) 0.033(5) Uiso 1.0000
D13 0.403(2) 0.1880(10) 0.5652(3) 0.00150(10) Uiso 1.0000
D14 0.401(2) 0.189(2) 0.7645(3) 0.021(4) Uiso 1.0000
D15 0.367(2) 0.1500(10) 0.9619(3) 0.00200(10) Uiso 1.0000
D16 0.386(2) 0.3090(10) 0.1653(3) 0.00680(10) Uiso 1.0000
D17 0.384(2) 0.3100(10) 0.3624(3) 0.00410(10) Uiso 1.0000
D18 0.366(2) 0.367(2) 0.5587(3) 0.018(4) Uiso 1.0000
D19 0.361(2) 0.3670(10) 0.7579(3) 0.00040(10) Uiso 1.0000
D21 0.508(2) 0.186(2) 0.1734(3) 0.014(4) Uiso 1.0000
D22 0.504(2) 0.201(2) 0.3734(3) 0.018(4) Uiso 1.0000
D23 0.501(2) 0.306(2) 0.5727(3) 0.019(4) Uiso 1.0000
D24 0.498(3) 0.306(2) 0.7731(4) 0.050(6) Uiso 1.0000
D25 0.504(2) 0.199(2) 0.9718(3) 0.014(3) Uiso 1.0000
D31 0.628(2) 0.3260(10) 0.1195(3) 0.00770(10) Uiso 1.0000
D32 0.625(2) 0.340(2) 0.3171(3) 0.014(4) Uiso 1.0000
D33 0.606(2) 0.4080(10) 0.5141(3) 0.00200(10) Uiso 1.0000
D34 0.599(2) 0.4100(10) 0.7149(3) 0.00330(10) Uiso 1.0000
D35 0.632(2) 0.3400(10) 0.9157(3) 0.00530(10) Uiso 1.0000
D36 0.586(2) 0.0910(10) 0.1092(3) 0.00160(10) Uiso 1.0000
D37 0.606(2) 0.095(2) 0.3087(3) 0.020(4) Uiso 1.0000
D38 0.642(2) 0.1810(10) 0.5160(3) 0.013(3) Uiso 1.0000
D39 0.643(2) 0.1760(10) 0.7165(3) 0.00520(10) Uiso 1.0000
D41 0.532(2) 0.426(2) 0.1366(3) 0.026(4) Uiso 1.0000
D42 0.539(3) 0.420(2) 0.3368(4) 0.043(5) Uiso 1.0000
D43 0.473(2) 0.4880(10) 0.5275(3) 0.00090(10) Uiso 1.0000
D44 0.478(2) 0.4920(10) 0.7275(3) 0.00160(10) Uiso 1.0000
D45 0.545(2) 0.424(2) 0.9357(3) 0.026(4) Uiso 1.0000
D46 0.484(2) 0.014(2) 0.1294(3) 0.01680(10) Uiso 1.0000
D47 0.480(2) 0.011(2) 0.3294(3) 0.029(4) Uiso 1.0000
D48 0.545(2) 0.076(2) 0.5398(3) 0.012(3) Uiso 1.0000
D49 0.552(2) 0.0800(10) 0.7400(3) 0.00620(10) Uiso 1.0000
D51 0.657(2) 0.3050(10) 0.1488(3) 0.00260(10) Uiso 1.0000
D52 0.649(2) 0.310(2) 0.3479(4) 0.037(5) Uiso 1.0000
D53 0.609(2) 0.4480(10) 0.5428(3) 0.00090(10) Uiso 1.0000
D54 0.607(2) 0.438(2) 0.7417(3) 0.017(4) Uiso 1.0000
D55 0.655(2) 0.305(2) 0.9492(3) 0.016(4) Uiso 1.0000
D56 0.614(2) 0.0660(10) 0.1459(3) 0.00320(10) Uiso 1.0000
D57 0.612(2) 0.075(2) 0.3456(4) 0.028(4) Uiso 1.0000
D58 0.647(2) 0.189(2) 0.5512(4) 0.038(5) Uiso 1.0000
D59 0.641(2) 0.193(2) 0.7524(4) 0.028(4) Uiso 1.0000
D61 0.318(2) 0.1770(10) 0.1169(3) 0.00890(10) Uiso 1.0000
D62 0.329(3) 0.168(2) 0.3159(4) 0.047(6) Uiso 1.0000
D63 0.360(2) 0.145(2) 0.5237(4) 0.033(5) Uiso 1.0000
D64 0.356(2) 0.157(2) 0.7204(3) 0.022(4) Uiso 1.0000
D65 0.3190(10) 0.1780(10) 0.9199(3) 0.00020(10) Uiso 1.0000
D66 0.347(2) 0.355(2) 0.1191(3) 0.015(4) Uiso 1.0000
D67 0.347(2) 0.337(2) 0.3194(3) 0.017(4) Uiso 1.0000
D68 0.311(2) 0.316(2) 0.5197(4) 0.037(5) Uiso 1.0000
D69 0.316(2) 0.329(2) 0.7200(3) 0.017(4) Uiso 1.0000
D71 -0.011(2) 0.3920(10) 0.0755(3) 0.00390(10) Uiso 1.0000
D72 -0.002(3) 0.393(2) 0.2744(4) 0.034(5) Uiso 1.0000
D73 0.006(2) 0.424(2) 0.4770(3) 0.024(4) Uiso 1.0000
D74 0.017(2) 0.4300(10) 0.6730(3) 0.00320(10) Uiso 1.0000
D75 0.001(3) 0.435(2) 0.8730(4) 0.041(5) Uiso 1.0000
D76 0.008(3) 0.068(2) 0.0698(4) 0.034(5) Uiso 1.0000
D77 0.017(3) 0.065(2) 0.2708(4) 0.031(4) Uiso 1.0000
D78 -0.006(2) 0.096(2) 0.4744(3) 0.021(4) Uiso 1.0000
D79 -0.004(2) 0.1130(10) 0.6725(3) 0.00210(10) Uiso 1.0000
D81 0.113(2) 0.413(2) 0.0861(4) 0.025(4) Uiso 1.0000
D82 0.117(2) 0.425(2) 0.2868(3) 0.023(4) Uiso 1.0000
D83 0.135(2) 0.463(2) 0.4818(4) 0.036(5) Uiso 1.0000
D84 0.127(2) 0.470(2) 0.6842(3) 0.017(4) Uiso 1.0000
D85 0.127(2) 0.459(2) 0.8834(4) 0.029(4) Uiso 1.0000
D86 0.138(2) 0.035(2) 0.0836(4) 0.031(4) Uiso 1.0000
D87 0.142(2) 0.032(2) 0.2822(4) 0.024(4) Uiso 1.0000
D88 0.113(2) 0.068(2) 0.4858(4) 0.027(4) Uiso 1.0000
D89 0.111(2) 0.067(2) 0.6846(3) 0.022(4) Uiso 1.0000
D110 0.381(2) 0.318(2) 0.9620(3) 0.016(4) Uiso 1.0000
D310 0.592(2) 0.096(2) 0.9112(3) 0.013(3) Uiso 1.0000
D410 0.476(2) 0.021(2) 0.9289(4) 0.050(6) Uiso 1.0000
D510 0.612(2) 0.075(2) 0.9481(4) 0.037(5) Uiso 1.0000
D610 0.342(2) 0.3520(10) 0.9216(3) 0.00670(10) Uiso 1.0000
D710 -0.002(4) 0.101(3) 0.8715(5) 0.078(8) Uiso 1.0000
D810 0.128(2) 0.069(2) 0.8864(4) 0.031(4) Uiso 1.0000

loop_
_atom_type_symbol
_atom_type_scat_dispersion_real
_atom_type_scat_dispersion_imag
_atom_type_scat_source
C 6.6460 0 Sears_(1992)
O 5.803 0 Sears_(1992)
N 9.36 0 Sears_(1992)
D 6.671 0 Sears_(1992)
Ca 4.70 0 Sears_(1992)
Cl 9.577 0 Sears_(1992)

loop_
_geom_angle_atom_site_label_1
_geom_angle_atom_site_label_2
_geom_angle_atom_site_label_3
_geom_angle_site_symmetry_1
_geom_angle_site_symmetry_3
_geom_angle
_geom_angle_publ_flag
D11 C11 D16 . . 109.(2) no
D11 C11 D21 . . 103.9(19) no
D16 C11 D21 . . 108.6(17) no
D11 C11 N1 . . 111.7(18) no
D16 C11 N1 . . 116.9(17) no
D21 C11 N1 . . 105.9(15) no
D11 C11 C21 . . 149.2(18) no
D16 C11 C21 . . 93.2(15) no
D21 C11 C21 . . 88.4(14) no
N1 C11 C21 . . 37.5(7) no
D11 C11 C31 . . 95.2(16) no
D16 C11 C31 . . 95.9(14) no
D21 C11 C31 . . 141.5(15) no
N1 C11 C31 . . 35.6(7) no
C21 C11 C31 . . 60.4(7) no
D11 C11 C26 . . 91.7(16) no
D16 C11 C26 . . 151.3(16) no
D21 C11 C26 . . 84.5(12) no
N1 C11 C26 . . 34.6(6) no
C21 C11 C26 . . 61.0(6) no
C31 C11 C26 . . 61.5(6) no
D11 C11 D61 . . 70.6(15) no
D16 C11 D61 . . 101.6(14) no
D21 C11 D61 . . 149.3(14) no
N1 C11 D61 . . 53.3(8) no
C21 C11 D61 . . 84.3(7) no
C31 C11 D61 . . 24.7(5) no
D11 C11 D56 . . 96.8(16) no
D16 C11 D56 . . 153.9(17) no
D21 C11 D56 . . 58.4(11) no
N1 C11 D56 . . 54.8(8) no
C21 C11 D56 . . 65.6(7) no
C31 C11 D56 . . 86.7(7) no
D11 C11 D46 . . 69.5(15) no
D16 C11 D46 . . 158.6(15) no
D21 C11 D46 . . 92.2(13) no
N1 C11 D46 . . 49.6(7) no
C21 C11 D46 . . 82.1(7) no
C31 C11 D46 . . 63.5(6) no
D11 C11 D41 . . 154.5(18) no
D16 C11 D41 . . 69.1(14) no
D21 C11 D41 . . 100.6(14) no
N1 C11 D41 . . 53.7(8) no
C21 C11 D41 . . 24.6(6) no
C31 C11 D41 . . 60.6(7) no
D11 C11 D51 . . 151.6(18) no
D16 C11 D51 . . 99.4(15) no
D21 C11 D51 . . 63.3(12) no
N1 C11 D51 . . 54.5(8) no
C21 C11 D51 . . 25.2(5) no
C31 C11 D51 . . 84.2(7) no
D11 C11 D66 . . 103.7(17) no
D16 C11 D66 . . 70.7(13) no
D21 C11 D66 . . 150.8(15) no
N1 C11 D66 . . 54.3(7) no
C21 C11 D66 . . 62.8(7) no
C31 C11 D66 . . 25.3(5) no
C26 C11 D61 . . 65.9(7) no
C26 C11 D56 . . 26.1(5) no
D61 C11 D56 . . 91.7(7) no
C26 C11 D46 . . 22.3(5) no
D61 C11 D46 . . 57.3(6) no
D56 C11 D46 . . 38.8(6) no
C26 C11 D41 . . 83.7(7) no
D61 C11 D41 . . 84.7(7) no
D56 C11 D41 . . 90.1(8) no
D46 C11 D41 . . 102.8(8) no
C26 C11 D51 . . 63.0(6) no
D61 C11 D51 . . 106.7(8) no
D56 C11 D51 . . 54.8(6) no
D46 C11 D51 . . 85.1(7) no
D41 C11 D51 . . 42.1(6) no
C26 C11 D66 . . 85.4(7) no
D61 C11 D66 . . 39.6(5) no
D56 C11 D66 . . 108.9(7) no
D46 C11 D66 . . 88.7(7) no
D41 C11 D66 . . 51.0(6) no
D51 C11 D66 . . 87.8(7) no
D12 C12 D22 . . 108.(2) no
D12 C12 D17 . . 106.(2) no
D22 C12 D17 . . 107.5(17) no
D12 C12 N2 . . 111.1(18) no
D22 C12 N2 . . 114.7(16) no
D17 C12 N2 . . 108.5(14) no
D12 C12 C22 . . 149.2(17) no
D22 C12 C22 . . 91.3(14) no
D17 C12 C22 . . 89.3(14) no
N2 C12 C22 . . 38.1(7) no
D12 C12 C27 . . 93.5(16) no
D22 C12 C27 . . 90.9(13) no
D17 C12 C27 . . 146.4(14) no
N2 C12 C27 . . 38.0(7) no
C22 C12 C27 . . 61.7(7) no
D12 C12 D57 . . 97.4(16) no
D22 C12 D57 . . 67.1(13) no
D17 C12 D57 . . 155.9(16) no
N2 C12 D57 . . 58.0(8) no
C22 C12 D57 . . 67.9(7) no
C27 C12 D57 . . 24.0(5) no
D12 C12 C32 . . 93.0(16) no
D22 C12 C32 . . 147.7(15) no
D17 C12 C32 . . 88.6(12) no
N2 C12 C32 . . 33.1(7) no
C22 C12 C32 . . 60.3(7) no
C27 C12 C32 . . 63.1(6) no
D12 C12 D52 . . 153.8(18) no
D22 C12 D52 . . 66.3(13) no
D17 C12 D52 . . 99.5(14) no
N2 C12 D52 . . 55.4(8) no
C22 C12 D52 . . 25.2(6) no
C27 C12 D52 . . 61.8(7) no
D12 C12 D62 . . 68.9(15) no
D22 C12 D62 . . 156.2(15) no
D17 C12 D62 . . 95.7(13) no
N2 C12 D62 . . 50.4(8) no
C22 C12 D62 . . 83.6(8) no
C27 C12 D62 . . 66.2(8) no
D12 C12 D47 . . 66.5(15) no
D22 C12 D47 . . 102.3(14) no
D17 C12 D47 . . 150.0(14) no
N2 C12 D47 . . 53.8(8) no
C22 C12 D47 . . 86.5(7) no
C27 C12 D47 . . 27.2(6) no
D12 C12 D67 . . 99.0(17) no
D22 C12 D67 . . 152.7(16) no
D17 C12 D67 . . 64.8(11) no
N2 C12 D67 . . 51.1(7) no
C22 C12 D67 . . 63.4(7) no
C27 C12 D67 . . 85.8(7) no
D12 C12 D42 . . 154.0(18) no
D22 C12 D42 . . 97.5(15) no
D17 C12 D42 . . 68.1(13) no
N2 C12 D42 . . 51.9(8) no
C22 C12 D42 . . 21.1(6) no
C27 C12 D42 . . 82.0(8) no
D57 C12 C32 . . 86.7(8) no
D57 C12 D52 . . 56.5(7) no
C32 C12 D52 . . 83.8(8) no
D57 C12 D62 . . 89.5(9) no
C32 C12 D62 . . 24.2(6) no
D52 C12 D62 . . 105.3(9) no
D57 C12 D47 . . 41.0(7) no
C32 C12 D47 . . 63.6(6) no
D52 C12 D47 . . 89.0(8) no
D62 C12 D47 . . 54.3(7) no
D57 C12 D67 . . 108.5(8) no
C32 C12 D67 . . 23.7(5) no
D52 C12 D67 . . 88.6(8) no
D62 C12 D67 . . 38.0(7) no
D47 C12 D67 . . 86.9(7) no
D57 C12 D42 . . 88.9(9) no
C32 C12 D42 . . 62.0(7) no
D52 C12 D42 . . 38.7(7) no
D62 C12 D42 . . 86.1(9) no
D47 C12 D42 . . 104.8(8) no
D67 C12 D42 . . 55.3(7) no
D23 C13 D13 . . 105.4(19) no
D23 C13 D18 . . 111.9(19) no
D13 C13 D18 . . 120.(2) no
D23 C13 N3 . . 105.6(18) no
D13 C13 N3 . . 109.4(15) no
D18 C13 N3 . . 104.3(15) no
D23 C13 C33 . . 141.5(17) no
D13 C13 C33 . . 92.9(13) no
D18 C13 C33 . . 86.2(14) no
N3 C13 C33 . . 35.9(8) no
D23 C13 C23 . . 89.7(15) no
D13 C13 C23 . . 144.9(15) no
D18 C13 C23 . . 81.5(13) no
N3 C13 C23 . . 35.5(6) no
C33 C13 C23 . . 58.6(6) no
D23 C13 C28 . . 88.1(16) no
D13 C13 C28 . . 86.7(13) no
D18 C13 C28 . . 138.5(15) no
N3 C13 C28 . . 34.2(7) no
C33 C13 C28 . . 59.0(7) no
C23 C13 C28 . . 61.9(6) no
D23 C13 D58 . . 63.6(15) no
D13 C13 D58 . . 89.6(14) no
D18 C13 D58 . . 149.6(16) no
N3 C13 D58 . . 53.5(8) no
C33 C13 D58 . . 83.4(8) no
C23 C13 D58 . . 68.7(7) no
D23 C13 D63 . . 149.0(17) no
D13 C13 D63 . . 66.1(12) no
D18 C13 D63 . . 97.3(15) no
N3 C13 D63 . . 55.2(8) no
C33 C13 D63 . . 27.0(5) no
C23 C13 D63 . . 84.6(7) no
D23 C13 D68 . . 154.5(16) no
D13 C13 D68 . . 99.2(14) no
D18 C13 D68 . . 59.6(13) no
N3 C13 D68 . . 58.6(8) no
C33 C13 D68 . . 27.7(6) no
C23 C13 D68 . . 65.9(7) no
D23 C13 D48 . . 96.9(16) no
D13 C13 D48 . . 61.8(12) no
D18 C13 D48 . . 148.1(15) no
N3 C13 D48 . . 52.7(7) no
C33 C13 D48 . . 62.2(6) no
C23 C13 D48 . . 85.4(7) no
D23 C13 D53 . . 65.8(14) no
D13 C13 D53 . . 150.7(16) no
D18 C13 D53 . . 89.0(13) no
N3 C13 D53 . . 52.1(7) no
C33 C13 D53 . . 81.6(7) no
C23 C13 D53 . . 24.0(5) no
D23 C13 D43 . . 98.8(14) no
D13 C13 D43 . . 153.0(14) no
D18 C13 D43 . . 59.6(12) no
N3 C13 D43 . . 51.3(7) no
C33 C13 D43 . . 60.3(5) no
C23 C13 D43 . . 22.0(5) no
C28 C13 D58 . . 24.8(6) no
C28 C13 D63 . . 62.4(7) no
D58 C13 D63 . . 86.0(8) no
C28 C13 D68 . . 86.4(8) no
D58 C13 D68 . . 110.3(9) no
D63 C13 D68 . . 40.9(6) no
C28 C13 D48 . . 25.0(5) no
D58 C13 D48 . . 38.1(7) no
D63 C13 D48 . . 52.3(7) no
D68 C13 D48 . . 88.5(7) no
C28 C13 D53 . . 65.8(6) no
D58 C13 D53 . . 61.3(7) no
D63 C13 D53 . . 106.3(8) no
D68 C13 D53 . . 89.3(7) no
D48 C13 D53 . . 90.7(7) no
C28 C13 D43 . . 82.3(6) no
D58 C13 D43 . . 90.6(8) no
D63 C13 D43 . . 87.0(7) no
D68 C13 D43 . . 55.7(6) no
D48 C13 D43 . . 103.9(7) no
D53 C13 D43 . . 37.3(5) no
D24 C14 D14 . . 102.(2) no
D24 C14 D19 . . 112.(2) no
D14 C14 D19 . . 116.(2) no
D24 C14 N4 . . 111.(2) no
D14 C14 N4 . . 110.5(19) no
D19 C14 N4 . . 106.2(17) no
D24 C14 C34 . . 149.(2) no
D14 C14 C34 . . 93.2(16) no
D19 C14 C34 . . 84.9(14) no
N4 C14 C34 . . 38.5(8) no
D24 C14 C24 . . 96.1(19) no
D14 C14 C24 . . 145.3(19) no
D19 C14 C24 . . 83.5(14) no
N4 C14 C24 . . 34.8(8) no
C34 C14 C24 . . 58.8(7) no
D24 C14 C29 . . 89.(2) no
D14 C14 C29 . . 88.3(17) no
D19 C14 C29 . . 142.2(16) no
N4 C14 C29 . . 36.1(8) no
C34 C14 C29 . . 64.5(7) no
C24 C14 C29 . . 62.2(7) no
D24 C14 D59 . . 64.3(19) no
D14 C14 D59 . . 89.7(18) no
D19 C14 D59 . . 153.4(17) no
N4 C14 D59 . . 56.5(9) no
C34 C14 D59 . . 89.1(9) no
C24 C14 D59 . . 71.3(8) no
D24 C14 D69 . . 156.(2) no
D14 C14 D69 . . 102.7(17) no
D19 C14 D69 . . 58.3(12) no
N4 C14 D69 . . 58.2(9) no
C34 C14 D69 . . 26.7(6) no
C24 C14 D69 . . 62.2(7) no
D24 C14 D54 . . 70.2(18) no
D14 C14 D54 . . 150.(2) no
D19 C14 D54 . . 93.4(14) no
N4 C14 D54 . . 51.3(9) no
C34 C14 D54 . . 83.4(8) no
C24 C14 D54 . . 25.9(6) no
D24 C14 D64 . . 153.(2) no
D14 C14 D64 . . 70.2(15) no
D19 C14 D64 . . 94.8(15) no
N4 C14 D64 . . 53.3(9) no
C34 C14 D64 . . 23.0(5) no
C24 C14 D64 . . 80.5(8) no
D24 C14 D49 . . 96.(2) no
D14 C14 D49 . . 63.7(15) no
D19 C14 D49 . . 151.0(17) no
N4 C14 D49 . . 53.4(9) no
C34 C14 D49 . . 66.5(7) no
C24 C14 D49 . . 85.0(8) no
D24 C14 D44 . . 100.8(19) no
D14 C14 D44 . . 155.9(18) no
D19 C14 D44 . . 62.6(12) no
N4 C14 D44 . . 52.1(8) no
C34 C14 D44 . . 62.8(6) no
C24 C14 D44 . . 21.0(5) no
C29 C14 D59 . . 24.8(5) no
C29 C14 D69 . . 89.9(8) no
D59 C14 D69 . . 113.7(9) no
C29 C14 D54 . . 62.9(7) no
D59 C14 D54 . . 60.1(8) no
D69 C14 D54 . . 87.7(8) no
C29 C14 D64 . . 65.7(8) no
D59 C14 D64 . . 89.4(9) no
D69 C14 D64 . . 40.7(6) no
D54 C14 D64 . . 103.4(8) no
C29 C14 D49 . . 24.8(5) no
D59 C14 D49 . . 37.1(6) no
D69 C14 D49 . . 92.9(8) no
D54 C14 D49 . . 87.6(8) no
D64 C14 D49 . . 57.0(7) no
C29 C14 D44 . . 83.0(7) no
D59 C14 D44 . . 91.6(8) no
D69 C14 D44 . . 55.1(6) no
D54 C14 D44 . . 36.9(6) no
D64 C14 D44 . . 85.7(7) no
D49 C14 D44 . . 104.8(8) no
D15 C15 D110 . . 103.(2) no
D15 C15 D25 . . 98.6(17) no
D110 C15 D25 . . 112.5(18) no
D15 C15 N5 . . 120.0(16) no
D110 C15 N5 . . 111.7(16) no
D25 C15 N5 . . 110.7(17) no
D15 C15 C35 . . 100.3(14) no
D110 C15 C35 . . 88.4(13) no
D25 C15 C35 . . 147.8(16) no
N5 C15 C35 . . 37.1(8) no
D15 C15 C30 . . 96.7(13) no
D110 C15 C30 . . 152.1(15) no
D25 C15 C30 . . 83.9(13) no
N5 C15 C30 . . 40.4(7) no
C35 C15 C30 . . 68.3(7) no
D15 C15 C25 . . 155.9(15) no
D110 C15 C25 . . 95.2(15) no
D25 C15 C25 . . 89.3(14) no
N5 C15 C25 . . 36.7(7) no
C35 C15 C25 . . 63.7(7) no
C30 C15 C25 . . 61.4(6) no
D15 C15 D65 . . 73.4(13) no
D110 C15 D65 . . 95.7(14) no
D25 C15 D65 . . 151.8(14) no
N5 C15 D65 . . 56.0(8) no
C35 C15 D65 . . 27.0(5) no
C30 C15 D65 . . 70.7(7) no
D15 C15 D610 . . 105.8(15) no
D110 C15 D610 . . 63.4(12) no
D25 C15 D610 . . 155.6(16) no
N5 C15 D610 . . 55.5(8) no
C35 C15 D610 . . 25.1(5) no
C30 C15 D610 . . 92.2(7) no
D15 C15 D510 . . 98.2(14) no
D110 C15 D510 . . 158.3(17) no
D25 C15 D510 . . 57.6(12) no
N5 C15 D510 . . 61.5(9) no
C35 C15 D510 . . 93.9(8) no
C30 C15 D510 . . 26.3(6) no
D15 C15 D55 . . 152.1(15) no
D110 C15 D55 . . 103.7(15) no
D25 C15 D55 . . 62.6(13) no
N5 C15 D55 . . 57.0(9) no
C35 C15 D55 . . 89.5(8) no
C30 C15 D55 . . 62.6(7) no
D15 C15 D410 . . 72.7(13) no
D110 C15 D410 . . 151.6(16) no
D25 C15 D410 . . 95.9(13) no
N5 C15 D410 . . 53.7(8) no
C35 C15 D410 . . 65.6(7) no
C30 C15 D410 . . 25.5(7) no
D15 C15 D45 . . 162.5(16) no
D110 C15 D45 . . 71.9(14) no
D25 C15 D45 . . 98.9(14) no
N5 C15 D45 . . 51.2(8) no
C35 C15 D45 . . 63.4(7) no
C30 C15 D45 . . 83.7(8) no
C25 C15 D65 . . 88.9(7) no
C25 C15 D610 . . 67.9(7) no
D65 C15 D610 . . 41.7(5) no
C25 C15 D510 . . 67.0(8) no
D65 C15 D510 . . 96.1(8) no
D610 C15 D510 . . 116.5(8) no
C25 C15 D55 . . 26.8(5) no
D65 C15 D55 . . 112.8(8) no
D610 C15 D55 . . 94.2(8) no
D510 C15 D55 . . 54.8(7) no
C25 C15 D410 . . 84.0(8) no
D65 C15 D410 . . 56.0(7) no
D610 C15 D410 . . 90.4(8) no
D510 C15 D410 . . 43.2(8) no
D55 C15 D410 . . 88.2(8) no
C25 C15 D45 . . 23.3(5) no
D65 C15 D45 . . 90.3(7) no
D610 C15 D45 . . 56.7(7) no
D510 C15 D45 . . 89.9(8) no
D55 C15 D45 . . 41.3(6) no
D410 C15 D45 . . 103.9(8) no
D31 C21 D41 . . 105.8(18) no
D31 C21 D51 . . 96.3(18) no
D41 C21 D51 . . 116.3(17) no
D31 C21 N1 . . 108.1(15) no
D41 C21 N1 . . 113.6(19) no
D51 C21 N1 . . 114.4(13) no
D31 C21 C11 . . 147.9(15) no
D41 C21 C11 . . 95.4(15) no
D51 C21 C11 . . 95.4(12) no
N1 C21 C11 . . 40.2(7) no
D31 C21 C31 . . 94.7(14) no
D41 C21 C31 . . 86.8(15) no
D51 C21 C31 . . 150.3(13) no
N1 C21 C31 . . 35.9(7) no
C11 C21 C31 . . 62.2(7) no
D31 C21 C26 . . 87.3(12) no
D41 C21 C26 . . 148.0(18) no
D51 C21 C26 . . 90.3(11) no
N1 C21 C26 . . 34.8(7) no
C11 C21 C26 . . 62.9(7) no
C31 C21 C26 . . 62.7(6) no
D31 C21 D21 . . 145.9(14) no
D41 C21 D21 . . 108.3(15) no
D51 C21 D21 . . 68.1(11) no
N1 C21 D21 . . 57.7(8) no
C11 C21 D21 . . 27.4(6) no
C31 C21 D21 . . 87.6(8) no
D31 C21 D16 . . 161.4(16) no
D41 C21 D16 . . 71.4(14) no
D51 C21 D16 . . 101.4(12) no
N1 C21 D16 . . 59.0(8) no
C11 C21 D16 . . 24.5(5) no
C31 C21 D16 . . 66.9(7) no
D31 C21 D66 . . 103.7(14) no
D41 C21 D66 . . 61.0(14) no
D51 C21 D66 . . 159.8(14) no
N1 C21 D66 . . 56.5(8) no
C11 C21 D66 . . 65.9(7) no
C31 C21 D66 . . 26.0(5) no
D31 C21 D56 . . 96.1(12) no
D41 C21 D56 . . 157.4(16) no
D51 C21 D56 . . 65.5(10) no
N1 C21 D56 . . 52.4(7) no
C11 C21 D56 . . 62.3(7) no
C31 C21 D56 . . 85.9(7) no
D31 C21 D36 . . 63.8(11) no
D41 C21 D36 . . 144.8(15) no
D51 C21 D36 . . 98.5(11) no
N1 C21 D36 . . 49.1(7) no
C11 C21 D36 . . 85.0(7) no
C31 C21 D36 . . 62.3(6) no
C26 C21 D21 . . 63.7(6) no
C26 C21 D16 . . 86.9(7) no
D21 C21 D16 . . 41.7(6) no
C26 C21 D66 . . 87.8(7) no
D21 C21 D66 . . 93.2(8) no
D16 C21 D66 . . 58.4(6) no
C26 C21 D56 . . 25.6(5) no
D21 C21 D56 . . 50.1(6) no
D16 C21 D56 . . 86.1(6) no
D66 C21 D56 . . 108.9(8) no
C26 C21 D36 . . 24.3(4) no
D21 C21 D36 . . 87.9(6) no
D16 C21 D36 . . 107.4(7) no
D66 C21 D36 . . 87.9(7) no
D56 C21 D36 . . 43.8(5) no
D42 C22 D32 . . 105.(2) no
D42 C22 D52 . . 114.(2) no
D32 C22 D52 . . 103.(2) no
D42 C22 N2 . . 115.(3) no
D32 C22 N2 . . 109.0(16) no
D52 C22 N2 . . 109.9(16) no
D42 C22 C12 . . 97.(2) no
D32 C22 C12 . . 146.9(16) no
D52 C22 C12 . . 90.1(15) no
N2 C22 C12 . . 38.2(7) no
D42 C22 C32 . . 92.(2) no
D32 C22 C32 . . 91.2(15) no
D52 C22 C32 . . 145.1(16) no
N2 C22 C32 . . 35.4(7) no
C12 C22 C32 . . 63.2(7) no
D42 C22 C27 . . 152.(2) no
D32 C22 C27 . . 89.7(13) no
D52 C22 C27 . . 84.2(14) no
N2 C22 C27 . . 37.4(7) no
C12 C22 C27 . . 61.0(7) no
C32 C22 C27 . . 63.8(7) no
D42 C22 D17 . . 71.(2) no
D32 C22 D17 . . 155.8(18) no
D52 C22 D17 . . 100.5(16) no
N2 C22 D17 . . 55.7(8) no
C12 C22 D17 . . 25.9(5) no
C32 C22 D17 . . 65.5(7) no
D42 C22 D22 . . 104.(2) no
D32 C22 D22 . . 151.4(16) no
D52 C22 D22 . . 65.1(14) no
N2 C22 D22 . . 57.2(7) no
C12 C22 D22 . . 25.1(5) no
C32 C22 D22 . . 87.5(8) no
D42 C22 D67 . . 69.(2) no
D32 C22 D67 . . 101.5(15) no
D52 C22 D67 . . 153.7(17) no
N2 C22 D67 . . 51.4(8) no
C12 C22 D67 . . 63.8(7) no
C32 C22 D67 . . 23.9(5) no
D42 C22 D57 . . 155.(2) no
D32 C22 D57 . . 100.2(14) no
D52 C22 D57 . . 62.8(14) no
N2 C22 D57 . . 51.3(8) no
C12 C22 D57 . . 58.7(7) no
C32 C22 D57 . . 83.5(8) no
D42 C22 D37 . . 152.(2) no
D32 C22 D37 . . 63.8(12) no
D52 C22 D37 . . 93.5(15) no
N2 C22 D37 . . 53.2(8) no
C12 C22 D37 . . 85.2(7) no
C32 C22 D37 . . 64.0(7) no
D42 C22 O12 . . 109.1(18) no
D32 C22 O12 . . 43.3(13) no
D52 C22 O12 . . 131.1(17) no
N2 C22 O12 . . 68.5(8) no
C12 C22 O12 . . 106.1(8) no
C32 C22 O12 . . 48.6(7) no
C27 C22 D17 . . 85.8(7) no
C27 C22 D22 . . 64.1(6) no
D17 C22 D22 . . 40.6(6) no
C27 C22 D67 . . 85.7(8) no
D17 C22 D67 . . 54.5(6) no
D22 C22 D67 . . 88.6(8) no
C27 C22 D57 . . 22.3(5) no
D17 C22 D57 . . 84.3(7) no
D22 C22 D57 . . 51.2(7) no
D67 C22 D57 . . 102.7(9) no
C27 C22 D37 . . 26.1(5) no
D17 C22 D37 . . 108.0(8) no
D22 C22 D37 . . 90.1(7) no
D67 C22 D37 . . 87.9(7) no
D57 C22 D37 . . 42.9(6) no
C27 C22 O12 . . 66.0(6) no
D17 C22 O12 . . 114.1(9) no
D22 C22 O12 . . 124.4(8) no
D67 C22 O12 . . 64.7(7) no
D57 C22 O12 . . 86.6(7) no
D37 C22 O12 . . 44.5(5) no
D43 C23 D53 . . 109.5(17) no
D43 C23 D33 . . 114.8(17) no
D53 C23 D33 . . 94.2(17) no
D43 C23 N3 . . 116.3(18) no
D53 C23 N3 . . 110.6(14) no
D33 C23 N3 . . 109.4(14) no
D43 C23 C33 . . 91.6(14) no
D53 C23 C33 . . 147.3(13) no
D33 C23 C33 . . 99.4(12) no
N3 C23 C33 . . 36.7(7) no
D43 C23 C13 . . 97.1(15) no
D53 C23 C13 . . 92.3(12) no
D33 C23 C13 . . 143.0(13) no
N3 C23 C13 . . 35.3(7) no
C33 C23 C13 . . 59.5(7) no
D43 C23 C28 . . 148.1(17) no
D53 C23 C28 . . 94.0(12) no
D33 C23 C28 . . 83.6(11) no
N3 C23 C28 . . 32.4(7) no
C33 C23 C28 . . 58.5(7) no
C13 C23 C28 . . 59.6(7) no
D43 C23 D18 . . 70.9(13) no
D53 C23 D18 . . 99.5(13) no
D33 C23 D18 . . 162.4(14) no
N3 C23 D18 . . 55.3(8) no
C33 C23 D18 . . 63.2(7) no
C13 C23 D18 . . 26.2(6) no
D43 C23 D23 . . 106.1(14) no
D53 C23 D23 . . 69.6(11) no
D33 C23 D23 . . 139.1(14) no
N3 C23 D23 . . 49.8(7) no
C33 C23 D23 . . 80.8(8) no
C13 C23 D23 . . 22.8(5) no
D43 C23 D38 . . 150.9(15) no
D53 C23 D38 . . 99.4(13) no
D33 C23 D38 . . 57.9(10) no
N3 C23 D38 . . 53.4(8) no
C33 C23 D38 . . 64.4(6) no
C13 C23 D38 . . 85.0(7) no
D43 C23 D68 . . 66.2(13) no
D53 C23 D68 . . 150.1(15) no
D33 C23 D68 . . 114.8(13) no
N3 C23 D68 . . 54.4(8) no
C33 C23 D68 . . 26.1(6) no
C13 C23 D68 . . 60.3(7) no
D43 C23 D58 . . 154.8(16) no
D53 C23 D58 . . 71.9(11) no
D33 C23 D58 . . 89.8(12) no
N3 C23 D58 . . 45.3(8) no
C33 C23 D58 . . 78.4(7) no
C13 C23 D58 . . 57.9(7) no
D43 C23 O13 . . 107.2(14) no
D53 C23 O13 . . 135.2(15) no
D33 C23 O13 . . 46.5(11) no
N3 C23 O13 . . 73.8(7) no
C33 C23 O13 . . 53.2(6) no
C13 C23 O13 . . 107.9(7) no
D43 C23 C43 . . 92.2(13) no
D53 C23 C43 . . 158.1(14) no
D33 C23 C43 . . 72.9(11) no
N3 C23 C43 . . 60.0(7) no
C33 C23 C43 . . 29.0(5) no
C13 C23 C43 . . 88.3(7) no
C28 C23 D18 . . 84.5(7) no
C28 C23 D23 . . 61.5(6) no
D18 C23 D23 . . 40.3(7) no
C28 C23 D38 . . 26.0(5) no
D18 C23 D38 . . 108.5(8) no
D23 C23 D38 . . 87.0(7) no
C28 C23 D68 . . 82.6(8) no
D18 C23 D68 . . 50.7(7) no
D23 C23 D68 . . 83.0(8) no
D38 C23 D68 . . 90.5(7) no
C28 C23 D58 . . 22.5(5) no
D18 C23 D58 . . 84.0(8) no
D23 C23 D58 . . 49.8(6) no
D38 C23 D58 . . 40.6(6) no
D68 C23 D58 . . 99.6(8) no
C28 C23 O13 . . 65.6(6) no
D18 C23 O13 . . 116.4(8) no
D23 C23 O13 . . 122.7(7) no
D38 C23 O13 . . 45.7(5) no
D68 C23 O13 . . 69.9(7) no
D58 C23 O13 . . 85.4(7) no
C28 C23 C43 . . 67.5(6) no
D18 C23 C43 . . 90.6(7) no
D23 C23 C43 . . 108.5(7) no
D38 C23 C43 . . 58.8(6) no
D68 C23 C43 . . 43.1(6) no
D58 C23 C43 . . 90.1(7) no
O13 C23 C43 . . 26.9(5) no
D44 C24 D34 . . 114.7(19) no
D44 C24 D54 . . 104.6(18) no
D34 C24 D54 . . 86.(2) no
D44 C24 N4 . . 124.(2) no
D34 C24 N4 . . 114.1(16) no
D54 C24 N4 . . 104.0(14) no
D44 C24 C34 . . 99.5(16) no
D34 C24 C34 . . 107.6(14) no
D54 C24 C34 . . 143.8(14) no
N4 C24 C34 . . 39.9(7) no
D44 C24 C14 . . 100.6(16) no
D34 C24 C14 . . 144.5(16) no
D54 C24 C14 . . 89.0(14) no
N4 C24 C14 . . 34.0(8) no
C34 C24 C14 . . 60.1(8) no
D44 C24 C29 . . 159.2(18) no
D34 C24 C29 . . 83.9(13) no
D54 C24 C29 . . 84.9(12) no
N4 C24 C29 . . 35.1(8) no
C34 C24 C29 . . 64.3(7) no
C14 C24 C29 . . 60.6(7) no
D44 C24 D19 . . 74.0(14) no
D34 C24 D19 . . 168.7(15) no
D54 C24 D19 . . 98.7(14) no
N4 C24 D19 . . 54.9(8) no
C34 C24 D19 . . 62.7(7) no
C14 C24 D19 . . 26.7(6) no
D44 C24 D69 . . 73.3(15) no
D34 C24 D69 . . 123.2(15) no
D54 C24 D69 . . 149.1(16) no
N4 C24 D69 . . 58.0(9) no
C34 C24 D69 . . 26.7(6) no
C14 C24 D69 . . 61.9(8) no
D44 C24 D24 . . 105.2(16) no
D34 C24 D24 . . 136.1(17) no
D54 C24 D24 . . 66.1(13) no
N4 C24 D24 . . 48.6(8) no
C34 C24 D24 . . 82.0(9) no
C14 C24 D24 . . 22.9(7) no
D44 C24 D39 . . 162.9(16) no
D34 C24 D39 . . 60.6(12) no
D54 C24 D39 . . 91.7(14) no
N4 C24 D39 . . 54.3(8) no
C34 C24 D39 . . 68.6(7) no
C14 C24 D39 . . 84.4(7) no
D44 C24 D59 . . 152.6(16) no
D34 C24 D59 . . 90.4(14) no
D54 C24 D59 . . 64.5(12) no
N4 C24 D59 . . 44.8(8) no
C34 C24 D59 . . 81.8(7) no
C14 C24 D59 . . 56.2(7) no
D44 C24 C44 . . 101.5(15) no
D34 C24 C44 . . 76.7(13) no
D54 C24 C44 . . 153.0(16) no
N4 C24 C44 . . 65.6(8) no
C34 C24 C44 . . 33.4(6) no
C14 C24 C44 . . 92.8(8) no
D44 C24 O14 . . 115.3(14) no
D34 C24 O14 . . 50.4(12) no
D54 C24 O14 . . 129.8(16) no
N4 C24 O14 . . 78.2(8) no
C34 C24 O14 . . 57.4(6) no
C14 C24 O14 . . 111.1(8) no
C29 C24 D19 . . 86.4(7) no
C29 C24 D69 . . 88.9(7) no
D19 C24 D69 . . 50.6(6) no
C29 C24 D24 . . 61.3(7) no
D19 C24 D24 . . 40.6(7) no
D69 C24 D24 . . 84.4(9) no
C29 C24 D39 . . 24.8(5) no
D19 C24 D39 . . 108.9(7) no
D69 C24 D39 . . 95.2(7) no
D24 C24 D39 . . 85.8(8) no
C29 C24 D59 . . 21.8(5) no
D19 C24 D59 . . 82.7(7) no
D69 C24 D59 . . 102.7(8) no
D24 C24 D59 . . 47.6(7) no
D39 C24 D59 . . 41.2(6) no
C29 C24 C44 . . 72.7(6) no
D19 C24 C44 . . 94.8(7) no
D69 C24 C44 . . 47.7(6) no
D24 C24 C44 . . 113.2(9) no
D39 C24 C44 . . 61.7(6) no
D59 C24 C44 . . 94.4(7) no
C29 C24 O14 . . 68.5(6) no
D19 C24 O14 . . 120.1(8) no
D69 C24 O14 . . 74.5(7) no
D24 C24 O14 . . 125.6(8) no
D39 C24 O14 . . 48.2(5) no
D59 C24 O14 . . 88.7(7) no
C44 C24 O14 . . 26.9(6) no
D45 C25 D35 . . 103.2(18) no
D45 C25 D55 . . 112.9(18) no
D35 C25 D55 . . 111.9(19) no
D45 C25 N5 . . 106.3(18) no
D35 C25 N5 . . 115.4(15) no
D55 C25 N5 . . 107.1(14) no
D45 C25 C15 . . 92.0(16) no
D35 C25 C15 . . 148.1(14) no
D55 C25 C15 . . 86.8(12) no
N5 C25 C15 . . 32.7(6) no
D45 C25 C30 . . 146.3(19) no
D35 C25 C30 . . 95.9(12) no
D55 C25 C30 . . 84.3(12) no
N5 C25 C30 . . 40.1(7) no
C15 C25 C30 . . 59.1(7) no
D45 C25 C35 . . 85.5(16) no
D35 C25 C35 . . 95.6(13) no
D55 C25 C35 . . 140.9(13) no
N5 C25 C35 . . 33.9(6) no
C15 C25 C35 . . 57.3(7) no
C30 C25 C35 . . 65.0(7) no
D45 C25 D25 . . 102.3(15) no
D35 C25 D25 . . 154.1(13) no
D55 C25 D25 . . 61.2(11) no
N5 C25 D25 . . 51.9(7) no
C15 C25 D25 . . 25.6(5) no
C30 C25 D25 . . 59.6(6) no
D45 C25 D310 . . 149.5(17) no
D35 C25 D310 . . 70.2(11) no
D55 C25 D310 . . 96.7(12) no
N5 C25 D310 . . 55.7(7) no
C15 C25 D310 . . 82.4(7) no
C30 C25 D310 . . 25.8(5) no
D45 C25 D510 . . 149.4(17) no
D35 C25 D510 . . 106.8(13) no
D55 C25 D510 . . 60.1(11) no
N5 C25 D510 . . 55.2(8) no
C15 C25 D510 . . 59.1(7) no
C30 C25 D510 . . 24.5(6) no
D45 C25 D110 . . 67.8(15) no
D35 C25 D110 . . 152.6(16) no
D55 C25 D110 . . 95.3(12) no
N5 C25 D110 . . 48.9(7) no
C15 C25 D110 . . 24.1(5) no
C30 C25 D110 . . 82.5(7) no
D45 C25 D610 . . 62.9(15) no
D35 C25 D610 . . 103.7(14) no
D55 C25 D610 . . 143.9(13) no
N5 C25 D610 . . 48.8(7) no
C15 C25 D610 . . 58.6(7) no
C30 C25 D610 . . 85.9(7) no
D45 C25 O15 . . 104.2(15) no
D35 C25 O15 . . 46.6(12) no
D55 C25 O15 . . 141.4(13) no
N5 C25 O15 . . 70.9(8) no
C15 C25 O15 . . 102.8(8) no
C30 C25 O15 . . 69.8(6) no
C35 C25 D25 . . 81.8(7) no
C35 C25 D310 . . 66.2(6) no
D25 C25 D310 . . 85.4(7) no
C35 C25 D510 . . 86.2(7) no
D25 C25 D510 . . 47.4(6) no
D310 C25 D510 . . 44.4(6) no
C35 C25 D110 . . 58.7(6) no
D25 C25 D110 . . 41.0(6) no
D310 C25 D110 . . 103.8(7) no
D510 C25 D110 . . 82.8(7) no
C35 C25 D610 . . 23.0(4) no
D25 C25 D610 . . 84.0(7) no
D310 C25 D610 . . 89.2(7) no
D510 C25 D610 . . 104.1(8) no
D110 C25 D610 . . 48.9(6) no
C35 C25 O15 . . 50.0(7) no
D25 C25 O15 . . 121.6(8) no
D310 C25 O15 . . 49.1(6) no
D510 C25 O15 . . 92.7(7) no
D110 C25 O15 . . 108.7(8) no
D610 C25 O15 . . 64.3(7) no
D46 C26 D36 . . 108.4(18) no
D46 C26 D56 . . 107.2(17) no
D36 C26 D56 . . 124.5(19) no
D46 C26 N1 . . 105.4(18) no
D36 C26 N1 . . 104.5(13) no
D56 C26 N1 . . 105.4(13) no
D46 C26 C21 . . 138.4(17) no
D36 C26 C21 . . 92.0(12) no
D56 C26 C21 . . 88.4(11) no
N1 C26 C21 . . 33.2(7) no
D46 C26 C11 . . 87.3(15) no
D36 C26 C11 . . 139.7(13) no
D56 C26 C11 . . 82.5(11) no
N1 C26 C11 . . 35.3(7) no
C21 C26 C11 . . 56.1(6) no
D46 C26 C31 . . 87.9(16) no
D36 C26 C31 . . 84.9(12) no
D56 C26 C31 . . 137.4(12) no
N1 C26 C31 . . 32.4(6) no
C21 C26 C31 . . 57.6(6) no
C11 C26 C31 . . 58.2(6) no
D46 C26 D31 . . 150.8(17) no
D36 C26 D31 . . 69.7(11) no
D56 C26 D31 . . 96.3(12) no
N1 C26 D31 . . 50.3(7) no
C21 C26 D31 . . 23.0(5) no
C11 C26 D31 . . 78.7(7) no
D46 C26 D21 . . 96.1(14) no
D36 C26 D21 . . 152.3(13) no
D56 C26 D21 . . 56.1(10) no
N1 C26 D21 . . 55.2(7) no
C21 C26 D21 . . 60.5(6) no
C11 C26 D21 . . 26.4(5) no
D46 C26 D51 . . 148.5(16) no
D36 C26 D51 . . 100.4(12) no
D56 C26 D51 . . 64.1(10) no
N1 C26 D51 . . 53.7(7) no
C21 C26 D51 . . 25.1(5) no
C11 C26 D51 . . 62.0(6) no
D46 C26 D11 . . 65.1(14) no
D36 C26 D11 . . 146.5(14) no
D56 C26 D11 . . 87.5(12) no
N1 C26 D11 . . 51.6(8) no
C21 C26 D11 . . 77.7(7) no
C11 C26 D11 . . 22.3(5) no
D46 C26 D61 . . 64.8(14) no
D36 C26 D61 . . 93.6(12) no
D56 C26 D61 . . 140.3(13) no
N1 C26 D61 . . 47.9(7) no
C21 C26 D61 . . 78.5(7) no
C11 C26 D61 . . 59.0(6) no
C31 C26 D31 . . 63.0(6) no
C31 C26 D21 . . 83.4(7) no
D31 C26 D21 . . 82.5(7) no
C31 C26 D51 . . 82.1(6) no
D31 C26 D51 . . 35.4(5) no
D21 C26 D51 . . 53.1(6) no
C31 C26 D11 . . 62.6(7) no
D31 C26 D11 . . 99.7(7) no
D21 C26 D11 . . 38.0(7) no
D51 C26 D11 . . 83.8(7) no
C31 C26 D61 . . 23.1(5) no
D31 C26 D61 . . 86.1(7) no
D21 C26 D61 . . 85.2(7) no
D51 C26 D61 . . 101.5(7) no
D11 C26 D61 . . 53.2(6) no
D57 C27 D47 . . 106.8(19) no
D57 C27 D37 . . 126.(2) no
D47 C27 D37 . . 106.4(17) no
D57 C27 N2 . . 108.2(16) no
D47 C27 N2 . . 99.6(16) no
D37 C27 N2 . . 107.0(13) no
D57 C27 C12 . . 81.0(15) no
D47 C27 C12 . . 85.5(14) no
D37 C27 C12 . . 143.1(13) no
N2 C27 C12 . . 36.0(6) no
D57 C27 C22 . . 92.6(14) no
D47 C27 C22 . . 134.9(16) no
D37 C27 C22 . . 93.1(11) no
N2 C27 C22 . . 35.4(7) no
C12 C27 C22 . . 57.3(7) no
D57 C27 C32 . . 139.1(16) no
D47 C27 C32 . . 82.7(14) no
D37 C27 C32 . . 86.6(12) no
N2 C27 C32 . . 31.6(6) no
C12 C27 C32 . . 59.8(6) no
C22 C27 C32 . . 57.8(6) no
D57 C27 D52 . . 68.4(14) no
D47 C27 D52 . . 147.5(15) no
D37 C27 D52 . . 101.3(13) no
N2 C27 D52 . . 55.5(8) no
C12 C27 D52 . . 62.0(7) no
C22 C27 D52 . . 25.1(6) no
D57 C27 D32 . . 103.7(15) no
D47 C27 D32 . . 143.9(16) no
D37 C27 D32 . . 69.2(11) no
N2 C27 D32 . . 52.0(7) no
C12 C27 D32 . . 80.6(7) no
C22 C27 D32 . . 24.1(5) no
D57 C27 D22 . . 56.9(14) no
D47 C27 D22 . . 96.2(13) no
D37 C27 D22 . . 153.7(13) no
N2 C27 D22 . . 54.8(7) no
C12 C27 D22 . . 24.4(5) no
C22 C27 D22 . . 60.9(6) no
D57 C27 D12 . . 85.6(16) no
D47 C27 D12 . . 63.2(13) no
D37 C27 D12 . . 148.2(15) no
N2 C27 D12 . . 50.7(7) no
C12 C27 D12 . . 22.5(5) no
C22 C27 D12 . . 78.7(7) no
D57 C27 D62 . . 138.8(18) no
D47 C27 D62 . . 59.8(14) no
D37 C27 D62 . . 95.2(13) no
N2 C27 D62 . . 46.3(8) no
C12 C27 D62 . . 60.3(7) no
C22 C27 D62 . . 78.7(8) no
D57 C27 O12 . . 147.3(17) no
D47 C27 O12 . . 105.9(14) no
D37 C27 O12 . . 41.0(10) no
N2 C27 O12 . . 66.7(7) no
C12 C27 O12 . . 102.4(7) no
C22 C27 O12 . . 64.2(6) no
C32 C27 D52 . . 82.3(7) no
C32 C27 D32 . . 61.5(6) no
D52 C27 D32 . . 38.0(6) no
C32 C27 D22 . . 82.9(7) no
D52 C27 D22 . . 53.4(7) no
D32 C27 D22 . . 84.6(7) no
C32 C27 D12 . . 62.9(7) no
D52 C27 D12 . . 84.3(8) no
D32 C27 D12 . . 100.9(8) no
D22 C27 D12 . . 37.6(7) no
C32 C27 D62 . . 23.0(6) no
D52 C27 D62 . . 101.5(9) no
D32 C27 D62 . . 84.5(8) no
D22 C27 D62 . . 84.5(8) no
D12 C27 D62 . . 53.2(7) no
C32 C27 O12 . . 47.2(6) no
D52 C27 O12 . . 84.3(7) no
D32 C27 O12 . . 46.4(5) no
D22 C27 O12 . . 119.9(7) no
D12 C27 O12 . . 110.1(8) no
D62 C27 O12 . . 62.4(7) no
D58 C28 D48 . . 101.3(19) no
D58 C28 D38 . . 115.(2) no
D48 C28 D38 . . 117.5(17) no
D58 C28 N3 . . 105.6(17) no
D48 C28 N3 . . 108.2(17) no
D38 C28 N3 . . 108.5(14) no
D58 C28 C33 . . 140.2(17) no
D48 C28 C33 . . 89.0(14) no
D38 C28 C33 . . 92.7(13) no
N3 C28 C33 . . 35.6(7) no
D58 C28 C13 . . 83.1(16) no
D48 C28 C13 . . 88.1(14) no
D38 C28 C13 . . 142.5(14) no
N3 C28 C13 . . 34.3(7) no
C33 C28 C13 . . 58.7(7) no
D58 C28 C23 . . 94.8(15) no
D48 C28 C23 . . 140.8(17) no
D38 C28 C23 . . 86.3(11) no
N3 C28 C23 . . 32.6(7) no
C33 C28 C23 . . 57.3(6) no
C13 C28 C23 . . 58.5(6) no
D58 C28 D63 . . 139.6(17) no
D48 C28 D63 . . 62.4(13) no
D38 C28 D63 . . 105.0(14) no
N3 C28 D63 . . 54.1(9) no
C33 C28 D63 . . 26.6(5) no
C13 C28 D63 . . 60.9(7) no
D58 C28 D13 . . 86.1(16) no
D48 C28 D13 . . 64.5(13) no
D38 C28 D13 . . 156.4(15) no
N3 C28 D13 . . 52.9(7) no
C33 C28 D13 . . 63.7(7) no
C13 C28 D13 . . 23.7(5) no
D58 C28 D23 . . 60.6(15) no
D48 C28 D23 . . 96.2(14) no
D38 C28 D23 . . 145.6(13) no
N3 C28 D23 . . 49.7(7) no
C33 C28 D23 . . 80.3(8) no
C13 C28 D23 . . 22.8(5) no
D58 C28 D33 . . 100.7(15) no
D48 C28 D33 . . 155.2(16) no
D38 C28 D33 . . 61.9(10) no
N3 C28 D33 . . 54.3(7) no
C33 C28 D33 . . 66.6(6) no
C13 C28 D33 . . 83.2(7) no
D58 C28 D53 . . 72.3(14) no
D48 C28 D53 . . 149.1(15) no
D38 C28 D53 . . 91.8(11) no
N3 C28 D53 . . 48.7(7) no
C33 C28 D53 . . 79.3(7) no
C13 C28 D53 . . 61.4(6) no
D58 C28 O13 . . 144.5(17) no
D48 C28 O13 . . 113.0(14) no
D38 C28 O13 . . 40.4(11) no
N3 C28 O13 . . 72.8(8) no
C33 C28 O13 . . 52.5(7) no
C13 C28 O13 . . 106.1(8) no
C23 C28 D63 . . 82.2(8) no
C23 C28 D13 . . 81.4(7) no
D63 C28 D13 . . 53.5(6) no
C23 C28 D23 . . 61.4(6) no
D63 C28 D23 . . 83.5(8) no
D13 C28 D23 . . 36.7(6) no
C23 C28 D33 . . 24.8(5) no
D63 C28 D33 . . 93.2(8) no
D13 C28 D33 . . 105.8(7) no
D23 C28 D33 . . 84.7(7) no
C23 C28 D53 . . 23.0(4) no
D63 C28 D53 . . 102.3(8) no
D13 C28 D53 . . 84.8(6) no
D23 C28 D53 . . 53.9(6) no
D33 C28 D53 . . 34.4(5) no
C23 C28 O13 . . 64.2(6) no
D63 C28 O13 . . 69.1(7) no
D13 C28 O13 . . 116.2(8) no
D23 C28 O13 . . 121.5(8) no
D33 C28 O13 . . 48.5(5) no
D53 C28 O13 . . 82.1(6) no
D59 C29 D49 . . 98.1(17) no
D59 C29 D39 . . 125.(2) no
D49 C29 D39 . . 112.7(15) no
D59 C29 N4 . . 103.2(16) no
D49 C29 N4 . . 105.5(16) no
D39 C29 N4 . . 110.3(13) no
D59 C29 C14 . . 78.9(15) no
D49 C29 C14 . . 87.7(14) no
D39 C29 C14 . . 142.9(14) no
N4 C29 C14 . . 32.7(7) no
D59 C29 C24 . . 97.1(14) no
D49 C29 C24 . . 137.8(16) no
D39 C29 C24 . . 89.4(11) no
N4 C29 C24 . . 32.5(7) no
C14 C29 C24 . . 57.2(7) no
D59 C29 C34 . . 134.1(16) no
D49 C29 C34 . . 87.6(13) no
D39 C29 C34 . . 93.1(13) no
N4 C29 C34 . . 33.0(6) no
C14 C29 C34 . . 55.7(7) no
C24 C29 C34 . . 54.5(6) no
D59 C29 D34 . . 103.0(14) no
D49 C29 D34 . . 153.1(15) no
D39 C29 D34 . . 67.5(10) no
N4 C29 D34 . . 53.7(7) no
C14 C29 D34 . . 80.3(7) no
C24 C29 D34 . . 23.1(5) no
D59 C29 D14 . . 81.1(15) no
D49 C29 D14 . . 64.0(12) no
D39 C29 D14 . . 153.1(15) no
N4 C29 D14 . . 50.8(7) no
C14 C29 D14 . . 23.8(6) no
C24 C29 D14 . . 79.9(7) no
D59 C29 D54 . . 73.2(13) no
D49 C29 D54 . . 148.8(15) no
D39 C29 D54 . . 96.0(11) no
N4 C29 D54 . . 50.6(7) no
C14 C29 D54 . . 61.4(7) no
C24 C29 D54 . . 25.4(5) no
D59 C29 D24 . . 55.8(15) no
D49 C29 D24 . . 94.6(13) no
D39 C29 D24 . . 151.1(13) no
N4 C29 D24 . . 50.4(8) no
C14 C29 D24 . . 23.5(7) no
C24 C29 D24 . . 63.1(7) no
D59 C29 D64 . . 135.4(16) no
D49 C29 D64 . . 65.9(13) no
D39 C29 D64 . . 99.2(12) no
N4 C29 D64 . . 49.4(7) no
C14 C29 D64 . . 60.0(7) no
C24 C29 D64 . . 75.7(7) no
C34 C29 D34 . . 65.7(6) no
C34 C29 D14 . . 60.6(6) no
D34 C29 D14 . . 102.9(7) no
C34 C29 D54 . . 78.7(7) no
D34 C29 D54 . . 32.8(5) no
D14 C29 D54 . . 84.9(7) no
C34 C29 D24 . . 78.4(8) no
D34 C29 D24 . . 83.9(8) no
D14 C29 D24 . . 36.2(8) no
D54 C29 D24 . . 55.4(7) no
C34 C29 D64 . . 21.8(4) no
D34 C29 D64 . . 87.3(7) no
D14 C29 D64 . . 54.4(6) no
D54 C29 D64 . . 98.9(8) no
D24 C29 D64 . . 83.2(9) no
D510 C30 D410 . . 115.(2) no
D510 C30 D310 . . 125.(2) no
D410 C30 D310 . . 101.(2) no
D510 C30 N5 . . 108.6(16) no
D410 C30 N5 . . 100.3(19) no
D310 C30 N5 . . 104.1(14) no
D510 C30 C15 . . 84.7(14) no
D410 C30 C15 . . 89.2(17) no
D310 C30 C15 . . 137.9(14) no
N5 C30 C15 . . 33.9(7) no
D510 C30 C25 . . 92.1(14) no
D410 C30 C25 . . 137.5(19) no
D310 C30 C25 . . 87.8(12) no
N5 C30 C25 . . 37.8(7) no
C15 C30 C25 . . 59.5(7) no
D510 C30 D25 . . 58.1(13) no
D410 C30 D25 . . 101.3(17) no
D310 C30 D25 . . 151.9(14) no
N5 C30 D25 . . 55.0(7) no
C15 C30 D25 . . 26.6(5) no
C25 C30 D25 . . 64.1(7) no
D510 C30 D55 . . 65.6(13) no
D410 C30 D55 . . 152.1(19) no
D310 C30 D55 . . 100.3(13) no
N5 C30 D55 . . 56.9(8) no
C15 C30 D55 . . 62.9(7) no
C25 C30 D55 . . 26.7(5) no
D510 C30 C35 . . 138.0(15) no
D410 C30 C35 . . 80.3(17) no
D310 C30 C35 . . 86.0(13) no
N5 C30 C35 . . 30.1(6) no
C15 C30 C35 . . 55.3(6) no
C25 C30 C35 . . 58.7(6) no
D510 C30 D15 . . 87.0(15) no
D410 C30 D15 . . 67.9(16) no
D310 C30 D15 . . 146.5(16) no
N5 C30 D15 . . 51.0(7) no
C15 C30 D15 . . 22.7(5) no
C25 C30 D15 . . 81.9(7) no
D510 C30 D35 . . 102.8(15) no
D410 C30 D35 . . 140.5(18) no
D310 C30 D35 . . 64.9(11) no
N5 C30 D35 . . 53.5(7) no
C15 C30 D35 . . 81.3(7) no
C25 C30 D35 . . 23.1(5) no
D510 C30 D65 . . 137.7(16) no
D410 C30 D65 . . 57.5(16) no
D310 C30 D65 . . 96.1(13) no
N5 C30 D65 . . 45.5(7) no
C15 C30 D65 . . 55.6(6) no
C25 C30 D65 . . 80.4(7) no
D25 C30 D55 . . 53.6(7) no
D25 C30 C35 . . 81.0(7) no
D55 C30 C35 . . 83.3(7) no
D25 C30 D15 . . 36.8(6) no
D55 C30 D15 . . 84.4(7) no
C35 C30 D15 . . 61.4(6) no
D25 C30 D35 . . 87.0(7) no
D55 C30 D35 . . 40.8(5) no
C35 C30 D35 . . 62.8(6) no
D15 C30 D35 . . 102.8(7) no
D25 C30 D65 . . 81.7(7) no
D55 C30 D65 . . 102.4(7) no
C35 C30 D65 . . 23.6(5) no
D15 C30 D65 . . 50.8(6) no
D35 C30 D65 . . 86.3(7) no
D61 C31 D66 . . 107.(2) no
D61 C31 N1 . . 107.3(14) no
D66 C31 N1 . . 112.4(14) no
D61 C31 C41 . . 106.4(15) no
D66 C31 C41 . . 104.5(14) no
N1 C31 C41 . . 118.8(15) no
D61 C31 O21 . . 84.7(13) no
D66 C31 O21 . . 88.7(12) no
N1 C31 O21 . . 150.4(12) no
C41 C31 O21 . . 32.3(9) no
D61 C31 C21 . . 141.0(14) no
D66 C31 C21 . . 89.2(13) no
N1 C31 C21 . . 34.8(7) no
C41 C31 C21 . . 103.3(12) no
O21 C31 C21 . . 132.0(9) no
D61 C31 O11 . . 119.4(13) no
D66 C31 O11 . . 116.1(13) no
N1 C31 O11 . . 94.1(11) no
C41 C31 O11 . . 24.7(9) no
O21 C31 O11 . . 57.0(7) no
C21 C31 O11 . . 81.6(8) no
D61 C31 C11 . . 86.3(12) no
D66 C31 C11 . . 91.0(12) no
N1 C31 C11 . . 36.9(7) no
C41 C31 C11 . . 155.6(14) no
O21 C31 C11 . . 170.5(11) no
C21 C31 C11 . . 57.5(7) no
D61 C31 C26 . . 91.5(12) no
D66 C31 C26 . . 145.3(14) no
N1 C31 C26 . . 32.9(6) no
C41 C31 C26 . . 98.0(11) no
O21 C31 C26 . . 122.9(8) no
C21 C31 C26 . . 59.7(6) no
D61 C31 D41 . . 147.9(15) no
D66 C31 D41 . . 63.9(12) no
N1 C31 D41 . . 56.4(8) no
C41 C31 D41 . . 105.7(11) no
O21 C31 D41 . . 123.8(9) no
C21 C31 D41 . . 25.5(6) no
D61 C31 D36 . . 100.4(12) no
D66 C31 D36 . . 152.1(16) no
N1 C31 D36 . . 51.5(7) no
C41 C31 D36 . . 73.2(10) no
O21 C31 D36 . . 100.4(8) no
C21 C31 D36 . . 65.1(6) no
D61 C31 D46 . . 69.5(12) no
D66 C31 D46 . . 152.6(14) no
N1 C31 D46 . . 48.2(7) no
C41 C31 D46 . . 102.5(10) no
O21 C31 D46 . . 117.2(8) no
C21 C31 D46 . . 80.0(7) no
D61 C31 D31 . . 151.6(14) no
D66 C31 D31 . . 97.4(13) no
N1 C31 D31 . . 48.0(7) no
C41 C31 D31 . . 81.2(11) no
O21 C31 D31 . . 111.2(9) no
C21 C31 D31 . . 22.3(5) no
D61 C31 D11 . . 64.2(12) no
D66 C31 D11 . . 98.8(13) no
N1 C31 D11 . . 51.3(8) no
C41 C31 D11 . . 156.6(11) no
O21 C31 D11 . . 148.9(10) no
C21 C31 D11 . . 78.5(8) no
D61 C31 D16 . . 92.4(13) no
D66 C31 D16 . . 68.0(11) no
N1 C31 D16 . . 54.1(7) no
C41 C31 D16 . . 161.2(12) no
O21 C31 D16 . . 154.6(9) no
C21 C31 D16 . . 60.4(6) no
O11 C31 C11 . . 131.0(10) no
O11 C31 C26 . . 76.9(7) no
C11 C31 C26 . . 60.3(6) no
O11 C31 D41 . . 90.9(9) no
C11 C31 D41 . . 64.2(7) no
C26 C31 D41 . . 84.9(8) no
O11 C31 D36 . . 52.4(6) no
C11 C31 D36 . . 84.2(7) no
C26 C31 D36 . . 24.8(4) no
D41 C31 D36 . . 89.6(8) no
O11 C31 D46 . . 87.3(7) no
C11 C31 D46 . . 62.0(6) no
C26 C31 D46 . . 22.0(5) no
D41 C31 D46 . . 104.1(8) no
D36 C31 D46 . . 37.7(5) no
O11 C31 D31 . . 59.4(7) no
C11 C31 D31 . . 78.3(8) no
C26 C31 D31 . . 60.1(6) no
D41 C31 D31 . . 37.7(6) no
D36 C31 D31 . . 54.7(6) no
D46 C31 D31 . . 82.1(7) no
O11 C31 D11 . . 139.3(9) no
C11 C31 D11 . . 22.2(6) no
C26 C31 D11 . . 62.4(7) no
D41 C31 D11 . . 86.1(8) no
D36 C31 D11 . . 87.0(7) no
D46 C31 D11 . . 54.5(6) no
O11 C31 D16 . . 142.0(10) no
C11 C31 D16 . . 23.0(5) no
C26 C31 D16 . . 82.3(7) no
D41 C31 D16 . . 55.5(6) no
D36 C31 D16 . . 105.0(7) no
D46 C31 D16 . . 84.9(6) no
D31 C31 D11 . . 97.8(8) no
D31 C31 D16 . . 82.7(7) no
D11 C31 D16 . . 36.6(5) no
D67 C32 D62 . . 106.(3) no
D67 C32 C42 . . 114.2(16) no
D62 C32 C42 . . 105.5(18) no
D67 C32 N2 . . 105.7(15) no
D62 C32 N2 . . 102.8(17) no
C42 C32 N2 . . 121.3(15) no
D67 C32 O12 . . 123.6(15) no
D62 C32 O12 . . 122.3(17) no
C42 C32 O12 . . 30.4(9) no
N2 C32 O12 . . 91.5(11) no
D67 C32 O22 . . 96.0(14) no
D62 C32 O22 . . 87.3(16) no
C42 C32 O22 . . 31.4(10) no
N2 C32 O22 . . 152.3(12) no
O12 C32 O22 . . 61.7(8) no
D67 C32 C22 . . 88.0(14) no
D62 C32 C22 . . 137.5(17) no
C42 C32 C22 . . 104.7(13) no
N2 C32 C22 . . 35.0(7) no
O12 C32 C22 . . 76.3(9) no
O22 C32 C22 . . 131.9(10) no
D67 C32 C12 . . 85.1(12) no
D62 C32 C12 . . 84.2(15) no
C42 C32 C12 . . 153.9(14) no
N2 C32 C12 . . 32.9(7) no
O12 C32 C12 . . 124.4(11) no
O22 C32 C12 . . 171.5(10) no
D67 C32 C27 . . 138.6(15) no
D62 C32 C27 . . 88.1(16) no
C42 C32 C27 . . 98.4(11) no
N2 C32 C27 . . 33.0(6) no
O12 C32 C27 . . 74.5(8) no
O22 C32 C27 . . 124.0(8) no
D67 C32 D42 . . 67.3(14) no
D62 C32 D42 . . 145.1(17) no
C42 C32 D42 . . 108.4(12) no
N2 C32 D42 . . 51.5(8) no
O12 C32 D42 . . 85.4(9) no
O22 C32 D42 . . 126.7(9) no
D67 C32 D32 . . 98.6(15) no
D62 C32 D32 . . 149.1(18) no
C42 C32 D32 . . 80.7(11) no
N2 C32 D32 . . 51.4(8) no
O12 C32 D32 . . 52.6(7) no
O22 C32 D32 . . 109.0(9) no
D67 C32 D47 . . 143.5(15) no
D62 C32 D47 . . 61.9(16) no
C42 C32 D47 . . 102.3(10) no
N2 C32 D47 . . 51.3(7) no
O12 C32 D47 . . 88.4(8) no
O22 C32 D47 . . 116.3(8) no
D67 C32 D17 . . 60.6(12) no
D62 C32 D17 . . 91.8(16) no
C42 C32 D17 . . 162.6(12) no
N2 C32 D17 . . 51.4(7) no
O12 C32 D17 . . 136.1(10) no
O22 C32 D17 . . 155.4(10) no
D67 C32 D12 . . 91.2(14) no
D62 C32 D12 . . 62.2(15) no
C42 C32 D12 . . 154.5(11) no
N2 C32 D12 . . 48.7(8) no
O12 C32 D12 . . 135.1(10) no
O22 C32 D12 . . 149.5(10) no
D67 C32 D37 . . 152.1(17) no
D62 C32 D37 . . 97.6(17) no
C42 C32 D37 . . 72.4(10) no
N2 C32 D37 . . 53.5(8) no
O12 C32 D37 . . 49.2(7) no
O22 C32 D37 . . 100.0(8) no
C22 C32 C12 . . 56.5(7) no
C22 C32 C27 . . 58.4(7) no
C12 C32 C27 . . 57.1(6) no
C22 C32 D42 . . 21.2(6) no
C12 C32 D42 . . 61.4(7) no
C27 C32 D42 . . 79.0(8) no
C22 C32 D32 . . 24.0(5) no
C12 C32 D32 . . 79.1(7) no
C27 C32 D32 . . 61.0(6) no
D42 C32 D32 . . 35.5(7) no
C22 C32 D47 . . 82.9(8) no
C12 C32 D47 . . 60.5(6) no
C27 C32 D47 . . 26.2(6) no
D42 C32 D47 . . 102.2(9) no
D32 C32 D47 . . 87.2(8) no
C22 C32 D17 . . 59.8(6) no
C12 C32 D17 . . 24.5(5) no
C27 C32 D17 . . 80.5(6) no
D42 C32 D17 . . 54.3(7) no
D32 C32 D17 . . 83.7(7) no
D47 C32 D17 . . 84.5(6) no
C22 C32 D12 . . 77.8(8) no
C12 C32 D12 . . 22.0(6) no
C27 C32 D12 . . 60.7(7) no
D42 C32 D12 . . 83.3(8) no
D32 C32 D12 . . 99.1(8) no
D47 C32 D12 . . 52.4(7) no
C22 C32 D37 . . 64.4(7) no
C12 C32 D37 . . 82.5(7) no
C27 C32 D37 . . 26.2(5) no
D42 C32 D37 . . 84.9(9) no
D32 C32 D37 . . 54.6(6) no
D47 C32 D37 . . 41.6(6) no
D17 C32 D12 . . 36.9(5) no
D17 C32 D37 . . 104.5(7) no
D12 C32 D37 . . 86.5(7) no
D63 C33 D68 . . 98.9(19) no
D63 C33 C43 . . 109.3(15) no
D68 C33 C43 . . 103.7(16) no
D63 C33 N3 . . 106.5(15) no
D68 C33 N3 . . 113.0(15) no
C43 C33 N3 . . 122.8(15) no
D63 C33 O23 . . 95.0(14) no
D68 C33 O23 . . 82.9(14) no
C43 C33 O23 . . 27.7(10) no
N3 C33 O23 . . 150.1(12) no
D63 C33 C23 . . 144.0(15) no
D68 C33 C23 . . 95.4(13) no
C43 C33 C23 . . 98.9(11) no
N3 C33 C23 . . 37.8(7) no
O23 C33 C23 . . 119.5(8) no
D63 C33 C13 . . 86.0(13) no
D68 C33 C13 . . 87.2(13) no
C43 C33 C13 . . 159.1(14) no
N3 C33 C13 . . 36.7(7) no
O23 C33 C13 . . 170.2(10) no
C23 C33 C13 . . 61.9(7) no
D63 C33 C28 . . 87.6(14) no
D68 C33 C28 . . 148.4(15) no
C43 C33 C28 . . 103.2(12) no
N3 C33 C28 . . 36.4(7) no
O23 C33 C28 . . 127.6(9) no
C23 C33 C28 . . 64.1(7) no
D63 C33 O13 . . 120.4(14) no
D68 C33 O13 . . 123.9(14) no
C43 C33 O13 . . 29.5(10) no
N3 C33 O13 . . 93.5(11) no
O23 C33 O13 . . 57.3(7) no
C23 C33 O13 . . 76.1(8) no
D63 C33 D18 . . 96.8(14) no
D68 C33 D18 . . 62.2(12) no
C43 C33 D18 . . 152.4(10) no
N3 C33 D18 . . 54.1(8) no
O23 C33 D18 . . 144.5(10) no
C23 C33 D18 . . 61.6(7) no
D63 C33 D43 . . 151.9(15) no
D68 C33 D43 . . 72.4(12) no
C43 C33 D43 . . 98.8(9) no
N3 C33 D43 . . 56.5(7) no
O23 C33 D43 . . 109.9(7) no
C23 C33 D43 . . 23.6(5) no
D63 C33 D48 . . 62.1(14) no
D68 C33 D48 . . 145.7(15) no
C43 C33 D48 . . 109.4(11) no
N3 C33 D48 . . 54.3(7) no
O23 C33 D48 . . 124.5(8) no
C23 C33 D48 . . 88.1(8) no
D63 C33 D13 . . 62.6(13) no
D68 C33 D13 . . 93.0(13) no
C43 C33 D13 . . 162.6(11) no
N3 C33 D13 . . 51.9(7) no
O23 C33 D13 . . 156.5(9) no
C23 C33 D13 . . 83.9(7) no
D63 C33 D38 . . 100.1(15) no
D68 C33 D38 . . 159.3(13) no
C43 C33 D38 . . 77.5(11) no
N3 C33 D38 . . 53.2(8) no
O23 C33 D38 . . 103.4(8) no
C23 C33 D38 . . 64.3(7) no
D63 C33 D33 . . 148.4(17) no
D68 C33 D33 . . 109.5(13) no
C43 C33 D33 . . 77.6(10) no
N3 C33 D33 . . 50.0(7) no
O23 C33 D33 . . 101.7(8) no
C23 C33 D33 . . 23.4(5) no
C13 C33 C28 . . 62.2(7) no
C13 C33 O13 . . 130.2(10) no
C28 C33 O13 . . 76.5(8) no
C13 C33 D18 . . 26.0(6) no
C28 C33 D18 . . 86.4(8) no
O13 C33 D18 . . 137.7(9) no
C13 C33 D43 . . 67.2(6) no
C28 C33 D43 . . 87.3(7) no
O13 C33 D43 . . 85.1(7) no
D18 C33 D43 . . 55.3(6) no
C13 C33 D48 . . 64.4(6) no
C28 C33 D48 . . 25.5(5) no
O13 C33 D48 . . 90.1(8) no
D18 C33 D48 . . 90.4(7) no
D43 C33 D48 . . 110.1(8) no
C13 C33 D13 . . 23.5(5) no
C28 C33 D13 . . 62.5(7) no
O13 C33 D13 . . 138.9(9) no
D18 C33 D13 . . 42.4(5) no
D43 C33 D13 . . 90.6(6) no
D48 C33 D13 . . 53.3(6) no
C13 C33 D38 . . 86.1(8) no
C28 C33 D38 . . 26.0(5) no
O13 C33 D38 . . 50.5(7) no
D18 C33 D38 . . 107.3(8) no
D43 C33 D38 . . 86.9(7) no
D48 C33 D38 . . 43.6(6) no
C13 C33 D33 . . 82.0(7) no
C28 C33 D33 . . 61.0(7) no
O13 C33 D33 . . 52.8(6) no
D18 C33 D33 . . 85.0(7) no
D43 C33 D33 . . 39.4(5) no
D48 C33 D33 . . 86.5(7) no
D13 C33 D38 . . 88.5(7) no
D13 C33 D33 . . 101.5(7) no
D38 C33 D33 . . 50.2(5) no
D64 C34 D69 . . 112.(2) no
D64 C34 N4 . . 110.2(16) no
D69 C34 N4 . . 106.9(14) no
D64 C34 C44 . . 104.2(16) no
D69 C34 C44 . . 107.2(16) no
N4 C34 C44 . . 116.7(15) no
D64 C34 C24 . . 147.8(18) no
D69 C34 C24 . . 87.2(13) no
N4 C34 C24 . . 37.7(7) no
C44 C34 C24 . . 94.1(11) no
D64 C34 O24 . . 90.3(14) no
D69 C34 O24 . . 90.9(14) no
N4 C34 O24 . . 144.4(12) no
C44 C34 O24 . . 27.8(10) no
C24 C34 O24 . . 116.2(9) no
D64 C34 C14 . . 93.5(14) no
D69 C34 C14 . . 85.3(13) no
N4 C34 C14 . . 35.6(8) no
C44 C34 C14 . . 152.2(15) no
C24 C34 C14 . . 61.1(8) no
O24 C34 C14 . . 175.4(9) no
D64 C34 D19 . . 104.3(15) no
D69 C34 D19 . . 58.6(11) no
N4 C34 D19 . . 54.7(7) no
C44 C34 D19 . . 151.4(10) no
C24 C34 D19 . . 62.5(7) no
O24 C34 D19 . . 149.2(10) no
D64 C34 C29 . . 89.6(16) no
D69 C34 C29 . . 140.6(14) no
N4 C34 C29 . . 33.7(6) no
C44 C34 C29 . . 98.4(12) no
C24 C34 C29 . . 61.2(7) no
O24 C34 C29 . . 122.9(9) no
D64 C34 O14 . . 113.1(15) no
D69 C34 O14 . . 122.0(13) no
N4 C34 O14 . . 90.2(10) no
C44 C34 O14 . . 26.8(10) no
C24 C34 O14 . . 73.6(8) no
O24 C34 O14 . . 54.5(7) no
D64 C34 D14 . . 69.6(13) no
D69 C34 D14 . . 94.5(13) no
N4 C34 D14 . . 51.2(7) no
C44 C34 D14 . . 158.0(13) no
C24 C34 D14 . . 83.6(8) no
O24 C34 D14 . . 159.8(9) no
D64 C34 D44 . . 159.1(15) no
D69 C34 D44 . . 66.0(12) no
N4 C34 D44 . . 54.5(7) no
C44 C34 D44 . . 96.2(10) no
C24 C34 D44 . . 21.7(5) no
O24 C34 D44 . . 110.3(7) no
D64 C34 D49 . . 65.9(15) no
D69 C34 D49 . . 146.5(14) no
N4 C34 D49 . . 50.5(7) no
C44 C34 D49 . . 105.6(11) no
C24 C34 D49 . . 83.8(8) no
O24 C34 D49 . . 122.0(8) no
D64 C34 D34 . . 146.1(18) no
D69 C34 D34 . . 100.4(13) no
N4 C34 D34 . . 47.2(7) no
C44 C34 D34 . . 75.3(10) no
C24 C34 D34 . . 20.4(5) no
O24 C34 D34 . . 100.2(8) no
D64 C34 D39 . . 96.4(16) no
D69 C34 D39 . . 149.8(15) no
N4 C34 D39 . . 50.3(7) no
C44 C34 D39 . . 74.9(11) no
C24 C34 D39 . . 62.6(7) no
O24 C34 D39 . . 100.2(8) no
C14 C34 D19 . . 26.8(6) no
C14 C34 C29 . . 59.8(8) no
D19 C34 C29 . . 84.8(7) no
C14 C34 O14 . . 125.8(10) no
D19 C34 O14 . . 136.1(9) no
C29 C34 O14 . . 73.6(7) no
C14 C34 D14 . . 23.9(6) no
D19 C34 D14 . . 42.7(5) no
C29 C34 D14 . . 61.3(7) no
O14 C34 D14 . . 134.8(10) no
C14 C34 D44 . . 65.7(7) no
D19 C34 D44 . . 55.9(5) no
C29 C34 D44 . . 82.3(7) no
O14 C34 D44 . . 83.2(7) no
D14 C34 D44 . . 89.6(7) no
C14 C34 D49 . . 62.1(7) no
D19 C34 D49 . . 88.8(7) no
C29 C34 D49 . . 23.8(5) no
O14 C34 D49 . . 86.2(8) no
D14 C34 D49 . . 52.4(6) no
D44 C34 D49 . . 103.9(8) no
C14 C34 D34 . . 78.0(8) no
D19 C34 D34 . . 82.8(6) no
C29 C34 D34 . . 57.6(6) no
O14 C34 D34 . . 53.3(6) no
D14 C34 D34 . . 98.0(8) no
D44 C34 D34 . . 36.2(5) no
C14 C34 D39 . . 81.9(8) no
D19 C34 D39 . . 104.8(8) no
C29 C34 D39 . . 23.6(5) no
O14 C34 D39 . . 50.2(6) no
D14 C34 D39 . . 84.7(8) no
D44 C34 D39 . . 83.8(7) no
D49 C34 D34 . . 81.4(7) no
D49 C34 D39 . . 39.1(5) no
D34 C34 D39 . . 50.2(5) no
D610 C35 D65 . . 108.(2) no
D610 C35 N5 . . 107.6(14) no
D65 C35 N5 . . 100.0(13) no
D610 C35 C45 . . 112.2(15) no
D65 C35 C45 . . 111.4(15) no
N5 C35 C45 . . 116.8(15) no
D610 C35 C15 . . 87.5(12) no
D65 C35 C15 . . 81.0(11) no
N5 C35 C15 . . 33.7(7) no
C45 C35 C15 . . 150.4(14) no
D610 C35 O15 . . 121.4(14) no
D65 C35 O15 . . 121.3(13) no
N5 C35 O15 . . 93.9(12) no
C45 C35 O15 . . 23.0(9) no
C15 C35 O15 . . 127.6(11) no
D610 C35 O25 . . 95.2(13) no
D65 C35 O25 . . 96.0(13) no
N5 C35 O25 . . 146.3(12) no
C45 C35 O25 . . 29.6(9) no
C15 C35 O25 . . 176.4(9) no
O15 C35 O25 . . 52.6(8) no
D610 C35 C25 . . 91.9(14) no
D65 C35 C25 . . 134.6(14) no
N5 C35 C25 . . 34.7(7) no
C45 C35 C25 . . 97.0(12) no
C15 C35 C25 . . 59.0(7) no
O15 C35 C25 . . 76.0(9) no
D610 C35 D110 . . 61.7(11) no
D65 C35 D110 . . 88.6(12) no
N5 C35 D110 . . 53.7(8) no
C45 C35 D110 . . 159.8(12) no
C15 C35 D110 . . 25.8(5) no
O15 C35 D110 . . 141.1(11) no
D610 C35 D45 . . 68.9(13) no
D65 C35 D45 . . 144.5(14) no
N5 C35 D45 . . 52.0(7) no
C45 C35 D45 . . 101.7(11) no
C15 C35 D45 . . 63.8(7) no
O15 C35 D45 . . 85.7(9) no
D610 C35 C30 . . 140.0(15) no
D65 C35 C30 . . 85.0(12) no
N5 C35 C30 . . 32.4(7) no
C45 C35 C30 . . 96.6(11) no
C15 C35 C30 . . 56.5(6) no
O15 C35 C30 . . 77.4(8) no
D610 C35 D410 . . 148.4(15) no
D65 C35 D410 . . 61.4(11) no
N5 C35 D410 . . 51.4(8) no
C45 C35 D410 . . 99.2(10) no
C15 C35 D410 . . 62.1(7) no
O15 C35 D410 . . 86.5(9) no
D610 C35 D15 . . 93.4(13) no
D65 C35 D15 . . 58.7(10) no
N5 C35 D15 . . 49.9(7) no
C45 C35 D15 . . 154.3(11) no
C15 C35 D15 . . 22.3(5) no
O15 C35 D15 . . 137.8(10) no
D610 C35 D310 . . 151.4(16) no
D65 C35 D310 . . 95.4(12) no
N5 C35 D310 . . 50.5(8) no
C45 C35 D310 . . 72.5(10) no
C15 C35 D310 . . 79.7(7) no
O15 C35 D310 . . 53.5(7) no
D610 C35 D35 . . 100.1(14) no
D65 C35 D35 . . 145.6(14) no
N5 C35 D35 . . 51.5(8) no
C45 C35 D35 . . 74.4(11) no
C15 C35 D35 . . 80.7(7) no
O15 C35 D35 . . 53.7(7) no
O25 C35 C25 . . 123.1(9) no
O25 C35 D110 . . 156.7(9) no
C25 C35 D110 . . 65.1(7) no
O25 C35 D45 . . 119.4(8) no
C25 C35 D45 . . 23.3(5) no
D110 C35 D45 . . 58.1(7) no
O25 C35 C30 . . 121.6(8) no
C25 C35 C30 . . 56.3(6) no
D110 C35 C30 . . 81.5(7) no
D45 C35 C30 . . 78.8(8) no
O25 C35 D410 . . 114.8(8) no
C25 C35 D410 . . 80.3(8) no
D110 C35 D410 . . 87.4(8) no
D45 C35 D410 . . 102.0(9) no
C30 C35 D410 . . 24.3(6) no
O25 C35 D15 . . 154.7(9) no
C25 C35 D15 . . 80.2(7) no
D110 C35 D15 . . 37.1(5) no
D45 C35 D15 . . 85.9(7) no
C30 C35 D15 . . 60.4(6) no
D410 C35 D15 . . 55.1(6) no
O25 C35 D310 . . 98.8(7) no
C25 C35 D310 . . 59.6(6) no
D110 C35 D310 . . 103.6(8) no
D45 C35 D310 . . 82.5(8) no
C30 C35 D310 . . 24.2(5) no
D410 C35 D310 . . 37.2(7) no
O25 C35 D35 . . 101.0(8) no
C25 C35 D35 . . 22.6(4) no
D110 C35 D35 . . 87.4(7) no
D45 C35 D35 . . 35.5(6) no
C30 C35 D35 . . 60.6(6) no
D410 C35 D35 . . 84.3(8) no
D15 C35 D310 . . 84.4(6) no
D15 C35 D35 . . 100.7(7) no
D310 C35 D35 . . 52.8(5) no
O11 C41 O21 . . 127.0(16) no
O11 C41 C31 . . 124.4(17) no
O21 C41 C31 . . 108.4(16) no
O11 C41 D61 . . 136.9(13) no
O21 C41 D61 . . 88.0(13) no
C31 C41 D61 . . 30.1(8) no
O11 C41 D66 . . 135.2(14) no
O21 C41 D66 . . 92.2(13) no
C31 C41 D66 . . 32.1(7) no
D61 C41 D66 . . 51.0(7) no
O11 C41 N1 . . 94.0(12) no
O21 C41 N1 . . 138.4(13) no
C31 C41 N1 . . 30.5(8) no
D61 C41 N1 . . 52.1(6) no
D66 C41 N1 . . 55.3(6) no
O11 C41 D36 . . 57.5(10) no
O21 C41 D36 . . 147.3(11) no
C31 C41 D36 . . 74.1(9) no
D61 C41 D36 . . 79.3(7) no
D66 C41 D36 . . 102.5(8) no
N1 C41 D36 . . 47.2(5) no
O11 C41 D31 . . 61.9(11) no
O21 C41 D31 . . 159.5(11) no
C31 C41 D31 . . 67.7(10) no
D61 C41 D31 . . 94.7(8) no
D66 C41 D31 . . 74.1(7) no
N1 C41 D31 . . 43.1(5) no
O11 C41 D46 . 4_655 71.6(10) no
O21 C41 D46 . 4_655 91.3(10) no
C31 C41 D46 . 4_655 115.1(9) no
D61 C41 D46 . 4_655 139.6(8) no
D66 C41 D46 . 4_655 88.7(7) no
N1 C41 D46 . 4_655 110.9(7) no
D36 C41 D31 . . 52.7(5) no
D36 C41 D46 . 4_655 117.7(8) no
D31 C41 D46 . 4_655 73.5(6) no
O12 C42 O22 . . 134.5(19) no
O12 C42 C32 . . 111.6(17) no
O22 C42 C32 . . 113.6(18) no
O12 C42 D62 . . 127.7(16) no
O22 C42 D62 . . 95.2(15) no
C32 C42 D62 . . 30.5(9) no
O12 C42 D67 . . 120.7(15) no
O22 C42 D67 . . 98.3(14) no
C32 C42 D67 . . 26.9(7) no
D62 C42 D67 . . 48.1(9) no
O12 C42 N2 . . 82.7(13) no
O22 C42 N2 . . 142.9(14) no
C32 C42 N2 . . 29.6(9) no
D62 C42 N2 . . 50.2(8) no
D67 C42 N2 . . 50.4(6) no
O12 C42 D37 . . 49.2(10) no
O22 C42 D37 . . 149.9(11) no
C32 C42 D37 . . 76.6(10) no
D62 C42 D37 . . 80.1(9) no
D67 C42 D37 . . 100.3(9) no
N2 C42 D37 . . 49.9(5) no
O12 C42 D32 . . 47.4(11) no
O22 C42 D32 . . 156.1(10) no
C32 C42 D32 . . 68.6(10) no
D62 C42 D32 . . 95.2(10) no
D67 C42 D32 . . 73.3(8) no
N2 C42 D32 . . 45.3(5) no
D37 C42 D32 . . 53.5(6) no
O23 C43 O13 . . 121.0(16) no
O23 C43 C33 . . 119.9(18) no
O13 C43 C33 . . 119.1(16) no
O23 C43 D68 . . 93.1(15) no
O13 C43 D68 . . 139.7(14) no
C33 C43 D68 . . 34.2(9) no
O23 C43 D63 . . 102.6(14) no
O13 C43 D63 . . 128.9(14) no
C33 C43 D63 . . 31.1(8) no
D68 C43 D63 . . 50.6(8) no
O23 C43 N3 . . 148.2(15) no
O13 C43 N3 . . 90.6(12) no
C33 C43 N3 . . 28.7(9) no
D68 C43 N3 . . 56.4(7) no
D63 C43 N3 . . 52.7(7) no
O23 C43 D38 . . 157.1(12) no
O13 C43 D38 . . 51.4(10) no
C33 C43 D38 . . 72.0(10) no
D68 C43 D38 . . 104.1(9) no
D63 C43 D38 . . 77.9(8) no
N3 C43 D38 . . 48.0(5) no
O23 C43 D33 . . 150.0(11) no
O13 C43 D33 . . 54.9(9) no
C33 C43 D33 . . 72.4(10) no
D68 C43 D33 . . 84.8(8) no
D63 C43 D33 . . 99.1(9) no
N3 C43 D33 . . 46.5(5) no
O23 C43 C23 . . 146.5(13) no
O13 C43 C23 . . 76.5(10) no
C33 C43 C23 . . 52.0(9) no
D68 C43 C23 . . 63.4(8) no
D63 C43 C23 . . 81.3(8) no
N3 C43 C23 . . 30.5(4) no
O23 C43 D44 . 4_646 86.9(11) no
O13 C43 D44 . 4_646 68.9(9) no
C33 C43 D44 . 4_646 114.8(9) no
D68 C43 D44 . 4_646 139.5(9) no
D63 C43 D44 . 4_646 89.8(8) no
N3 C43 D44 . 4_646 110.0(7) no
D38 C43 D33 . . 48.9(5) no
D38 C43 C23 . . 56.4(5) no
D33 C43 C23 . . 22.0(4) no
D38 C43 D44 . 4_646 70.2(6) no
D33 C43 D44 . 4_646 113.8(8) no
C23 C43 D44 . 4_646 126.6(8) no
O24 C44 O14 . . 125.4(18) no
O24 C44 C34 . . 113.3(19) no
O14 C44 C34 . . 121.2(18) no
O24 C44 D64 . . 98.4(16) no
O14 C44 D64 . . 128.1(15) no
C34 C44 D64 . . 28.1(7) no
O24 C44 D69 . . 95.5(16) no
O14 C44 D69 . . 135.2(15) no
C34 C44 D69 . . 29.2(8) no
D64 C44 D69 . . 48.7(8) no
O24 C44 N4 . . 143.9(17) no
O14 C44 N4 . . 90.8(13) no
C34 C44 N4 . . 30.7(9) no
D64 C44 N4 . . 50.8(7) no
D69 C44 N4 . . 51.2(6) no
O24 C44 D34 . . 154.2(13) no
O14 C44 D34 . . 58.0(11) no
C34 C44 D34 . . 71.7(10) no
D64 C44 D34 . . 95.2(9) no
D69 C44 D34 . . 77.2(8) no
N4 C44 D34 . . 44.4(5) no
O24 C44 D39 . . 155.9(13) no
O14 C44 D39 . . 52.3(11) no
C34 C44 D39 . . 72.7(10) no
D64 C44 D39 . . 76.2(8) no
D69 C44 D39 . . 98.0(9) no
N4 C44 D39 . . 47.0(5) no
O24 C44 C24 . . 146.6(15) no
O14 C44 C24 . . 78.0(12) no
C34 C44 C24 . . 52.6(9) no
D64 C44 C24 . . 78.4(8) no
D69 C44 C24 . . 57.2(7) no
N4 C44 C24 . . 29.8(4) no
O24 C44 D43 . 4_646 88.4(12) no
O14 C44 D43 . 4_646 68.3(10) no
C34 C44 D43 . 4_646 112.3(10) no
D64 C44 D43 . 4_646 89.0(8) no
D69 C44 D43 . 4_646 137.7(9) no
N4 C44 D43 . 4_646 106.9(7) no
D34 C44 D39 . . 49.4(5) no
D34 C44 C24 . . 20.4(4) no
D39 C44 C24 . . 56.2(6) no
D34 C44 D43 . 4_646 113.8(9) no
D39 C44 D43 . 4_646 68.3(6) no
C24 C44 D43 . 4_646 124.4(9) no
O15 C45 O25 . . 117.1(19) no
O15 C45 C35 . . 126.1(19) no
O25 C45 C35 . . 116.7(17) no
O15 C45 D610 . . 134.6(16) no
O25 C45 D610 . . 100.6(13) no
C35 C45 D610 . . 27.6(7) no
O15 C45 D65 . . 135.4(16) no
O25 C45 D65 . . 101.3(13) no
C35 C45 D65 . . 28.6(8) no
D610 C45 D65 . . 48.4(6) no
O15 C45 N5 . . 94.7(15) no
O25 C45 N5 . . 148.1(14) no
C35 C45 N5 . . 31.6(9) no
D610 C45 N5 . . 51.9(6) no
D65 C45 N5 . . 49.7(6) no
O15 C45 D310 . . 57.9(13) no
O25 C45 D310 . . 150.2(12) no
C35 C45 D310 . . 76.3(10) no
D610 C45 D310 . . 100.3(8) no
D65 C45 D310 . . 77.5(7) no
N5 C45 D310 . . 48.5(5) no
O15 C45 D35 . . 56.2(13) no
O25 C45 D35 . . 152.8(11) no
C35 C45 D35 . . 74.8(10) no
D610 C45 D35 . . 78.7(7) no
D65 C45 D35 . . 98.2(8) no
N5 C45 D35 . . 48.7(5) no
O15 C45 D47 . 4_656 67.2(11) no
O25 C45 D47 . 4_656 84.2(11) no
C35 C45 D47 . 4_656 116.7(10) no
D610 C45 D47 . 4_656 94.3(7) no
D65 C45 D47 . 4_656 142.7(8) no
N5 C45 D47 . 4_656 110.7(7) no
D310 C45 D35 . . 53.3(5) no
D310 C45 D47 . 4_656 115.1(9) no
D35 C45 D47 . 4_656 68.8(6) no
O21 Ca1 O31 . . 83.7(11) no
O21 Ca1 O14 . 3_455 171.0(11) no
O31 Ca1 O14 . 3_455 89.9(12) no
O21 Ca1 O36 . . 94.7(11) no
O31 Ca1 O36 . . 86.4(11) no
O14 Ca1 O36 3_455 . 91.2(11) no
O21 Ca1 Cl6 . . 99.0(10) no
O31 Ca1 Cl6 . . 175.9(13) no
O14 Ca1 Cl6 3_455 . 87.8(8) no
O36 Ca1 Cl6 . . 90.3(8) no
O21 Ca1 D81 . . 65.9(8) no
O31 Ca1 D81 . . 17.8(8) no
O14 Ca1 D81 3_455 . 107.6(11) no
O36 Ca1 D81 . . 87.8(9) no
Cl6 Ca1 D81 . . 164.5(10) no
O21 Ca1 Cl1 . . 91.5(9) no
O31 Ca1 Cl1 . . 92.9(9) no
O14 Ca1 Cl1 3_455 . 82.5(8) no
O36 Ca1 Cl1 . . 173.6(12) no
Cl6 Ca1 Cl1 . . 90.1(7) no
D81 Ca1 Cl1 . . 93.5(7) no
O21 Ca1 D76 . . 105.0(10) no
O31 Ca1 D76 . . 75.8(10) no
O14 Ca1 D76 3_455 . 79.4(10) no
O36 Ca1 D76 . . 15.9(6) no
Cl6 Ca1 D76 . . 100.5(8) no
D81 Ca1 D76 . . 81.3(8) no
O21 Ca1 D86 . . 75.7(9) no
O31 Ca1 D86 . . 87.2(10) no
O14 Ca1 D86 3_455 . 110.4(11) no
O36 Ca1 D86 . . 19.3(7) no
Cl6 Ca1 D86 . . 90.5(7) no
D81 Ca1 D86 . . 82.7(7) no
Cl1 Ca1 D76 . . 158.6(11) no
Cl1 Ca1 D86 . . 167.1(11) no
D76 Ca1 D86 . . 33.0(7) no
O22 Ca2 O37 . . 95.5(11) no
O22 Ca2 O13 . 3_455 167.7(12) no
O37 Ca2 O13 . 3_455 96.2(12) no
O22 Ca2 O32 . . 85.8(10) no
O37 Ca2 O32 . . 87.3(10) no
O13 Ca2 O32 3_455 . 90.9(11) no
O22 Ca2 Cl7 . . 95.7(10) no
O37 Ca2 Cl7 . . 94.0(8) no
O13 Ca2 Cl7 3_455 . 87.4(8) no
O32 Ca2 Cl7 . . 178.0(10) no
O22 Ca2 D87 . . 77.5(9) no
O37 Ca2 D87 . . 18.3(7) no
O13 Ca2 D87 3_455 . 114.4(11) no
O32 Ca2 D87 . . 89.4(9) no
Cl7 Ca2 D87 . . 92.3(7) no
O22 Ca2 D77 . . 105.7(10) no
O37 Ca2 D77 . . 14.9(7) no
O13 Ca2 D77 3_455 . 85.1(10) no
O32 Ca2 D77 . . 77.5(9) no
Cl7 Ca2 D77 . . 103.5(8) no
D87 Ca2 D77 . . 31.7(7) no
O22 Ca2 Cl2 . . 87.8(9) no
O37 Ca2 Cl2 . . 175.6(12) no
O13 Ca2 Cl2 3_455 . 80.3(7) no
O32 Ca2 Cl2 . . 90.1(8) no
Cl7 Ca2 Cl2 . . 88.5(7) no
D87 Ca2 Cl2 . . 165.2(10) no
D77 Ca2 Cl2 . . 160.7(11) no
O12 Ca3 O23 3_455 . 168.3(13) no
O12 Ca3 O38 3_455 . 91.0(11) no
O23 Ca3 O38 . . 77.9(9) no
O12 Ca3 O33 3_455 . 89.8(11) no
O23 Ca3 O33 . . 84.6(9) no
O38 Ca3 O33 . . 79.6(9) no
O12 Ca3 Cl3 3_455 . 92.2(8) no
O23 Ca3 Cl3 . . 97.8(10) no
O38 Ca3 Cl3 . . 166.2(9) no
O33 Ca3 Cl3 . . 87.0(7) no
O12 Ca3 Cl8 3_455 . 87.7(8) no
O23 Ca3 Cl8 . . 97.4(10) no
O38 Ca3 Cl8 . . 97.9(7) no
O33 Ca3 Cl8 . . 176.4(13) no
Cl3 Ca3 Cl8 . . 95.7(8) no
O11 Ca4 O39 . 3_555 93.7(12) no
O11 Ca4 O34 . 3_555 94.1(11) no
O39 Ca4 O34 3_555 3_555 84.9(9) no
O11 Ca4 O24 . 3_555 170.3(13) no
O39 Ca4 O24 3_555 3_555 76.7(9) no
O34 Ca4 O24 3_555 3_555 85.4(9) no
O11 Ca4 Cl9 . 3_555 93.5(9) no
O39 Ca4 Cl9 3_555 3_555 96.5(8) no
O34 Ca4 Cl9 3_555 3_555 172.2(12) no
O24 Ca4 Cl9 3_555 3_555 87.5(8) no
O11 Ca4 Cl4 . 3_555 96.5(9) no
O39 Ca4 Cl4 3_555 3_555 167.0(10) no
O34 Ca4 Cl4 3_555 3_555 86.3(7) no
O24 Ca4 Cl4 3_555 3_555 93.1(9) no
Cl9 Ca4 Cl4 3_555 3_555 91.0(8) no
O11 Ca4 D79 . 3_555 77.9(10) no
O39 Ca4 D79 3_555 3_555 16.4(6) no
O34 Ca4 D79 3_555 3_555 81.5(8) no
O24 Ca4 D79 3_555 3_555 92.4(8) no
Cl9 Ca4 D79 3_555 3_555 102.0(7) no
Cl4 Ca4 D79 3_555 3_555 166.1(10) no
O11 Ca4 D74 . 3_555 81.5(10) no
O39 Ca4 D74 3_555 3_555 71.9(8) no
O34 Ca4 D74 3_555 3_555 18.8(5) no
O24 Ca4 D74 3_555 3_555 95.4(8) no
Cl9 Ca4 D74 3_555 3_555 167.0(10) no
Cl4 Ca4 D74 3_555 3_555 101.5(7) no
D79 Ca4 D74 3_555 3_555 65.2(7) no
O25 Ca5 O15 . 3_456 172.4(13) no
O25 Ca5 O35 . . 83.5(10) no
O15 Ca5 O35 3_456 . 91.0(11) no
O25 Ca5 O310 . . 86.0(9) no
O15 Ca5 O310 3_456 . 88.1(11) no
O35 Ca5 O310 . . 83.7(9) no
O25 Ca5 Cl10 . . 96.1(10) no
O15 Ca5 Cl10 3_456 . 88.9(8) no
O35 Ca5 Cl10 . . 175.4(10) no
O310 Ca5 Cl10 . . 91.7(7) no
O25 Ca5 Cl5 . . 92.3(10) no
O15 Ca5 Cl5 3_456 . 93.2(8) no
O35 Ca5 Cl5 . . 91.2(7) no
O310 Ca5 Cl5 . . 174.7(10) no
Cl10 Ca5 Cl5 . . 93.5(8) no
O25 Ca5 D85 . . 67.1(8) no
O15 Ca5 D85 3_456 . 107.2(11) no
O35 Ca5 D85 . . 16.6(6) no
O310 Ca5 D85 . . 80.8(8) no
Cl10 Ca5 D85 . . 161.9(10) no
Cl5 Ca5 D85 . . 93.9(7) no
C21 N1 C31 . . 109.4(10) no
C21 N1 C26 . . 112.0(13) no
C31 N1 C26 . . 114.7(10) no
C21 N1 C11 . . 102.3(11) no
C31 N1 C11 . . 107.5(12) no
C26 N1 C11 . . 110.1(11) no
C21 N1 D31 . . 28.8(7) no
C31 N1 D31 . . 98.8(9) no
C26 N1 D31 . . 94.5(10) no
C11 N1 D31 . . 131.0(10) no
C21 N1 D46 . . 140.5(12) no
C31 N1 D46 . . 98.5(9) no
C26 N1 D46 . . 28.6(8) no
C11 N1 D46 . . 95.1(9) no
D31 N1 D46 . . 121.4(9) no
C21 N1 D61 . . 138.4(10) no
C31 N1 D61 . . 29.9(7) no
C26 N1 D61 . . 99.7(9) no
C11 N1 D61 . . 90.6(10) no
D31 N1 D61 . . 127.2(8) no
D46 N1 D61 . . 75.5(8) no
C21 N1 D36 . . 99.4(10) no
C31 N1 D36 . . 94.8(9) no
C26 N1 D36 . . 31.3(7) no
C11 N1 D36 . . 141.3(10) no
D31 N1 D36 . . 73.5(7) no
D46 N1 D36 . . 49.6(7) no
C21 N1 D56 . . 95.1(10) no
C31 N1 D56 . . 146.0(9) no
C26 N1 D56 . . 31.6(7) no
C11 N1 D56 . . 89.1(9) no
D31 N1 D56 . . 91.4(8) no
D46 N1 D56 . . 49.5(7) no
C21 N1 D11 . . 128.9(10) no
C31 N1 D11 . . 95.9(10) no
C26 N1 D11 . . 95.0(10) no
C11 N1 D11 . . 26.6(8) no
D31 N1 D11 . . 157.3(9) no
D46 N1 D11 . . 72.9(8) no
C21 N1 D41 . . 28.3(9) no
C31 N1 D41 . . 88.5(9) no
C26 N1 D41 . . 140.1(12) no
C11 N1 D41 . . 91.3(9) no
D31 N1 D41 . . 48.2(7) no
D46 N1 D41 . . 168.7(11) no
C21 N1 D21 . . 88.2(9) no
C31 N1 D21 . . 139.1(11) no
C26 N1 D21 . . 90.2(9) no
C11 N1 D21 . . 31.5(8) no
D31 N1 D21 . . 111.7(9) no
D46 N1 D21 . . 88.6(7) no
C21 N1 D51 . . 28.6(7) no
C31 N1 D51 . . 137.9(9) no
C26 N1 D51 . . 92.5(10) no
C11 N1 D51 . . 90.7(9) no
D31 N1 D51 . . 45.1(6) no
D46 N1 D51 . . 117.8(9) no
C21 N1 D66 . . 90.3(9) no
C31 N1 D66 . . 29.0(7) no
C26 N1 D66 . . 143.8(10) no
C11 N1 D66 . . 91.3(10) no
D31 N1 D66 . . 92.6(8) no
D46 N1 D66 . . 124.8(9) no
C21 N1 D16 . . 87.5(9) no
C31 N1 D16 . . 93.5(10) no
C26 N1 D16 . . 135.5(9) no
C11 N1 D16 . . 25.6(7) no
D31 N1 D16 . . 115.3(8) no
D46 N1 D16 . . 118.9(8) no
C21 N1 C41 . . 97.3(8) no
C31 N1 C41 . . 30.7(8) no
C26 N1 C41 . . 95.8(8) no
C11 N1 C41 . . 138.2(10) no
D31 N1 C41 . . 76.3(7) no
D46 N1 C41 . . 92.6(7) no
C21 N1 O11 . . 84.8(8) no
C31 N1 O11 . . 55.3(8) no
C26 N1 O11 . . 80.9(8) no
C11 N1 O11 . . 162.8(10) no
D31 N1 O11 . . 58.3(6) no
D46 N1 O11 . . 88.9(7) no
D61 N1 D36 . . 94.0(7) no
D61 N1 D56 . . 124.7(7) no
D36 N1 D56 . . 57.1(6) no
D61 N1 D11 . . 71.1(8) no
D36 N1 D11 . . 122.5(8) no
D56 N1 D11 . . 86.0(8) no
D61 N1 D41 . . 113.9(8) no
D36 N1 D41 . . 121.2(9) no
D56 N1 D41 . . 121.4(9) no
D11 N1 D41 . . 115.4(9) no
D61 N1 D21 . . 118.8(9) no
D36 N1 D21 . . 119.2(8) no
D56 N1 D21 . . 62.2(7) no
D11 N1 D21 . . 47.8(8) no
D41 N1 D21 . . 91.9(8) no
D61 N1 D51 . . 166.5(8) no
D36 N1 D51 . . 93.4(8) no
D56 N1 D51 . . 68.8(7) no
D11 N1 D51 . . 113.9(8) no
D41 N1 D51 . . 52.6(7) no
D21 N1 D51 . . 66.6(7) no
D61 N1 D66 . . 49.6(6) no
D36 N1 D66 . . 120.3(8) no
D56 N1 D66 . . 174.3(8) no
D11 N1 D66 . . 91.9(9) no
D41 N1 D66 . . 64.3(7) no
D21 N1 D66 . . 119.8(9) no
D61 N1 D16 . . 88.1(8) no
D36 N1 D16 . . 166.9(8) no
D56 N1 D16 . . 111.3(7) no
D11 N1 D16 . . 46.3(6) no
D41 N1 D16 . . 69.1(8) no
D21 N1 D16 . . 49.3(6) no
D61 N1 C41 . . 52.0(6) no
D36 N1 C41 . . 68.6(6) no
D56 N1 C41 . . 125.6(7) no
D11 N1 C41 . . 123.1(9) no
D41 N1 C41 . . 88.9(7) no
D21 N1 C41 . . 169.7(9) no
D61 N1 O11 . . 74.1(7) no
D36 N1 O11 . . 50.1(5) no
D56 N1 O11 . . 106.0(7) no
D11 N1 O11 . . 143.8(8) no
D41 N1 O11 . . 87.8(7) no
D21 N1 O11 . . 165.7(9) no
D51 N1 D66 . . 116.9(8) no
D51 N1 D16 . . 87.2(7) no
D66 N1 D16 . . 70.5(7) no
D51 N1 C41 . . 121.2(7) no
D66 N1 C41 . . 51.8(6) no
D16 N1 C41 . . 122.0(7) no
D51 N1 O11 . . 102.3(7) no
D66 N1 O11 . . 72.8(7) no
D16 N1 O11 . . 142.4(7) no
C41 N1 O11 . . 24.6(5) no
C22 N2 C12 . . 103.8(11) no
C22 N2 C32 . . 109.6(11) no
C12 N2 C32 . . 113.9(12) no
C22 N2 C27 . . 107.3(12) no
C12 N2 C27 . . 106.0(10) no
C32 N2 C27 . . 115.4(10) no
C22 N2 D62 . . 140.6(11) no
C12 N2 D62 . . 95.2(11) no
C32 N2 D62 . . 31.3(8) no
C27 N2 D62 . . 100.0(10) no
C22 N2 D67 . . 94.2(10) no
C12 N2 D67 . . 94.6(10) no
C32 N2 D67 . . 29.9(7) no
C27 N2 D67 . . 145.2(10) no
D62 N2 D67 . . 49.5(9) no
C22 N2 D42 . . 24.7(10) no
C12 N2 D42 . . 93.7(10) no
C32 N2 D42 . . 94.2(10) no
C27 N2 D42 . . 131.9(13) no
D62 N2 D42 . . 121.7(11) no
D67 N2 D42 . . 72.4(9) no
C22 N2 D12 . . 131.2(10) no
C12 N2 D12 . . 27.4(8) no
C32 N2 D12 . . 98.9(11) no
C27 N2 D12 . . 94.2(9) no
D62 N2 D12 . . 72.8(10) no
D67 N2 D12 . . 91.5(9) no
C22 N2 D32 . . 29.4(7) no
C12 N2 D32 . . 133.0(10) no
C32 N2 D32 . . 94.9(9) no
C27 N2 D32 . . 92.5(9) no
D62 N2 D32 . . 124.2(10) no
D67 N2 D32 . . 93.5(8) no
C22 N2 D57 . . 95.5(11) no
C12 N2 D57 . . 85.4(9) no
C32 N2 D57 . . 142.3(10) no
C27 N2 D57 . . 27.4(7) no
D62 N2 D57 . . 120.6(9) no
D67 N2 D57 . . 170.0(9) no
C22 N2 D47 . . 141.4(12) no
C12 N2 D47 . . 91.8(10) no
C32 N2 D47 . . 95.3(9) no
C27 N2 D47 . . 34.1(9) no
D62 N2 D47 . . 70.5(9) no
D67 N2 D47 . . 119.9(9) no
C22 N2 D52 . . 29.1(8) no
C12 N2 D52 . . 89.5(10) no
C32 N2 D52 . . 138.6(10) no
C27 N2 D52 . . 87.5(10) no
D62 N2 D52 . . 169.7(10) no
D67 N2 D52 . . 121.0(9) no
C22 N2 D17 . . 89.2(9) no
C12 N2 D17 . . 30.1(7) no
C32 N2 D17 . . 95.4(10) no
C27 N2 D17 . . 136.0(9) no
D62 N2 D17 . . 90.5(9) no
D67 N2 D17 . . 69.3(7) no
C22 N2 D22 . . 88.2(9) no
C12 N2 D22 . . 27.3(8) no
C32 N2 D22 . . 141.2(11) no
C27 N2 D22 . . 89.9(9) no
D62 N2 D22 . . 120.3(10) no
D67 N2 D22 . . 118.5(9) no
C22 N2 D37 . . 95.0(10) no
C12 N2 D37 . . 137.6(10) no
C32 N2 D37 . . 94.3(9) no
C27 N2 D37 . . 31.6(7) no
D62 N2 D37 . . 93.7(9) no
D67 N2 D37 . . 121.9(8) no
C22 N2 C42 . . 97.6(9) no
C12 N2 C42 . . 142.9(10) no
C32 N2 C42 . . 29.2(8) no
C27 N2 C42 . . 95.9(8) no
D62 N2 C42 . . 50.9(8) no
D67 N2 C42 . . 53.5(7) no
C22 N2 O12 . . 81.0(8) no
C12 N2 O12 . . 169.0(10) no
C32 N2 O12 . . 55.1(9) no
C27 N2 O12 . . 81.6(8) no
D62 N2 O12 . . 75.4(8) no
D67 N2 O12 . . 75.0(7) no
D42 N2 D12 . . 118.8(10) no
D42 N2 D32 . . 45.7(9) no
D12 N2 D32 . . 160.3(9) no
D42 N2 D57 . . 117.5(10) no
D12 N2 D57 . . 83.9(9) no
D32 N2 D57 . . 93.8(9) no
D42 N2 D47 . . 166.0(12) no
D12 N2 D47 . . 69.7(8) no
D32 N2 D47 . . 123.0(9) no
D57 N2 D47 . . 50.1(8) no
D42 N2 D52 . . 48.6(9) no
D12 N2 D52 . . 114.0(9) no
D32 N2 D52 . . 47.8(7) no
D57 N2 D52 . . 68.9(9) no
D47 N2 D52 . . 118.7(10) no
D42 N2 D17 . . 71.1(9) no
D12 N2 D17 . . 48.4(7) no
D32 N2 D17 . . 116.5(8) no
D57 N2 D17 . . 113.1(8) no
D47 N2 D17 . . 118.1(9) no
D52 N2 D17 . . 89.0(8) no
D42 N2 D22 . . 88.6(9) no
D12 N2 D22 . . 47.7(8) no
D32 N2 D22 . . 113.9(9) no
D57 N2 D22 . . 64.3(8) no
D47 N2 D22 . . 90.4(8) no
D52 N2 D22 . . 66.4(8) no
D42 N2 D37 . . 116.1(10) no
D12 N2 D37 . . 122.1(8) no
D32 N2 D37 . . 70.4(7) no
D57 N2 D37 . . 54.8(7) no
D47 N2 D37 . . 53.0(7) no
D52 N2 D37 . . 89.0(9) no
D42 N2 C42 . . 93.3(8) no
D12 N2 C42 . . 123.7(9) no
D32 N2 C42 . . 73.9(7) no
D57 N2 C42 . . 122.5(8) no
D47 N2 C42 . . 90.0(7) no
D52 N2 C42 . . 121.6(8) no
D42 N2 O12 . . 86.7(8) no
D12 N2 O12 . . 146.6(9) no
D32 N2 O12 . . 52.9(7) no
D57 N2 O12 . . 104.2(8) no
D47 N2 O12 . . 90.4(7) no
D52 N2 O12 . . 99.0(8) no
D17 N2 D22 . . 49.2(7) no
D17 N2 D37 . . 167.5(8) no
D22 N2 D37 . . 119.1(8) no
D17 N2 C42 . . 122.7(8) no
D22 N2 C42 . . 170.2(9) no
D37 N2 C42 . . 68.5(7) no
D17 N2 O12 . . 142.2(7) no
D22 N2 O12 . . 163.5(9) no
D37 N2 O12 . . 50.3(6) no
C42 N2 O12 . . 26.3(5) no
C33 N3 C28 . . 107.9(11) no
C33 N3 C13 . . 107.4(13) no
C28 N3 C13 . . 111.5(11) no
C33 N3 C23 . . 105.5(10) no
C28 N3 C23 . . 114.9(13) no
C13 N3 C23 . . 109.1(11) no
C33 N3 D23 . . 136.5(12) no
C28 N3 D23 . . 96.1(10) no
C13 N3 D23 . . 29.1(8) no
C23 N3 D23 . . 95.8(9) no
C33 N3 D58 . . 137.5(10) no
C28 N3 D58 . . 30.4(8) no
C13 N3 D58 . . 91.0(10) no
C23 N3 D58 . . 103.7(11) no
D23 N3 D58 . . 68.7(9) no
C33 N3 D18 . . 91.1(10) no
C28 N3 D18 . . 143.2(10) no
C13 N3 D18 . . 31.7(8) no
C23 N3 D18 . . 88.4(10) no
D23 N3 D18 . . 51.5(8) no
D58 N3 D18 . . 119.9(9) no
C33 N3 D13 . . 94.8(10) no
C28 N3 D13 . . 92.6(9) no
C13 N3 D13 . . 28.4(7) no
C23 N3 D13 . . 137.6(10) no
D23 N3 D13 . . 47.3(7) no
D58 N3 D13 . . 83.5(8) no
C33 N3 D63 . . 32.1(8) no
C28 N3 D63 . . 91.2(10) no
C13 N3 D63 . . 89.5(10) no
C23 N3 D63 . . 137.4(10) no
D23 N3 D63 . . 115.1(10) no
D58 N3 D63 . . 114.2(9) no
C33 N3 D48 . . 91.8(8) no
C28 N3 D48 . . 30.2(8) no
C13 N3 D48 . . 93.5(9) no
C23 N3 D48 . . 145.1(12) no
D23 N3 D48 . . 91.5(8) no
D58 N3 D48 . . 48.1(8) no
C33 N3 D33 . . 98.5(9) no
C28 N3 D33 . . 91.3(10) no
C13 N3 D33 . . 137.2(9) no
C23 N3 D33 . . 29.3(7) no
D23 N3 D33 . . 117.0(9) no
D58 N3 D33 . . 92.2(9) no
C33 N3 D53 . . 134.2(9) no
C28 N3 D53 . . 99.9(10) no
C13 N3 D53 . . 94.7(9) no
C23 N3 D53 . . 28.7(7) no
D23 N3 D53 . . 72.8(8) no
D58 N3 D53 . . 79.5(9) no
C33 N3 D43 . . 89.4(8) no
C28 N3 D43 . . 140.0(11) no
C13 N3 D43 . . 96.3(9) no
C23 N3 D43 . . 25.5(8) no
D23 N3 D43 . . 94.9(7) no
D58 N3 D43 . . 127.2(10) no
C33 N3 D38 . . 94.3(9) no
C28 N3 D38 . . 31.3(7) no
C13 N3 D38 . . 142.6(10) no
C23 N3 D38 . . 93.2(10) no
D23 N3 D38 . . 122.2(10) no
D58 N3 D38 . . 53.8(8) no
C33 N3 D68 . . 30.0(8) no
C28 N3 D68 . . 137.3(10) no
C13 N3 D68 . . 86.8(10) no
C23 N3 D68 . . 92.7(10) no
D23 N3 D68 . . 113.7(10) no
D58 N3 D68 . . 163.2(10) no
C33 N3 C43 . . 28.5(8) no
C28 N3 C43 . . 94.7(9) no
C13 N3 C43 . . 135.7(11) no
C23 N3 C43 . . 89.5(8) no
D23 N3 C43 . . 164.7(10) no
D58 N3 C43 . . 124.0(9) no
C33 N3 O13 . . 56.5(8) no
C28 N3 O13 . . 78.0(8) no
C13 N3 O13 . . 163.8(11) no
C23 N3 O13 . . 76.6(7) no
D23 N3 O13 . . 166.9(10) no
D58 N3 O13 . . 102.5(8) no
D18 N3 D13 . . 53.8(6) no
D18 N3 D63 . . 89.1(9) no
D13 N3 D63 . . 68.0(8) no
D18 N3 D48 . . 121.9(8) no
D13 N3 D48 . . 68.1(7) no
D63 N3 D48 . . 66.1(8) no
D18 N3 D33 . . 117.3(8) no
D13 N3 D33 . . 164.2(8) no
D63 N3 D33 . . 127.1(8) no
D48 N3 D33 . . 119.6(9) no
D18 N3 D53 . . 87.3(8) no
D13 N3 D53 . . 119.8(7) no
D63 N3 D53 . . 165.7(9) no
D48 N3 D53 . . 127.0(9) no
D33 N3 D53 . . 44.4(6) no
D18 N3 D43 . . 68.7(7) no
D13 N3 D43 . . 122.4(8) no
D63 N3 D43 . . 118.2(9) no
D48 N3 D43 . . 169.3(9) no
D33 N3 D43 . . 49.8(6) no
D53 N3 D43 . . 47.8(7) no
D18 N3 D38 . . 173.7(9) no
D13 N3 D38 . . 122.4(8) no
D63 N3 D38 . . 93.9(8) no
D48 N3 D38 . . 54.8(7) no
D33 N3 D38 . . 65.1(7) no
D53 N3 D38 . . 91.1(8) no
D18 N3 D68 . . 63.3(8) no
D13 N3 D68 . . 86.7(8) no
D63 N3 D68 . . 49.2(8) no
D48 N3 D68 . . 115.3(9) no
D33 N3 D68 . . 100.7(8) no
D53 N3 D68 . . 117.3(8) no
D18 N3 C43 . . 114.5(9) no
D13 N3 C43 . . 121.3(8) no
D63 N3 C43 . . 53.6(7) no
D48 N3 C43 . . 92.3(6) no
D33 N3 C43 . . 73.5(6) no
D53 N3 C43 . . 116.0(7) no
D18 N3 O13 . . 137.4(8) no
D13 N3 O13 . . 143.5(7) no
D63 N3 O13 . . 76.9(7) no
D48 N3 O13 . . 89.0(6) no
D33 N3 O13 . . 52.2(6) no
D53 N3 O13 . . 96.6(6) no
D43 N3 D38 . . 114.5(8) no
D43 N3 D68 . . 69.7(8) no
D38 N3 D68 . . 122.7(9) no
D43 N3 C43 . . 83.7(6) no
D38 N3 C43 . . 71.6(7) no
D68 N3 C43 . . 51.5(7) no
D43 N3 O13 . . 82.8(6) no
D38 N3 O13 . . 48.9(6) no
D68 N3 O13 . . 77.7(7) no
C43 N3 O13 . . 28.1(6) no
C14 N4 C24 . . 111.2(13) no
C14 N4 C34 . . 105.8(14) no
C24 N4 C34 . . 102.4(11) no
C14 N4 C29 . . 111.3(12) no
C24 N4 C29 . . 112.4(13) no
C34 N4 C29 . . 113.3(10) no
C14 N4 D24 . . 28.8(11) no
C24 N4 D24 . . 99.4(11) no
C34 N4 D24 . . 134.7(13) no
C29 N4 D24 . . 93.9(11) no
C14 N4 D54 . . 95.9(11) no
C24 N4 D54 . . 32.7(8) no
C34 N4 D54 . . 135.1(9) no
C29 N4 D54 . . 93.7(10) no
D24 N4 D54 . . 73.9(10) no
C14 N4 D19 . . 32.1(9) no
C24 N4 D19 . . 89.8(10) no
C34 N4 D19 . . 88.2(9) no
C29 N4 D19 . . 143.4(9) no
D24 N4 D19 . . 52.5(9) no
D54 N4 D19 . . 90.4(8) no
C14 N4 D14 . . 29.1(9) no
C24 N4 D14 . . 140.4(11) no
C34 N4 D14 . . 93.6(10) no
C29 N4 D14 . . 93.4(9) no
D24 N4 D14 . . 47.3(9) no
D54 N4 D14 . . 121.1(9) no
C14 N4 D59 . . 88.5(11) no
C24 N4 D59 . . 105.6(11) no
C34 N4 D59 . . 141.1(10) no
C29 N4 D59 . . 29.9(7) no
D24 N4 D59 . . 65.7(10) no
D54 N4 D59 . . 76.6(9) no
C14 N4 D34 . . 135.4(11) no
C24 N4 D34 . . 26.6(8) no
C34 N4 D34 . . 100.6(9) no
C29 N4 D34 . . 89.6(9) no
D24 N4 D34 . . 115.9(10) no
D54 N4 D34 . . 42.0(7) no
C14 N4 D64 . . 93.8(12) no
C24 N4 D64 . . 129.5(11) no
C34 N4 D64 . . 27.2(7) no
C29 N4 D64 . . 96.6(9) no
D24 N4 D64 . . 119.6(11) no
D54 N4 D64 . . 162.2(9) no
C14 N4 D49 . . 94.4(10) no
C24 N4 D49 . . 142.3(12) no
C34 N4 D49 . . 96.2(8) no
C29 N4 D49 . . 30.1(8) no
D24 N4 D49 . . 89.9(9) no
D54 N4 D49 . . 121.1(9) no
C14 N4 D69 . . 87.5(11) no
C24 N4 D69 . . 87.1(10) no
C34 N4 D69 . . 30.4(7) no
C29 N4 D69 . . 143.6(9) no
D24 N4 D69 . . 113.7(11) no
D54 N4 D69 . . 115.8(8) no
C14 N4 D44 . . 96.8(11) no
C24 N4 D44 . . 22.4(9) no
C34 N4 D44 . . 90.8(8) no
C29 N4 D44 . . 134.7(10) no
D24 N4 D44 . . 94.9(9) no
D54 N4 D44 . . 47.2(7) no
C14 N4 D39 . . 140.2(11) no
C24 N4 D39 . . 93.7(10) no
C34 N4 D39 . . 98.0(9) no
C29 N4 D39 . . 28.9(7) no
D24 N4 D39 . . 119.7(11) no
D54 N4 D39 . . 88.8(8) no
C14 N4 C44 . . 138.2(12) no
C24 N4 C44 . . 84.6(8) no
C34 N4 C44 . . 32.6(8) no
C29 N4 C44 . . 96.1(8) no
D24 N4 C44 . . 166.9(12) no
D54 N4 C44 . . 113.7(7) no
C14 N4 O14 . . 165.2(12) no
C24 N4 O14 . . 73.6(8) no
C34 N4 O14 . . 59.4(8) no
C29 N4 O14 . . 78.1(7) no
D24 N4 O14 . . 165.9(11) no
D54 N4 O14 . . 94.8(7) no
D19 N4 D14 . . 54.3(7) no
D19 N4 D59 . . 118.0(8) no
D14 N4 D59 . . 81.6(9) no
D19 N4 D34 . . 116.4(8) no
D14 N4 D34 . . 163.0(9) no
D59 N4 D34 . . 93.0(9) no
D19 N4 D64 . . 90.0(8) no
D14 N4 D64 . . 72.8(9) no
D59 N4 D64 . . 118.6(9) no
D34 N4 D64 . . 123.5(8) no
D19 N4 D49 . . 123.5(7) no
D14 N4 D49 . . 69.2(8) no
D59 N4 D49 . . 45.9(7) no
D34 N4 D49 . . 118.0(8) no
D64 N4 D49 . . 72.8(8) no
D19 N4 D69 . . 61.7(7) no
D14 N4 D69 . . 89.1(9) no
D59 N4 D69 . . 167.3(9) no
D34 N4 D69 . . 98.4(8) no
D64 N4 D69 . . 49.7(7) no
D49 N4 D69 . . 122.4(8) no
D19 N4 D44 . . 70.2(7) no
D14 N4 D44 . . 124.1(9) no
D59 N4 D44 . . 123.9(9) no
D34 N4 D44 . . 47.1(7) no
D64 N4 D44 . . 116.7(8) no
D49 N4 D44 . . 164.7(9) no
D19 N4 D39 . . 172.0(8) no
D14 N4 D39 . . 119.9(8) no
D59 N4 D39 . . 54.1(7) no
D34 N4 D39 . . 67.6(7) no
D64 N4 D39 . . 93.2(8) no
D49 N4 D39 . . 51.0(6) no
D19 N4 C44 . . 115.4(8) no
D14 N4 C44 . . 123.4(9) no
D59 N4 C44 . . 125.4(8) no
D34 N4 C44 . . 72.7(6) no
D64 N4 C44 . . 50.8(7) no
D49 N4 C44 . . 94.5(6) no
D19 N4 O14 . . 137.8(7) no
D14 N4 O14 . . 143.7(8) no
D59 N4 O14 . . 103.9(8) no
D34 N4 O14 . . 53.2(6) no
D64 N4 O14 . . 73.2(7) no
D49 N4 O14 . . 88.8(6) no
D69 N4 D44 . . 68.7(7) no
D69 N4 D39 . . 125.6(8) no
D44 N4 D39 . . 114.5(8) no
D69 N4 C44 . . 53.8(7) no
D44 N4 C44 . . 84.1(6) no
D39 N4 C44 . . 72.1(7) no
D69 N4 O14 . . 78.6(7) no
D44 N4 O14 . . 83.1(6) no
D39 N4 O14 . . 50.2(6) no
C44 N4 O14 . . 26.9(6) no
C15 N5 C35 . . 109.2(13) no
C15 N5 C25 . . 110.6(11) no
C35 N5 C25 . . 111.4(10) no
C15 N5 C30 . . 105.7(11) no
C35 N5 C30 . . 117.5(11) no
C25 N5 C30 . . 102.1(11) no
C15 N5 D65 . . 89.6(10) no
C35 N5 D65 . . 33.1(7) no
C25 N5 D65 . . 144.5(9) no
C30 N5 D65 . . 100.0(9) no
C15 N5 D110 . . 30.1(8) no
C35 N5 D110 . . 90.7(10) no
C25 N5 D110 . . 97.4(9) no
C30 N5 D110 . . 135.8(9) no
D65 N5 D110 . . 85.6(8) no
C15 N5 D25 . . 30.9(9) no
C35 N5 D25 . . 140.1(12) no
C25 N5 D25 . . 92.7(9) no
C30 N5 D25 . . 85.7(9) no
D65 N5 D25 . . 116.5(8) no
D110 N5 D25 . . 53.9(7) no
C15 N5 D45 . . 97.6(10) no
C35 N5 D45 . . 93.4(9) no
C25 N5 D45 . . 28.8(8) no
C30 N5 D45 . . 130.9(12) no
D65 N5 D45 . . 123.1(9) no
D110 N5 D45 . . 75.0(8) no
C15 N5 D610 . . 91.6(10) no
C35 N5 D610 . . 29.3(7) no
C25 N5 D610 . . 97.8(9) no
C30 N5 D610 . . 146.7(10) no
D65 N5 D610 . . 51.1(6) no
D110 N5 D610 . . 66.0(8) no
C15 N5 D15 . . 25.6(8) no
C35 N5 D15 . . 97.2(10) no
C25 N5 D15 . . 135.9(9) no
C30 N5 D15 . . 92.8(9) no
D65 N5 D15 . . 69.7(7) no
D110 N5 D15 . . 47.9(7) no
C15 N5 D410 . . 94.7(11) no
C35 N5 D410 . . 95.1(10) no
C25 N5 D410 . . 133.3(12) no
C30 N5 D410 . . 31.6(9) no
D65 N5 D410 . . 70.1(9) no
D110 N5 D410 . . 120.8(10) no
C15 N5 D55 . . 91.0(10) no
C35 N5 D55 . . 142.2(9) no
C25 N5 D55 . . 30.9(7) no
C30 N5 D55 . . 85.1(10) no
D65 N5 D55 . . 174.5(8) no
D110 N5 D55 . . 92.2(8) no
C15 N5 D310 . . 136.4(10) no
C35 N5 D310 . . 97.8(9) no
C25 N5 D310 . . 89.2(9) no
C30 N5 D310 . . 30.8(7) no
D65 N5 D310 . . 95.8(7) no
D110 N5 D310 . . 166.6(8) no
C15 N5 D35 . . 136.9(10) no
C35 N5 D35 . . 96.7(9) no
C25 N5 D35 . . 26.3(7) no
C30 N5 D35 . . 91.1(9) no
D65 N5 D35 . . 127.0(8) no
D110 N5 D35 . . 120.4(8) no
C15 N5 D510 . . 85.7(10) no
C35 N5 D510 . . 145.4(10) no
C25 N5 D510 . . 90.6(10) no
C30 N5 D510 . . 28.6(8) no
D65 N5 D510 . . 120.8(8) no
D110 N5 D510 . . 113.4(9) no
C15 N5 C45 . . 140.8(11) no
C35 N5 C45 . . 31.7(8) no
C25 N5 C45 . . 94.1(8) no
C30 N5 C45 . . 97.8(8) no
D65 N5 C45 . . 55.3(6) no
D110 N5 C45 . . 120.0(8) no
C15 N5 O15 . . 164.1(12) no
C35 N5 O15 . . 54.9(9) no
C25 N5 O15 . . 79.0(8) no
C30 N5 O15 . . 83.7(8) no
D65 N5 O15 . . 76.0(7) no
D110 N5 O15 . . 139.2(8) no
D25 N5 D45 . . 93.8(8) no
D25 N5 D610 . . 119.8(9) no
D45 N5 D610 . . 72.3(8) no
D25 N5 D15 . . 46.8(7) no
D45 N5 D15 . . 121.7(8) no
D610 N5 D15 . . 91.1(8) no
D25 N5 D410 . . 89.9(9) no
D45 N5 D410 . . 161.8(12) no
D610 N5 D410 . . 120.8(10) no
D15 N5 D410 . . 73.0(8) no
D25 N5 D55 . . 65.7(8) no
D45 N5 D55 . . 51.4(7) no
D610 N5 D55 . . 123.4(8) no
D15 N5 D55 . . 112.3(7) no
D410 N5 D55 . . 115.3(10) no
D25 N5 D310 . . 114.4(8) no
D45 N5 D310 . . 114.6(9) no
D610 N5 D310 . . 124.8(8) no
D15 N5 D310 . . 120.2(7) no
D410 N5 D310 . . 48.2(8) no
D55 N5 D310 . . 87.5(8) no
D25 N5 D35 . . 116.0(8) no
D45 N5 D35 . . 45.6(7) no
D610 N5 D35 . . 95.3(7) no
D15 N5 D35 . . 161.9(8) no
D410 N5 D35 . . 117.2(10) no
D55 N5 D35 . . 50.4(6) no
D25 N5 D510 . . 59.8(8) no
D45 N5 D510 . . 116.0(10) no
D610 N5 D510 . . 171.5(9) no
D15 N5 D510 . . 83.0(8) no
D410 N5 D510 . . 51.6(9) no
D55 N5 D510 . . 64.7(8) no
D25 N5 C45 . . 171.5(10) no
D45 N5 C45 . . 89.7(7) no
D610 N5 C45 . . 54.1(6) no
D15 N5 C45 . . 125.0(8) no
D410 N5 C45 . . 89.1(8) no
D55 N5 C45 . . 122.3(8) no
D25 N5 O15 . . 164.9(10) no
D45 N5 O15 . . 85.0(7) no
D610 N5 O15 . . 74.2(7) no
D15 N5 O15 . . 144.4(8) no
D410 N5 O15 . . 86.8(8) no
D55 N5 O15 . . 102.7(8) no
D310 N5 D35 . . 69.1(6) no
D310 N5 D510 . . 54.6(7) no
D35 N5 D510 . . 92.1(8) no
D310 N5 C45 . . 70.8(7) no
D35 N5 C45 . . 71.9(7) no
D510 N5 C45 . . 125.1(8) no
D310 N5 O15 . . 53.5(6) no
D35 N5 O15 . . 53.7(7) no
D510 N5 O15 . . 107.3(8) no
C45 N5 O15 . . 23.3(6) no
D83 Cl1 D79 2_564 3_555 87.5(8) no
D83 Cl1 D56 2_564 4_655 110.4(8) no
D79 Cl1 D56 3_555 4_655 64.2(6) no
D83 Cl1 D68 2_564 2_564 80.6(8) no
D79 Cl1 D68 3_555 2_564 129.4(7) no
D56 Cl1 D68 4_655 2_564 74.4(6) no
D83 Cl1 D39 2_564 3_455 78.3(7) no
D79 Cl1 D39 3_555 3_455 124.5(6) no
D56 Cl1 D39 4_655 3_455 168.8(7) no
D68 Cl1 D39 2_564 3_455 100.9(7) no
D83 Cl1 Ca1 2_564 . 152.5(7) no
D79 Cl1 Ca1 3_555 . 92.2(7) no
D56 Cl1 Ca1 4_655 . 94.0(6) no
D68 Cl1 Ca1 2_564 . 119.4(8) no
D39 Cl1 Ca1 3_455 . 79.4(6) no
D83 Cl1 D43 2_564 2_564 113.9(8) no
D79 Cl1 D43 3_555 2_564 157.4(6) no
D56 Cl1 D43 4_655 2_564 99.7(6) no
D68 Cl1 D43 2_564 2_564 52.8(6) no
D39 Cl1 D43 3_455 2_564 69.8(5) no
Ca1 Cl1 D43 . 2_564 72.2(6) no
D84 Cl2 D78 2_564 3_555 79.3(7) no
D84 Cl2 D510 2_564 4_656 103.6(8) no
D78 Cl2 D510 3_555 4_656 62.8(7) no
D84 Cl2 D69 2_564 2_564 83.5(7) no
D78 Cl2 D69 3_555 2_564 126.3(8) no
D510 Cl2 D69 4_656 2_564 72.8(7) no
D84 Cl2 D38 2_564 3_455 82.1(7) no
D78 Cl2 D38 3_555 3_455 126.2(7) no
D510 Cl2 D38 4_656 3_455 170.6(8) no
D69 Cl2 D38 2_564 3_455 100.7(7) no
D84 Cl2 Ca2 2_564 . 152.4(7) no
D78 Cl2 Ca2 3_555 . 97.4(7) no
D510 Cl2 Ca2 4_656 . 98.9(7) no
D69 Cl2 Ca2 2_564 . 118.7(7) no
D38 Cl2 Ca2 3_455 . 77.9(6) no
D84 Cl2 D44 2_564 2_564 117.9(7) no
D78 Cl2 D44 3_555 2_564 159.7(7) no
D510 Cl2 D44 4_656 2_564 100.7(7) no
D69 Cl2 D44 2_564 2_564 51.5(6) no
D38 Cl2 D44 3_455 2_564 69.9(5) no
Ca2 Cl2 D44 . 2_564 72.4(6) no
D85 Cl3 D77 2_564 3_555 89.8(9) no
D85 Cl3 Ca3 2_564 . 151.1(8) no
D77 Cl3 Ca3 3_555 . 107.3(9) no
D85 Cl3 D610 2_564 2_564 83.8(7) no
D77 Cl3 D610 3_555 2_564 129.1(7) no
Ca3 Cl3 D610 . 2_564 101.8(7) no
D85 Cl3 D37 2_564 3_455 80.5(7) no
D77 Cl3 D37 3_555 3_455 161.2(8) no
Ca3 Cl3 D37 . 3_455 76.2(7) no
D610 Cl3 D37 2_564 3_455 66.1(5) no
D85 Cl3 D49 2_564 4_656 108.8(7) no
D77 Cl3 D49 3_555 4_656 50.6(6) no
Ca3 Cl3 D49 . 4_656 100.1(6) no
D610 Cl3 D49 2_564 4_656 84.1(5) no
D37 Cl3 D49 3_455 4_656 148.0(6) no
D85 Cl3 D59 2_564 4_656 92.6(7) no
D77 Cl3 D59 3_555 4_656 75.6(7) no
Ca3 Cl3 D59 . 4_656 113.9(6) no
D610 Cl3 D59 2_564 4_656 54.5(6) no
D37 Cl3 D59 3_455 4_656 120.6(6) no
D49 Cl3 D59 4_656 4_656 31.6(5) no
D76 Cl4 D81 3_555 2_565 89.2(9) no
D76 Cl4 D66 3_555 2_565 133.0(8) no
D81 Cl4 D66 2_565 2_565 79.6(7) no
D76 Cl4 Ca4 3_555 3_455 105.5(8) no
D81 Cl4 Ca4 2_565 3_455 162.3(8) no
D66 Cl4 Ca4 2_565 3_455 96.8(7) no
D76 Cl4 D36 3_555 3_455 163.7(7) no
D81 Cl4 D36 2_565 3_455 91.4(7) no
D66 Cl4 D36 2_565 3_455 62.9(5) no
Ca4 Cl4 D36 3_455 3_455 71.7(6) no
D76 Cl4 D58 3_555 4_656 75.7(8) no
D81 Cl4 D58 2_565 4_656 84.3(7) no
D66 Cl4 D58 2_565 4_656 58.0(6) no
Ca4 Cl4 D58 3_455 4_656 108.6(6) no
D36 Cl4 D58 3_455 4_656 120.6(6) no
D82 Cl5 D710 2_565 3_556 88.9(10) no
D82 Cl5 D57 2_565 4_656 99.5(7) no
D710 Cl5 D57 3_556 4_656 62.5(9) no
D82 Cl5 D67 2_565 2_565 80.9(7) no
D710 Cl5 D67 3_556 2_565 135.9(10) no
D57 Cl5 D67 4_656 2_565 77.1(6) no
D82 Cl5 Ca5 2_565 . 169.2(8) no
D710 Cl5 Ca5 3_556 . 94.9(10) no
D57 Cl5 Ca5 4_656 . 91.2(7) no
D67 Cl5 Ca5 2_565 . 103.1(7) no
D82 Cl5 D310 2_565 3_456 92.8(7) no
D710 Cl5 D310 3_556 3_456 153.0(9) no
D57 Cl5 D310 4_656 3_456 143.1(8) no
D67 Cl5 D310 2_565 3_456 70.8(6) no
Ca5 Cl5 D310 . 3_456 79.3(7) no
D74 Cl6 D88 3_555 2_554 82.9(7) no
D74 Cl6 D63 3_555 2_554 135.6(7) no
D88 Cl6 D63 2_554 2_554 85.8(7) no
D74 Cl6 Ca1 3_555 . 108.3(7) no
D88 Cl6 Ca1 2_554 . 162.3(8) no
D63 Cl6 Ca1 2_554 . 94.8(7) no
D74 Cl6 D34 3_555 3_455 151.5(6) no
D88 Cl6 D34 2_554 3_455 81.6(7) no
D63 Cl6 D34 2_554 3_455 66.7(6) no
Ca1 Cl6 D34 . 3_455 82.4(6) no
D73 Cl7 D89 3_555 2_554 80.9(8) no
D73 Cl7 Ca2 3_555 . 109.4(8) no
D89 Cl7 Ca2 2_554 . 164.7(8) no
D73 Cl7 D64 3_555 2_554 136.3(8) no
D89 Cl7 D64 2_554 2_554 83.5(7) no
Ca2 Cl7 D64 . 2_554 95.6(7) no
D73 Cl7 D33 3_555 3_455 149.6(8) no
D89 Cl7 D33 2_554 3_455 84.3(7) no
Ca2 Cl7 D33 . 3_455 81.3(6) no
D64 Cl7 D33 2_554 3_455 67.2(5) no
D810 Cl8 D72 2_554 3_555 86.6(9) no
D810 Cl8 D65 2_554 2_554 77.6(7) no
D72 Cl8 D65 3_555 2_554 131.8(7) no
D810 Cl8 Ca3 2_554 . 162.3(8) no
D72 Cl8 Ca3 3_555 . 92.0(8) no
D65 Cl8 Ca3 2_554 . 115.6(7) no
D810 Cl8 D54 2_554 4_646 105.5(8) no
D72 Cl8 D54 3_555 4_646 63.6(7) no
D65 Cl8 D54 2_554 4_646 77.1(6) no
Ca3 Cl8 D54 . 4_646 89.6(7) no
D810 Cl8 D32 2_554 3_455 89.7(8) no
D72 Cl8 D32 3_555 3_455 130.4(8) no
D65 Cl8 D32 2_554 3_455 95.1(6) no
Ca3 Cl8 D32 . 3_455 77.8(7) no
D54 Cl8 D32 4_646 3_455 160.8(7) no
D86 Cl9 D71 2_555 3_555 86.0(8) no
D86 Cl9 D53 2_555 4_646 113.9(7) no
D71 Cl9 D53 3_555 4_646 65.1(6) no
D86 Cl9 D61 2_555 2_555 77.8(7) no
D71 Cl9 D61 3_555 2_555 132.3(7) no
D53 Cl9 D61 4_646 2_555 81.0(5) no
D86 Cl9 Ca4 2_555 3_455 151.1(8) no
D71 Cl9 Ca4 3_555 3_455 99.1(7) no
D53 Cl9 Ca4 4_646 3_455 93.8(6) no
D61 Cl9 Ca4 2_555 3_455 116.5(7) no
D86 Cl9 D31 2_555 3_455 78.5(7) no
D71 Cl9 D31 3_555 3_455 126.8(7) no
D53 Cl9 D31 4_646 3_455 164.8(7) no
D61 Cl9 D31 2_555 3_455 93.6(6) no
Ca4 Cl9 D31 3_455 3_455 75.8(6) no
D75 Cl10 D87 3_556 2_555 82.4(8) no
D75 Cl10 D62 3_556 2_555 123.1(9) no
D87 Cl10 D62 2_555 2_555 74.7(7) no
D75 Cl10 Ca5 3_556 . 108.4(9) no
D87 Cl10 Ca5 2_555 . 146.9(8) no
D62 Cl10 Ca5 2_555 . 119.2(8) no
D75 Cl10 D35 3_556 3_456 135.7(8) no
D87 Cl10 D35 2_555 3_456 73.1(6) no
D62 Cl10 D35 2_555 3_456 85.5(7) no
Ca5 Cl10 D35 . 3_456 78.1(6) no
C41 O11 Ca4 . . 162.1(16) no
C41 O11 O21 . . 27.1(9) no
Ca4 O11 O21 . . 136.0(12) no
C41 O11 D36 . . 95.3(12) no
Ca4 O11 D36 . . 101.8(11) no
O21 O11 D36 . . 115.5(10) no
C41 O11 C31 . . 30.9(10) no
Ca4 O11 C31 . . 165.3(13) no
O21 O11 C31 . . 57.9(8) no
D36 O11 C31 . . 69.9(7) no
C41 O11 D31 . . 92.9(12) no
Ca4 O11 D31 . . 99.7(11) no
O21 O11 D31 . . 117.8(10) no
D36 O11 D31 . . 61.6(7) no
C31 O11 D31 . . 65.8(7) no
C41 O11 D46 . 4_655 83.9(10) no
Ca4 O11 D46 . 4_655 85.7(8) no
O21 O11 D46 . 4_655 78.8(8) no
D36 O11 D46 . 4_655 142.6(9) no
C31 O11 D46 . 4_655 94.0(7) no
D31 O11 D46 . 4_655 81.0(6) no
C41 O11 N1 . . 61.4(10) no
Ca4 O11 N1 . . 135.7(11) no
O21 O11 N1 . . 88.2(8) no
D36 O11 N1 . . 45.6(5) no
C31 O11 N1 . . 30.6(5) no
D31 O11 N1 . . 42.7(5) no
D46 O11 N1 4_655 . 104.9(6) no
C42 O12 D37 . . 105.5(14) no
C42 O12 D32 . . 108.9(15) no
D37 O12 D32 . . 70.4(8) no
C42 O12 C32 . . 38.0(11) no
D37 O12 C32 . . 79.2(9) no
D32 O12 C32 . . 74.4(8) no
C42 O12 Ca3 . 3_555 147.7(16) no
D37 O12 Ca3 . 3_555 97.8(11) no
D32 O12 Ca3 . 3_555 99.8(11) no
C32 O12 Ca3 . 3_555 174.1(12) no
C42 O12 O22 . . 24.0(10) no
D37 O12 O22 . . 122.7(11) no
D32 O12 O22 . . 128.2(10) no
C32 O12 O22 . . 61.9(9) no
Ca3 O12 O22 3_555 . 123.7(10) no
C42 O12 N2 . . 71.1(13) no
D37 O12 N2 . . 53.6(6) no
D32 O12 N2 . . 49.4(6) no
C32 O12 N2 . . 33.4(6) no
Ca3 O12 N2 3_555 . 141.1(11) no
O22 O12 N2 . . 95.1(9) no
C42 O12 D410 . 4_656 88.7(11) no
D37 O12 D410 . 4_656 149.5(11) no
D32 O12 D410 . 4_656 79.6(8) no
C32 O12 D410 . 4_656 97.9(8) no
Ca3 O12 D410 3_555 4_656 82.0(8) no
O22 O12 D410 . 4_656 80.1(8) no
C42 O12 C22 . . 91.2(13) no
D37 O12 C22 . . 65.7(7) no
D32 O12 C22 . . 19.8(6) no
C32 O12 C22 . . 55.1(7) no
Ca3 O12 C22 3_555 . 119.1(10) no
O22 O12 C22 . . 113.0(9) no
C42 O12 C27 . . 89.4(13) no
D37 O12 C27 . . 22.1(6) no
D32 O12 C27 . . 60.9(6) no
C32 O12 C27 . . 58.2(7) no
Ca3 O12 C27 3_555 . 118.1(10) no
O22 O12 C27 . . 111.0(9) no
C42 O12 D62 . . 33.3(11) no
D37 O12 D62 . . 73.7(9) no
D32 O12 D62 . . 88.9(9) no
C32 O12 D62 . . 18.0(6) no
Ca3 O12 D62 3_555 . 165.1(8) no
O22 O12 D62 . . 56.2(8) no
C42 O12 D67 . . 38.6(11) no
D37 O12 D67 . . 93.8(8) no
D32 O12 D67 . . 70.3(8) no
C32 O12 D67 . . 17.5(5) no
Ca3 O12 D67 3_555 . 161.2(8) no
O22 O12 D67 . . 59.6(7) no
N2 O12 D410 . 4_656 109.3(7) no
N2 O12 C22 . . 30.5(4) no
D410 O12 C22 4_656 . 87.5(7) no
N2 O12 C27 . . 31.7(4) no
D410 O12 C27 4_656 . 137.3(8) no
C22 O12 C27 . . 49.8(5) no
N2 O12 D62 . . 41.7(6) no
D410 O12 D62 4_656 . 111.6(9) no
C22 O12 D62 . . 69.2(7) no
C27 O12 D62 . . 56.1(7) no
N2 O12 D67 . . 42.3(5) no
D410 O12 D67 4_656 . 80.5(7) no
C22 O12 D67 . . 53.4(6) no
C27 O12 D67 . . 71.9(6) no
D62 O12 D67 . . 33.7(6) no
C43 O13 D38 . . 99.6(12) no
C43 O13 Ca2 . 3_555 152.0(15) no
D38 O13 Ca2 . 3_555 105.3(11) no
C43 O13 O23 . . 28.1(9) no
D38 O13 O23 . . 124.2(10) no
Ca2 O13 O23 3_555 . 123.9(11) no
C43 O13 D33 . . 96.3(12) no
D38 O13 D33 . . 61.5(7) no
Ca2 O13 D33 3_555 . 106.8(10) no
O23 O13 D33 . . 118.5(10) no
C43 O13 C33 . . 31.4(9) no
D38 O13 C33 . . 71.5(8) no
Ca2 O13 C33 3_555 . 176.6(12) no
O23 O13 C33 . . 59.5(8) no
D33 O13 C33 . . 70.9(7) no
C43 O13 D44 . 4_646 83.7(9) no
D38 O13 D44 . 4_646 82.3(7) no
Ca2 O13 D44 3_555 4_646 87.0(8) no
O23 O13 D44 . 4_646 76.3(7) no
D33 O13 D44 . 4_646 143.4(9) no
C33 O13 D44 . 4_646 93.5(7) no
C43 O13 N3 . . 61.3(10) no
D38 O13 N3 . . 48.1(6) no
Ca2 O13 N3 3_555 . 146.7(11) no
O23 O13 N3 . . 89.4(8) no
D33 O13 N3 . . 46.6(5) no
C33 O13 N3 . . 30.0(5) no
C43 O13 C23 . . 76.6(10) no
D38 O13 C23 . . 61.5(6) no
Ca2 O13 C23 3_555 . 127.0(10) no
O23 O13 C23 . . 100.8(9) no
D33 O13 C23 . . 20.2(5) no
C33 O13 C23 . . 50.8(6) no
C43 O13 C28 . . 80.1(11) no
D38 O13 C28 . . 20.5(6) no
Ca2 O13 C28 3_555 . 125.6(11) no
O23 O13 C28 . . 106.5(9) no
D33 O13 C28 . . 57.9(6) no
C33 O13 C28 . . 51.1(6) no
D44 O13 N3 4_646 . 105.2(6) no
D44 O13 C23 4_646 . 134.3(7) no
N3 O13 C23 . . 29.6(4) no
D44 O13 C28 4_646 . 86.3(6) no
N3 O13 C28 . . 29.2(4) no
C23 O13 C28 . . 50.2(5) no
C44 O14 Ca1 . 3_555 151.4(16) no
C44 O14 O24 . . 25.3(9) no
Ca1 O14 O24 3_555 . 126.1(11) no
C44 O14 D39 . . 100.1(13) no
Ca1 O14 D39 3_555 . 104.9(11) no
O24 O14 D39 . . 121.6(10) no
C44 O14 D34 . . 93.5(12) no
Ca1 O14 D34 3_555 . 110.5(10) no
O24 O14 D34 . . 115.0(10) no
D39 O14 D34 . . 60.7(6) no
C44 O14 C34 . . 32.0(10) no
Ca1 O14 C34 3_555 . 176.0(11) no
O24 O14 C34 . . 57.3(8) no
D39 O14 C34 . . 71.1(7) no
D34 O14 C34 . . 67.8(7) no
C44 O14 D43 . 4_646 84.7(10) no
Ca1 O14 D43 3_555 4_646 86.4(8) no
O24 O14 D43 . 4_646 77.3(7) no
D39 O14 D43 . 4_646 79.9(6) no
D34 O14 D43 . 4_646 139.6(8) no
C34 O14 D43 . 4_646 92.7(7) no
C44 O14 C24 . . 75.1(11) no
Ca1 O14 C24 3_555 . 129.5(10) no
O24 O14 C24 . . 97.9(9) no
D39 O14 C24 . . 61.1(6) no
D34 O14 C24 . . 19.0(5) no
C34 O14 C24 . . 49.0(6) no
C44 O14 N4 . . 62.3(11) no
Ca1 O14 N4 3_555 . 146.3(11) no
O24 O14 N4 . . 87.6(8) no
D39 O14 N4 . . 47.2(6) no
D34 O14 N4 . . 43.6(5) no
C34 O14 N4 . . 30.4(5) no
D43 O14 C24 4_646 . 131.0(7) no
D43 O14 N4 4_646 . 103.2(6) no
C24 O14 N4 . . 28.2(4) no
C45 O15 O25 . . 34.2(12) no
C45 O15 C35 . . 30.9(12) no
O25 O15 C35 . . 65.0(10) no
C45 O15 D310 . . 98.0(15) no
O25 O15 D310 . . 125.2(12) no
C35 O15 D310 . . 73.1(8) no
C45 O15 D35 . . 100.3(15) no
O25 O15 D35 . . 128.5(12) no
C35 O15 D35 . . 73.1(8) no
D310 O15 D35 . . 63.8(7) no
C45 O15 Ca5 . 3_556 163.2(19) no
O25 O15 Ca5 . 3_556 129.0(12) no
C35 O15 Ca5 . 3_556 165.9(13) no
D310 O15 Ca5 . 3_556 95.2(11) no
D35 O15 Ca5 . 3_556 94.9(11) no
C45 O15 D47 . 4_656 89.7(13) no
O25 O15 D47 . 4_656 78.7(9) no
C35 O15 D47 . 4_656 98.5(9) no
D310 O15 D47 . 4_656 143.0(11) no
D35 O15 D47 . 4_656 79.3(8) no
Ca5 O15 D47 3_556 4_656 86.0(9) no
C45 O15 N5 . . 62.0(13) no
O25 O15 N5 . . 96.2(10) no
C35 O15 N5 . . 31.2(6) no
D310 O15 N5 . . 48.2(6) no
D35 O15 N5 . . 48.9(6) no
Ca5 O15 N5 3_556 . 134.7(12) no
C45 O15 C25 . . 82.8(14) no
O25 O15 C25 . . 114.3(11) no
C35 O15 C25 . . 54.1(7) no
D310 O15 C25 . . 58.0(6) no
D35 O15 C25 . . 19.5(5) no
Ca5 O15 C25 3_556 . 113.2(11) no
D47 O15 N5 4_656 . 107.9(8) no
D47 O15 C25 4_656 . 87.5(7) no
N5 O15 C25 . . 30.1(4) no
C41 O21 Ca1 . . 160.4(14) no
C41 O21 O11 . . 26.0(9) no
Ca1 O21 O11 . . 137.4(12) no
C41 O21 C31 . . 39.3(10) no
Ca1 O21 C31 . . 151.4(12) no
O11 O21 C31 . . 65.2(8) no
C41 O21 D61 . . 60.2(10) no
Ca1 O21 D61 . . 125.2(11) no
O11 O21 D61 . . 83.7(9) no
C31 O21 D61 . . 26.9(6) no
C41 O21 D66 . . 57.4(10) no
Ca1 O21 D66 . . 141.0(12) no
O11 O21 D66 . . 81.7(9) no
C31 O21 D66 . . 27.6(5) no
D61 O21 D66 . . 43.1(6) no
C41 O21 D81 . . 130.1(13) no
Ca1 O21 D81 . . 69.3(9) no
O11 O21 D81 . . 149.8(10) no
C31 O21 D81 . . 96.3(8) no
D61 O21 D81 . . 88.7(8) no
D66 O21 D81 . . 73.0(8) no
C41 O21 O31 . . 150.6(13) no
Ca1 O21 O31 . . 48.7(8) no
O11 O21 O31 . . 165.8(9) no
C31 O21 O31 . . 114.8(9) no
D61 O21 O31 . . 101.7(9) no
D66 O21 O31 . . 93.3(8) no
D81 O21 O31 . . 20.6(5) no
C42 O22 Ca2 . . 166.3(13) no
C42 O22 O12 . . 21.5(10) no
Ca2 O22 O12 . . 152.8(12) no
C42 O22 C32 . . 34.9(10) no
Ca2 O22 C32 . . 146.7(13) no
O12 O22 C32 . . 56.3(8) no
C42 O22 D62 . . 53.1(11) no
Ca2 O22 D62 . . 123.7(12) no
O12 O22 D62 . . 73.7(9) no
C32 O22 D62 . . 25.0(7) no
C42 O22 D67 . . 52.1(10) no
Ca2 O22 D67 . . 135.8(12) no
O12 O22 D67 . . 71.2(8) no
C32 O22 D67 . . 23.2(5) no
D62 O22 D67 . . 37.9(7) no
C42 O22 D82 . . 119.7(12) no
Ca2 O22 D82 . . 71.2(9) no
O12 O22 D82 . . 134.5(9) no
C32 O22 D82 . . 89.7(8) no
D62 O22 D82 . . 86.8(9) no
D67 O22 D82 . . 68.4(7) no
C42 O22 O32 . . 140.4(13) no
Ca2 O22 O32 . . 50.2(8) no
O12 O22 O32 . . 154.9(8) no
C32 O22 O32 . . 108.3(9) no
D62 O22 O32 . . 99.6(9) no
D67 O22 O32 . . 88.5(8) no
D82 O22 O32 . . 21.0(5) no
C43 O23 O13 . . 30.9(11) no
C43 O23 C33 . . 32.4(10) no
O13 O23 C33 . . 63.2(8) no
C43 O23 Ca3 . . 165.5(15) no
O13 O23 Ca3 . . 137.3(12) no
C33 O23 Ca3 . . 156.7(12) no
C43 O23 D68 . . 56.8(11) no
O13 O23 D68 . . 85.8(9) no
C33 O23 D68 . . 28.8(6) no
Ca3 O23 D68 . . 128.5(12) no
C43 O23 D63 . . 50.4(10) no
O13 O23 D63 . . 78.7(9) no
C33 O23 D63 . . 25.5(6) no
Ca3 O23 D63 . . 143.5(12) no
D68 O23 D63 . . 40.5(7) no
C43 O23 D88 . . 124.9(13) no
O13 O23 D88 . . 147.3(9) no
C33 O23 D88 . . 96.8(8) no
Ca3 O23 D88 . . 69.5(8) no
D68 O23 D88 . . 86.0(9) no
D63 O23 D88 . . 74.6(8) no
C44 O24 O14 . . 29.3(12) no
C44 O24 C34 . . 38.9(12) no
O14 O24 C34 . . 68.2(8) no
C44 O24 Ca4 . 3_455 164.0(14) no
O14 O24 Ca4 . 3_455 141.4(11) no
C34 O24 Ca4 . 3_455 146.3(11) no
C44 O24 D64 . . 54.3(12) no
O14 O24 D64 . . 80.6(9) no
C34 O24 D64 . . 23.5(5) no
Ca4 O24 D64 3_455 . 138.0(11) no
C44 O24 D69 . . 57.6(12) no
O14 O24 D69 . . 85.6(8) no
C34 O24 D69 . . 25.7(6) no
Ca4 O24 D69 3_455 . 122.4(10) no
D64 O24 D69 . . 40.3(6) no
C45 O25 O15 . . 28.7(10) no
C45 O25 Ca5 . . 166.4(14) no
O15 O25 Ca5 . . 145.9(12) no
C45 O25 C35 . . 33.7(10) no
O15 O25 C35 . . 62.4(9) no
Ca5 O25 C35 . . 147.4(12) no
C45 O25 D610 . . 50.7(10) no
O15 O25 D610 . . 77.2(9) no
Ca5 O25 D610 . . 136.8(11) no
C35 O25 D610 . . 23.1(5) no
C45 O25 D65 . . 50.4(10) no
O15 O25 D65 . . 77.3(8) no
Ca5 O25 D65 . . 125.9(10) no
C35 O25 D65 . . 23.7(5) no
D610 O25 D65 . . 37.6(5) no
C45 O25 D85 . . 121.7(13) no
O15 O25 D85 . . 141.7(11) no
Ca5 O25 D85 . . 69.1(9) no
C35 O25 D85 . . 92.9(8) no
D610 O25 D85 . . 71.8(7) no
D65 O25 D85 . . 90.8(7) no
D81 O31 D71 . . 91.(3) no
D81 O31 Ca1 . . 121.(2) no
D71 O31 Ca1 . . 142.(2) no
D81 O31 D18 . 2_564 76.1(15) no
D71 O31 D18 . 2_564 96.2(17) no
Ca1 O31 D18 . 2_564 110.5(12) no
D81 O31 D43 . 2_564 127.1(18) no
D71 O31 D43 . 2_564 87.8(17) no
Ca1 O31 D43 . 2_564 88.0(9) no
D18 O31 D43 2_564 2_564 51.6(6) no
D81 O31 O21 . . 73.7(19) no
D71 O31 O21 . . 154.2(19) no
Ca1 O31 O21 . . 47.5(9) no
D18 O31 O21 2_564 . 99.8(10) no
D43 O31 O21 2_564 . 118.0(10) no
D72 O32 D82 . . 97.(3) no
D72 O32 Ca2 . . 137.(2) no
D82 O32 Ca2 . . 121.(2) no
D72 O32 D19 . 2_564 100.(2) no
D82 O32 D19 . 2_564 73.5(13) no
Ca2 O32 D19 . 2_564 110.1(10) no
D72 O32 D44 . 2_564 86.(2) no
D82 O32 D44 . 2_564 126.1(15) no
Ca2 O32 D44 . 2_564 87.1(8) no
D19 O32 D44 2_564 2_564 53.1(5) no
D72 O32 O22 . . 158.(2) no
D82 O32 O22 . . 77.1(16) no
Ca2 O32 O22 . . 44.0(8) no
D19 O32 O22 2_564 . 98.9(8) no
D44 O32 O22 2_564 . 114.5(9) no
D83 O33 D73 . . 89.(2) no
D83 O33 Ca3 . . 124.(2) no
D73 O33 Ca3 . . 126.0(16) no
D83 O33 D110 . 2_564 73.0(17) no
D73 O33 D110 . 2_564 99.0(14) no
Ca3 O33 D110 . 2_564 129.0(10) no
D83 O33 D45 . 2_564 123.6(19) no
D73 O33 D45 . 2_564 77.1(13) no
Ca3 O33 D45 . 2_564 107.6(9) no
D110 O33 D45 2_564 2_564 56.1(7) no
D84 O34 D74 . . 88.(2) no
D84 O34 Ca4 . 3_455 132.7(19) no
D74 O34 Ca4 . 3_455 113.3(16) no
D84 O34 D16 . 2_565 74.4(14) no
D74 O34 D16 . 2_565 98.1(14) no
Ca4 O34 D16 3_455 2_565 136.6(10) no
D84 O34 D41 . 2_565 124.0(17) no
D74 O34 D41 . 2_565 71.7(13) no
Ca4 O34 D41 3_455 2_565 103.0(9) no
D16 O34 D41 2_565 2_565 58.4(7) no
D85 O35 D75 . . 100.(3) no
D85 O35 Ca5 . . 116.(2) no
D75 O35 Ca5 . . 124.(2) no
D85 O35 D17 . 2_565 80.6(16) no
D75 O35 D17 . 2_565 99.2(17) no
Ca5 O35 D17 . 2_565 126.5(10) no
D85 O35 D42 . 2_565 131.8(18) no
D75 O35 D42 . 2_565 70.4(17) no
Ca5 O35 D42 . 2_565 106.9(10) no
D17 O35 D42 2_565 2_565 56.1(7) no
D76 O36 D86 . . 119.(3) no
D76 O36 Ca1 . . 117.(2) no
D86 O36 Ca1 . . 110.(2) no
D76 O36 D13 . 2_554 96.(2) no
D86 O36 D13 . 2_554 76.9(16) no
Ca1 O36 D13 . 2_554 133.4(11) no
D76 O36 D48 . 2_554 61.(2) no
D86 O36 D48 . 2_554 130.6(18) no
Ca1 O36 D48 . 2_554 111.9(10) no
D13 O36 D48 2_554 2_554 55.4(7) no
D77 O37 D87 . . 114.(3) no
D77 O37 Ca2 . . 122.(2) no
D87 O37 Ca2 . . 115.(2) no
D77 O37 D14 . 2_554 91.(2) no
D87 O37 D14 . 2_554 72.9(15) no
Ca2 O37 D14 . 2_554 132.1(11) no
D77 O37 D49 . 2_554 59.(2) no
D87 O37 D49 . 2_554 124.9(17) no
Ca2 O37 D49 . 2_554 111.4(10) no
D14 O37 D49 2_554 2_554 54.0(7) no
D88 O38 D78 . . 100.(3) no
D88 O38 Ca3 . . 126.(2) no
D78 O38 Ca3 . . 133.5(19) no
D88 O38 D15 . 2_554 66.8(15) no
D78 O38 D15 . 2_554 92.0(16) no
Ca3 O38 D15 . 2_554 106.6(8) no
D88 O38 D410 . 2_554 119.8(17) no
D78 O38 D410 . 2_554 77.2(17) no
Ca3 O38 D410 . 2_554 80.5(9) no
D15 O38 D410 2_554 2_554 53.4(6) no
D89 O39 D79 . . 108.(3) no
D89 O39 Ca4 . 3_455 134.(3) no
D79 O39 Ca4 . 3_455 118.5(19) no
D89 O39 D11 . 2_555 60.6(17) no
D79 O39 D11 . 2_555 96.1(16) no
Ca4 O39 D11 3_455 2_555 107.1(9) no
D89 O39 D46 . 2_555 112.5(19) no
D79 O39 D46 . 2_555 70.8(16) no
Ca4 O39 D46 3_455 2_555 79.6(8) no
D11 O39 D46 2_555 2_555 52.9(6) no
D710 O310 D810 . . 119.(3) no
D710 O310 Ca5 . . 119.(3) no
D810 O310 Ca5 . . 122.(2) no
D710 O310 D12 . 2_555 91.(2) no
D810 O310 D12 . 2_555 69.8(15) no
Ca5 O310 D12 . 2_555 109.1(9) no
D710 O310 D47 . 2_555 66.(2) no
D810 O310 D47 . 2_555 121.9(18) no
Ca5 O310 D47 . 2_555 81.9(8) no
D12 O310 D47 2_555 2_555 52.1(7) no

loop_
_geom_bond_atom_site_label_1
_geom_bond_atom_site_label_2
_geom_bond_site_symmetry_2
_geom_bond_distance
_geom_bond_publ_flag
C11 D11 . 1.03(2) no
C11 D16 . 1.09(2) no
C11 D21 . 1.19(2) no
C11 N1 . 1.53(2) no
C11 C21 . 2.32(2) no
C11 C31 . 2.44(2) no
C11 C26 . 2.49(2) no
C11 D61 . 2.60(2) no
C11 D56 . 2.61(2) no
C11 D46 . 2.64(2) no
C11 D41 . 2.67(2) no
C11 D51 . 2.69(2) no
C11 D66 . 2.72(2) no
C12 D12 . 1.03(2) no
C12 D22 . 1.10(2) no
C12 D17 . 1.12(2) no
C12 N2 . 1.48(2) no
C12 C22 . 2.32(2) no
C12 C27 . 2.42(2) no
C12 D57 . 2.47(3) no
C12 C32 . 2.49(2) no
C12 D52 . 2.57(3) no
C12 D62 . 2.61(3) no
C12 D47 . 2.61(2) no
C12 D67 . 2.62(2) no
C12 D42 . 2.62(3) no
C13 D23 . 1.01(2) no
C13 D13 . 1.05(2) no
C13 D18 . 1.11(2) no
C13 N3 . 1.47(2) no
C13 C33 . 2.35(2) no
C13 C23 . 2.41(2) no
C13 C28 . 2.43(2) no
C13 D58 . 2.54(3) no
C13 D63 . 2.55(2) no
C13 D68 . 2.59(3) no
C13 D48 . 2.64(2) no
C13 D53 . 2.68(2) no
C13 D43 . 2.73(2) no
C14 D24 . 1.05(3) no
C14 D14 . 1.06(2) no
C14 D19 . 1.13(2) no
C14 N4 . 1.41(2) no
C14 C34 . 2.33(2) no
C14 C24 . 2.35(3) no
C14 C29 . 2.44(3) no
C14 D59 . 2.46(3) no
C14 D69 . 2.51(3) no
C14 D54 . 2.59(3) no
C14 D64 . 2.60(3) no
C14 D49 . 2.64(2) no
C14 D44 . 2.72(2) no
C15 D15 . 1.04(2) no
C15 D110 . 1.11(2) no
C15 D25 . 1.13(2) no
C15 N5 . 1.36(2) no
C15 C35 . 2.32(2) no
C15 C30 . 2.36(2) no
C15 C25 . 2.37(2) no
C15 D65 . 2.41(2) no
C15 D610 . 2.51(2) no
C15 D510 . 2.51(3) no
C15 D55 . 2.58(3) no
C15 D410 . 2.60(3) no
C15 D45 . 2.62(3) no
C21 D31 . 1.02(2) no
C21 D41 . 1.12(2) no
C21 D51 . 1.15(2) no
C21 N1 . 1.45(2) no
C21 C11 . 2.32(2) no
C21 C31 . 2.40(2) no
C21 C26 . 2.45(2) no
C21 D21 . 2.58(2) no
C21 D16 . 2.62(2) no
C21 D66 . 2.65(3) no
C21 D56 . 2.68(2) no
C21 D36 . 2.73(2) no
C22 D42 . 0.95(2) no
C22 D32 . 1.09(2) no
C22 D52 . 1.10(2) no
C22 N2 . 1.47(2) no
C22 C12 . 2.32(2) no
C22 C32 . 2.42(3) no
C22 C27 . 2.43(2) no
C22 D17 . 2.57(2) no
C22 D22 . 2.59(2) no
C22 D67 . 2.61(3) no
C22 D57 . 2.68(2) no
C22 D37 . 2.78(2) no
C22 O12 . 2.87(2) no
C23 D43 . 1.03(2) no
C23 D53 . 1.09(2) no
C23 D33 . 1.10(2) no
C23 N3 . 1.48(2) no
C23 C33 . 2.33(2) no
C23 C13 . 2.41(2) no
C23 C28 . 2.49(2) no
C23 D18 . 2.50(3) no
C23 D23 . 2.60(2) no
C23 D38 . 2.69(2) no
C23 D68 . 2.72(3) no
C23 D58 . 2.79(3) no
C23 O13 . 2.92(2) no
C23 C43 . 2.92(2) no
C24 D44 . 0.99(2) no
C24 D34 . 1.02(2) no
C24 D54 . 1.13(2) no
C24 N4 . 1.44(2) no
C24 C34 . 2.30(2) no
C24 C14 . 2.35(3) no
C24 C29 . 2.48(2) no
C24 D19 . 2.49(2) no
C24 D69 . 2.51(3) no
C24 D24 . 2.68(3) no
C24 D39 . 2.71(2) no
C24 D59 . 2.81(2) no
C24 C44 . 2.89(2) no
C24 O14 . 2.92(2) no
C25 D45 . 1.03(2) no
C25 D35 . 1.08(2) no
C25 D55 . 1.16(2) no
C25 N5 . 1.51(2) no
C25 C15 . 2.37(2) no
C25 C30 . 2.41(2) no
C25 C35 . 2.48(2) no
C25 D25 . 2.61(2) no
C25 D310 . 2.63(2) no
C25 D510 . 2.70(2) no
C25 D110 . 2.70(3) no
C25 D610 . 2.73(2) no
C25 O15 . 2.97(2) no
C26 D46 . 1.00(2) no
C26 D36 . 1.12(2) no
C26 D56 . 1.16(2) no
C26 N1 . 1.51(2) no
C26 C21 . 2.45(2) no
C26 C11 . 2.49(2) no
C26 C31 . 2.52(2) no
C26 D31 . 2.61(2) no
C26 D21 . 2.66(2) no
C26 D51 . 2.71(2) no
C26 D11 . 2.73(3) no
C26 D61 . 2.77(2) no
C27 D57 . 1.02(2) no
C27 D47 . 1.20(2) no
C27 D37 . 1.23(2) no
C27 N2 . 1.55(2) no
C27 C12 . 2.42(2) no
C27 C22 . 2.43(2) no
C27 C32 . 2.57(2) no
C27 D52 . 2.57(2) no
C27 D32 . 2.66(2) no
C27 D22 . 2.67(2) no
C27 D12 . 2.68(3) no
C27 D62 . 2.75(3) no
C27 O12 . 2.91(2) no
C28 D58 . 1.07(2) no
C28 D48 . 1.12(2) no
C28 D38 . 1.18(2) no
C28 N3 . 1.47(2) no
C28 C33 . 2.36(2) no
C28 C13 . 2.43(2) no
C28 C23 . 2.49(2) no
C28 D63 . 2.58(3) no
C28 D13 . 2.59(2) no
C28 D23 . 2.60(2) no
C28 D33 . 2.61(2) no
C28 D53 . 2.79(2) no
C28 O13 . 2.95(2) no
C29 D59 . 1.05(2) no
C29 D49 . 1.10(2) no
C29 D39 . 1.14(2) no
C29 N4 . 1.54(2) no
C29 C14 . 2.44(3) no
C29 C24 . 2.48(2) no
C29 C34 . 2.55(2) no
C29 D34 . 2.58(2) no
C29 D14 . 2.63(3) no
C29 D54 . 2.63(2) no
C29 D24 . 2.63(3) no
C29 D64 . 2.74(3) no
C30 D510 . 1.12(2) no
C30 D410 . 1.12(3) no
C30 D310 . 1.15(2) no
C30 N5 . 1.59(2) no
C30 C15 . 2.36(2) no
C30 C25 . 2.41(2) no
C30 D25 . 2.50(2) no
C30 D55 . 2.57(2) no
C30 C35 . 2.63(2) no
C30 D15 . 2.69(2) no
C30 D35 . 2.74(2) no
C30 D65 . 2.76(2) no
C31 D61 . 1.09(2) no
C31 D66 . 1.16(2) no
C31 N1 . 1.49(2) no
C31 C41 . 1.50(2) no
C31 O21 . 2.24(2) no
C31 C21 . 2.40(2) no
C31 O11 . 2.40(3) no
C31 C11 . 2.44(2) no
C31 C26 . 2.52(2) no
C31 D41 . 2.58(2) no
C31 D36 . 2.67(2) no
C31 D46 . 2.68(2) no
C31 D31 . 2.68(2) no
C31 D11 . 2.73(2) no
C31 D16 . 2.77(2) no
C32 D67 . 1.06(2) no
C32 D62 . 1.07(3) no
C32 C42 . 1.47(2) no
C32 N2 . 1.49(2) no
C32 O12 . 2.22(3) no
C32 O22 . 2.35(2) no
C32 C22 . 2.42(3) no
C32 C12 . 2.49(2) no
C32 C27 . 2.57(2) no
C32 D42 . 2.63(3) no
C32 D32 . 2.67(3) no
C32 D47 . 2.69(2) no
C32 D17 . 2.70(2) no
C32 D12 . 2.74(2) no
C32 D37 . 2.78(3) no
C33 D63 . 1.16(2) no
C33 D68 . 1.20(3) no
C33 C43 . 1.43(2) no
C33 N3 . 1.44(2) no
C33 O23 . 2.32(2) no
C33 C23 . 2.33(2) no
C33 C13 . 2.35(2) no
C33 C28 . 2.36(2) no
C33 O13 . 2.41(3) no
C33 D18 . 2.53(2) no
C33 D43 . 2.57(2) no
C33 D48 . 2.59(2) no
C33 D13 . 2.62(2) no
C33 D38 . 2.69(3) no
C33 D33 . 2.73(2) no
C34 D64 . 1.02(2) no
C34 D69 . 1.13(2) no
C34 N4 . 1.51(2) no
C34 C44 . 1.59(2) no
C34 C24 . 2.30(2) no
C34 O24 . 2.33(2) no
C34 C14 . 2.33(2) no
C34 D19 . 2.50(2) no
C34 C29 . 2.55(2) no
C34 O14 . 2.57(2) no
C34 D14 . 2.61(2) no
C34 D44 . 2.65(2) no
C34 D49 . 2.73(2) no
C34 D34 . 2.78(2) no
C34 D39 . 2.84(3) no
C35 D610 . 1.07(2) no
C35 D65 . 1.11(2) no
C35 N5 . 1.48(2) no
C35 C45 . 1.49(2) no
C35 C15 . 2.32(2) no
C35 O15 . 2.34(3) no
C35 O25 . 2.40(2) no
C35 C25 . 2.48(2) no
C35 D110 . 2.55(2) no
C35 D45 . 2.61(2) no
C35 C30 . 2.63(2) no
C35 D410 . 2.68(3) no
C35 D15 . 2.71(2) no
C35 D310 . 2.79(2) no
C35 D35 . 2.80(2) no
C41 O11 . 1.22(3) no
C41 O21 . 1.26(2) no
C41 C31 . 1.50(2) no
C41 D61 . 2.08(2) no
C41 D66 . 2.11(2) no
C41 N1 . 2.57(2) no
C41 D36 . 2.66(2) no
C41 D31 . 2.86(2) no
C41 D46 4_655 2.92(2) no
C42 O12 . 1.20(2) no
C42 O22 . 1.34(3) no
C42 C32 . 1.47(2) no
C42 D62 . 2.04(3) no
C42 D67 . 2.13(2) no
C42 N2 . 2.58(2) no
C42 D37 . 2.72(3) no
C42 D32 . 2.83(3) no
C43 O23 . 1.25(2) no
C43 O13 . 1.36(3) no
C43 C33 . 1.43(2) no
C43 D68 . 2.08(3) no
C43 D63 . 2.12(2) no
C43 N3 . 2.53(2) no
C43 D38 . 2.76(3) no
C43 D33 . 2.80(2) no
C43 C23 . 2.92(2) no
C43 D44 4_646 2.93(2) no
C44 O24 . 1.18(2) no
C44 O14 . 1.35(3) no
C44 C34 . 1.59(2) no
C44 D64 . 2.09(3) no
C44 D69 . 2.21(3) no
C44 N4 . 2.64(2) no
C44 D34 . 2.83(2) no
C44 D39 . 2.88(3) no
C44 C24 . 2.89(2) no
C44 D43 4_646 2.97(2) no
C45 O15 . 1.13(3) no
C45 O25 . 1.33(2) no
C45 C35 . 1.49(2) no
C45 D610 . 2.13(2) no
C45 D65 . 2.15(2) no
C45 N5 . 2.53(2) no
C45 D310 . 2.74(2) no
C45 D35 . 2.79(2) no
C45 D47 4_656 2.89(2) no
Ca1 O21 . 2.14(3) no
Ca1 O31 . 2.18(3) no
Ca1 O14 3_455 2.21(3) no
Ca1 O36 . 2.36(3) no
Ca1 Cl6 . 2.77(2) no
Ca1 D81 . 2.85(3) no
Ca1 Cl1 . 2.86(2) no
Ca1 D76 . 2.87(3) no
Ca1 D86 . 2.87(3) no
Ca2 O22 . 2.09(3) no
Ca2 O37 . 2.24(3) no
Ca2 O13 3_455 2.25(3) no
Ca2 O32 . 2.30(3) no
Ca2 Cl7 . 2.76(2) no
Ca2 D87 . 2.79(3) no
Ca2 D77 . 2.79(3) no
Ca2 Cl2 . 2.88(2) no
Ca3 O12 3_455 2.31(3) no
Ca3 O23 . 2.36(3) no
Ca3 O38 . 2.45(3) no
Ca3 O33 . 2.48(3) no
Ca3 Cl3 . 2.68(2) no
Ca3 Cl8 . 2.69(2) no
Ca4 O11 . 2.06(3) no
Ca4 O39 3_555 2.37(3) no
Ca4 O34 3_555 2.38(3) no
Ca4 O24 3_555 2.49(3) no
Ca4 Cl9 3_555 2.77(2) no
Ca4 Cl4 3_555 2.81(2) no
Ca4 D79 3_555 2.94(3) no
Ca4 D74 3_555 2.95(3) no
Ca5 O25 . 2.17(3) no
Ca5 O15 3_456 2.36(3) no
Ca5 O35 . 2.39(3) no
Ca5 O310 . 2.45(3) no
Ca5 Cl10 . 2.69(2) no
Ca5 Cl5 . 2.70(2) no
Ca5 D85 . 2.93(3) no
N1 C21 . 1.45(2) no
N1 C31 . 1.49(2) no
N1 C26 . 1.51(2) no
N1 C11 . 1.53(2) no
N1 D31 . 2.02(2) no
N1 D46 . 2.02(2) no
N1 D61 . 2.09(2) no
N1 D36 . 2.09(2) no
N1 D56 . 2.13(2) no
N1 D11 . 2.14(2) no
N1 D41 . 2.15(2) no
N1 D21 . 2.18(2) no
N1 D51 . 2.19(2) no
N1 D66 . 2.21(2) no
N1 D16 . 2.25(2) no
N1 C41 . 2.57(2) no
N1 O11 . 2.92(2) no
N2 C22 . 1.47(2) no
N2 C12 . 1.48(2) no
N2 C32 . 1.49(2) no
N2 C27 . 1.55(2) no
N2 D62 . 2.02(3) no
N2 D67 . 2.04(2) no
N2 D42 . 2.07(3) no
N2 D12 . 2.08(2) no
N2 D32 . 2.10(2) no
N2 D57 . 2.10(2) no
N2 D47 . 2.11(2) no
N2 D52 . 2.12(3) no
N2 D17 . 2.12(2) no
N2 D22 . 2.18(2) no
N2 D37 . 2.24(2) no
N2 C42 . 2.58(2) no
N2 O12 . 2.70(2) no
N3 C33 . 1.44(2) no
N3 C28 . 1.47(2) no
N3 C13 . 1.47(2) no
N3 C23 . 1.48(2) no
N3 D23 . 2.00(2) no
N3 D58 . 2.04(3) no
N3 D18 . 2.05(2) no
N3 D13 . 2.07(2) no
N3 D63 . 2.09(2) no
N3 D48 . 2.11(2) no
N3 D33 . 2.12(2) no
N3 D53 . 2.12(2) no
N3 D43 . 2.15(2) no
N3 D38 . 2.16(2) no
N3 D68 . 2.21(3) no
N3 C43 . 2.53(2) no
N3 O13 . 2.88(2) no
N4 C14 . 1.41(2) no
N4 C24 . 1.44(2) no
N4 C34 . 1.51(2) no
N4 C29 . 1.54(2) no
N4 D24 . 2.03(3) no
N4 D54 . 2.04(2) no
N4 D19 . 2.04(2) no
N4 D14 . 2.04(2) no
N4 D59 . 2.05(2) no
N4 D34 . 2.07(2) no
N4 D64 . 2.09(2) no
N4 D49 . 2.12(2) no
N4 D69 . 2.13(2) no
N4 D44 . 2.16(2) no
N4 D39 . 2.21(2) no
N4 C44 . 2.64(2) no
N4 O14 . 2.98(2) no
N5 C15 . 1.36(2) no
N5 C35 . 1.48(2) no
N5 C25 . 1.51(2) no
N5 C30 . 1.59(2) no
N5 D65 . 2.00(2) no
N5 D110 . 2.05(2) no
N5 D25 . 2.06(2) no
N5 D45 . 2.06(2) no
N5 D610 . 2.07(2) no
N5 D15 . 2.09(2) no
N5 D410 . 2.10(3) no
N5 D55 . 2.16(2) no
N5 D310 . 2.17(2) no
N5 D35 . 2.21(2) no
N5 D510 . 2.21(2) no
N5 C45 . 2.53(2) no
N5 O15 . 2.86(2) no
Cl1 D83 2_564 2.28(3) no
Cl1 D79 3_555 2.37(2) no
Cl1 D56 4_655 2.48(2) no
Cl1 D68 2_564 2.58(2) no
Cl1 D39 3_455 2.76(2) no
Cl1 Ca1 . 2.86(2) no
Cl1 D43 2_564 2.97(2) no
Cl2 D84 2_564 2.20(2) no
Cl2 D78 3_555 2.31(3) no
Cl2 D510 4_656 2.48(2) no
Cl2 D69 2_564 2.50(2) no
Cl2 D38 3_455 2.73(2) no
Cl2 Ca2 . 2.88(2) no
Cl2 D44 2_564 2.98(2) no
Cl3 D85 2_564 2.19(2) no
Cl3 D77 3_555 2.22(3) no
Cl3 Ca3 . 2.68(2) no
Cl3 D610 2_564 2.70(2) no
Cl3 D37 3_455 2.75(2) no
Cl3 D49 4_656 2.98(2) no
Cl3 D59 4_656 2.99(2) no
Cl4 D76 3_555 2.19(3) no
Cl4 D81 2_565 2.26(2) no
Cl4 D66 2_565 2.64(2) no
Cl4 Ca4 3_455 2.81(2) no
Cl4 D36 3_455 2.89(2) no
Cl4 D58 4_656 2.96(2) no
Cl5 D82 2_565 2.17(2) no
Cl5 D710 3_556 2.27(4) no
Cl5 D57 4_656 2.59(2) no
Cl5 D67 2_565 2.68(2) no
Cl5 Ca5 . 2.70(2) no
Cl5 D310 3_456 2.75(2) no
Cl6 D74 3_555 2.21(2) no
Cl6 D88 2_554 2.27(2) no
Cl6 D63 2_554 2.76(2) no
Cl6 Ca1 . 2.77(2) no
Cl6 D34 3_455 2.99(2) no
Cl7 D73 3_555 2.09(3) no
Cl7 D89 2_554 2.25(2) no
Cl7 Ca2 . 2.76(2) no
Cl7 D64 2_554 2.80(2) no
Cl7 D33 3_455 2.85(2) no
Cl8 D810 2_554 2.13(2) no
Cl8 D72 3_555 2.34(3) no
Cl8 D65 2_554 2.55(2) no
Cl8 Ca3 . 2.69(2) no
Cl8 D54 4_646 2.73(2) no
Cl8 D32 3_455 2.81(2) no
Cl9 D86 2_555 2.15(2) no
Cl9 D71 3_555 2.20(2) no
Cl9 D53 4_646 2.60(2) no
Cl9 D61 2_555 2.60(2) no
Cl9 Ca4 3_455 2.77(2) no
Cl9 D31 3_455 2.95(2) no
Cl10 D75 3_556 2.25(3) no
Cl10 D87 2_555 2.35(2) no
Cl10 D62 2_555 2.65(3) no
Cl10 Ca5 . 2.69(2) no
Cl10 D35 3_456 2.83(2) no
O11 C41 . 1.22(3) no
O11 Ca4 . 2.06(3) no
O11 O21 . 2.22(3) no
O11 D36 . 2.25(2) no
O11 C31 . 2.40(3) no
O11 D31 . 2.53(2) no
O11 D46 4_655 2.78(2) no
O11 N1 . 2.92(2) no
O12 C42 . 1.20(2) no
O12 D37 . 2.14(2) no
O12 D32 . 2.21(2) no
O12 C32 . 2.22(3) no
O12 Ca3 3_555 2.31(3) no
O12 O22 . 2.35(3) no
O12 N2 . 2.70(2) no
O12 D410 4_656 2.83(3) no
O12 C22 . 2.87(2) no
O12 C27 . 2.91(2) no
O12 D62 . 2.93(3) no
O12 D67 . 2.94(3) no
O13 C43 . 1.36(3) no
O13 D38 . 2.19(2) no
O13 Ca2 3_555 2.25(3) no
O13 O23 . 2.27(3) no
O13 D33 . 2.30(2) no
O13 C33 . 2.41(3) no
O13 D44 4_646 2.75(2) no
O13 N3 . 2.88(2) no
O13 C23 . 2.92(2) no
O13 C28 . 2.95(2) no
O14 C44 . 1.35(3) no
O14 Ca1 3_555 2.21(3) no
O14 O24 . 2.25(3) no
O14 D39 . 2.31(2) no
O14 D34 . 2.41(2) no
O14 C34 . 2.57(2) no
O14 D43 4_646 2.77(2) no
O14 C24 . 2.92(2) no
O14 N4 . 2.98(2) no
O15 C45 . 1.13(3) no
O15 O25 . 2.10(3) no
O15 C35 . 2.34(3) no
O15 D310 . 2.34(3) no
O15 D35 . 2.36(3) no
O15 Ca5 3_556 2.36(3) no
O15 D47 4_656 2.66(2) no
O15 N5 . 2.86(2) no
O15 C25 . 2.97(2) no
O21 C41 . 1.26(2) no
O21 Ca1 . 2.14(3) no
O21 O11 . 2.22(3) no
O21 C31 . 2.24(2) no
O21 D61 . 2.40(2) no
O21 D66 . 2.50(2) no
O21 D81 . 2.78(3) no
O21 O31 . 2.89(3) no
O22 C42 . 1.34(3) no
O22 Ca2 . 2.09(3) no
O22 O12 . 2.35(3) no
O22 C32 . 2.35(2) no
O22 D62 . 2.54(3) no
O22 D67 . 2.68(2) no
O22 D82 . 2.95(3) no
O22 O32 . 2.99(3) no
O23 C43 . 1.25(2) no
O23 O13 . 2.27(3) no
O23 C33 . 2.32(2) no
O23 Ca3 . 2.36(3) no
O23 D68 . 2.48(3) no
O23 D63 . 2.68(3) no
O23 D88 . 2.98(3) no
O24 C44 . 1.18(2) no
O24 O14 . 2.25(3) no
O24 C34 . 2.33(2) no
O24 Ca4 3_455 2.49(3) no
O24 D64 . 2.54(2) no
O24 D69 . 2.60(2) no
O25 C45 . 1.33(2) no
O25 O15 . 2.10(3) no
O25 Ca5 . 2.17(3) no
O25 C35 . 2.40(2) no
O25 D610 . 2.71(2) no
O25 D65 . 2.74(2) no
O25 D85 . 2.89(3) no
O31 D81 . 1.02(2) no
O31 D71 . 1.04(3) no
O31 Ca1 . 2.18(3) no
O31 D18 2_564 2.72(3) no
O31 D43 2_564 2.73(2) no
O31 O21 . 2.89(3) no
O32 D72 . 0.89(2) no
O32 D82 . 1.08(2) no
O32 Ca2 . 2.30(3) no
O32 D19 2_564 2.70(2) no
O32 D44 2_564 2.71(2) no
O32 O22 . 2.99(3) no
O33 D83 . 0.91(2) no
O33 D73 . 1.17(3) no
O33 Ca3 . 2.48(3) no
O33 D110 2_564 2.54(2) no
O33 D45 2_564 2.77(3) no
O34 D84 . 0.97(2) no
O34 D74 . 1.03(2) no
O34 Ca4 3_455 2.38(3) no
O34 D16 2_565 2.50(2) no
O34 D41 2_565 2.62(3) no
O35 D85 . 0.93(2) no
O35 D75 . 1.01(3) no
O35 Ca5 . 2.39(3) no
O35 D17 2_565 2.55(2) no
O35 D42 2_565 2.62(3) no
O36 D76 . 0.88(3) no
O36 D86 . 1.01(2) no
O36 Ca1 . 2.36(3) no
O36 D13 2_554 2.50(2) no
O36 D48 2_554 2.53(3) no
O37 D77 . 0.85(3) no
O37 D87 . 0.96(2) no
O37 Ca2 . 2.24(3) no
O37 D14 2_554 2.56(2) no
O37 D49 2_554 2.64(3) no
O38 D88 . 0.92(2) no
O38 D78 . 0.98(2) no
O38 Ca3 . 2.45(3) no
O38 D15 2_554 2.76(2) no
O38 D410 2_554 2.78(3) no
O39 D89 . 0.88(2) no
O39 D79 . 0.95(2) no
O39 Ca4 3_455 2.37(3) no
O39 D11 2_555 2.74(3) no
O39 D46 2_555 2.81(2) no
O310 D710 . 0.96(4) no
O310 D810 . 0.96(2) no
O310 Ca5 . 2.45(3) no
O310 D12 2_555 2.68(3) no
O310 D47 2_555 2.78(3) no
